data_4347893
loop_
_publ_author_name
'Li, Lei-Lei'
'Cao, Gao-Juan'
'Zhao, Jun-Wei'
'He, Huan'
'Yang, Bai-Feng'
'Yang, Guo-Yu'

_publ_section_title
;
 Lanthanide Germanate Cluster Organic Frameworks Based on {Ln8Ge12}
 Clusters: From One-Dimensional Chains to Two-Dimensional Layers and
 Three-Dimensional Frameworks.
;
_journal_issue 11
_journal_name_full 'Inorganic chemistry'
_journal_page_first 5671
_journal_page_last 5683
_journal_paper_doi 10.1021/acs.inorgchem.6b00754
_journal_volume 55
_journal_year 2016
_chemical_formula_moiety 'C72 H148 Ge24 Nd16 O126, 16(O)'
_chemical_formula_sum 'C72 H188 Ge24 Nd16 O142'
_chemical_formula_weight 7376.22
_space_group_crystal_system triclinic
_space_group_IT_number 2
_space_group_name_Hall '-P 1'
_space_group_name_H-M_alt 'P -1'
_atom_sites_solution_hydrogens geom
_atom_sites_solution_primary direct
_atom_sites_solution_secondary difmap
_audit_creation_date 2016-05-04
_audit_creation_method
;
Olex2 1.2
(compiled 2016.02.19 svn.r3266 for OlexSys, GUI svn.r5155)
;
_cell_angle_alpha 107.175(5)
_cell_angle_beta 91.052(3)
_cell_angle_gamma 97.001(6)
_cell_formula_units_Z 1
_cell_length_a 15.1938(14)
_cell_length_b 16.548(2)
_cell_length_c 19.731(2)
_cell_measurement_reflns_used 6873
_cell_measurement_temperature 293(2)
_cell_measurement_theta_max 27.4835
_cell_measurement_theta_min 3.0148
_cell_volume 4696.6(9)
_computing_cell_refinement 'Bruker XSCANS'
_computing_data_collection 'Bruker XSCANS'
_computing_data_reduction 'Bruker SHELXTL'
_computing_molecular_graphics 'Olex2 (Dolomanov et al., 2009)'
_computing_publication_material 'Olex2 (Dolomanov et al., 2009)'
_computing_structure_refinement 'SHELXL-97 (Sheldrick, 2008)'
_computing_structure_solution 'SHELXS-97 (Sheldrick, 2008)'
_diffrn_ambient_temperature 293(2)
_diffrn_detector_area_resol_mean none
_diffrn_measured_fraction_theta_full 0.988
_diffrn_measured_fraction_theta_max 0.988
_diffrn_measurement_device_type 'Bruker P4'
_diffrn_measurement_method '\w scans'
_diffrn_radiation_monochromator graphite
_diffrn_radiation_type MoK\a
_diffrn_radiation_wavelength 0.71073
_diffrn_reflns_av_R_equivalents 0.0947
_diffrn_reflns_av_unetI/netI 0.1784
_diffrn_reflns_limit_h_max 19
_diffrn_reflns_limit_h_min -19
_diffrn_reflns_limit_k_max 21
_diffrn_reflns_limit_k_min -20
_diffrn_reflns_limit_l_max 25
_diffrn_reflns_limit_l_min -25
_diffrn_reflns_number 36809
_diffrn_reflns_theta_full 27.48
_diffrn_reflns_theta_max 27.48
_diffrn_reflns_theta_min 2.04
_diffrn_source 'fine-focus sealed tube'
_diffrn_standards_decay_% none
_diffrn_standards_interval_count none
_diffrn_standards_interval_time none
_diffrn_standards_number none
_exptl_absorpt_coefficient_mu 8.216
_exptl_absorpt_correction_T_max 0.3531
_exptl_absorpt_correction_T_min 0.2069
_exptl_absorpt_correction_type multi-scan
_exptl_absorpt_process_details SADABS
_exptl_crystal_colour PINK
_exptl_crystal_density_diffrn 2.608
_exptl_crystal_density_method 'not measured'
_exptl_crystal_description BLOCK
_exptl_crystal_F_000 3484
_exptl_crystal_size_max 0.28
_exptl_crystal_size_mid 0.22
_exptl_crystal_size_min 0.16
_platon_squeeze_details
;

;
_refine_diff_density_max 3.010
_refine_diff_density_min -4.587
_refine_diff_density_rms 0.426
_refine_ls_extinction_method none
_refine_ls_goodness_of_fit_ref 1.062
_refine_ls_hydrogen_treatment constr
_refine_ls_matrix_type full
_refine_ls_number_parameters 1146
_refine_ls_number_reflns 21289
_refine_ls_number_restraints 3860
_refine_ls_restrained_S_all 0.990
_refine_ls_R_factor_all 0.1858
_refine_ls_R_factor_gt 0.1167
_refine_ls_shift/su_max 0.001
_refine_ls_shift/su_mean 0.000
_refine_ls_structure_factor_coef Fsqd
_refine_ls_weighting_details 'calc w=1/[\s^2^(Fo^2^)+(0.1300P)^2^+209.2635P] where P=(Fo^2^+2Fc^2^)/3'
_refine_ls_weighting_scheme calc
_refine_ls_wR_factor_gt 0.2623
_refine_ls_wR_factor_ref 0.3361
_reflns_number_gt 12114
_reflns_number_total 21289
_reflns_threshold_expression >2sigma(I)
_cod_data_source_file ic6b00754_si_007.cif
_cod_data_source_block 6
_cod_depositor_comments
;
The following automatic conversions were performed:

data item '_exptl_absorpt_correction_type' value 'MULTI-SCAN' was
changed to 'multi-scan' in accordance with the
/home/saulius/struct/COD-crude-data/automatic-downloads/DataCite-retrospective/ACS/depositions/lib/dictionaries/cif_core.dic
dictionary named 'cif_core.dic' version 2.4.2 last updated on
2011-04-26.

Automatic conversion script
Id: cif_fix_values 6909 2019-04-08 15:41:33Z antanas 
;
_cod_original_sg_symbol_H-M P-1
_cod_database_code 4347893
_olex2_refinement_description
;
1. Fixed Uiso
 At 1.2 times of:
  All C(H,H) groups, All O(H,H) groups
2. Restrained distances
 C1-C2 = C2-C3 = C5-C6 = C8-C9 = C11-C12 = C13-C14 = C14-C15
 1.53 with sigma of 0.01
 C17-C18 = C19-C20 = C20-C21 = C22-C23 = C23-C24 = C35-C36
 1.53 with sigma of 0.01
 C25-C26 = C26-C27 = C31-C32 = C32-C33 = C29-C30 = C34-C35
 1.53 with sigma of 0.01
 O15W-O38
 3 with sigma of 0.01
3. Uiso/Uaniso restraints and constraints
All non-hydrogen atoms have similar U: within 3.8A with sigma of 0.02 and sigma
for terminal atoms of 0.04
4.a Riding coordinates:
 O1W(H1A,H1B), O2W(H2A,H2B), O3W(H3A,H3B), O4W(H4A,H4B), O6W(H6A,H6B), O7W(H7A,
 H7B), O8W(H8A,H8B), O9W(H9A,H9B), O10W(H10A,H10B), O11W(H11A,H11B), O12W(H12A,
 H12B), O13W(H13A,H13B), O14W(H14A,H14B)
4.b Secondary CH2 refined with riding coordinates:
 C1(H1C,H1D), C2(H2C,H2D), C4(H4C,H4D), C5(H5C,H5D), C7(H7C,H7D), C8(H8C,H8D),
 C10(H10C,H10D), C11(H11C,H11D), C13(H13C,H13D), C14(H14C,H14D), C16(H16A,H16B),
  C17(H17A,H17B), C19(H19A,H19B), C20(H20A,H20B), C22(H22A,H22B), C23(H23A,
 H23B), C25(H25A,H25B), C26(H26A,H26B), C28(H28A,H28B), C29(H29A,H29B),
 C31(H31A,H31B), C32(H32A,H32B), C34(H34A,H34B), C35(H35A,H35B)
;
_olex2_submission_special_instructions 'No special instructions were received'

loop_
_space_group_symop_id
_space_group_symop_operation_xyz
1 'x, y, z'
2 '-x, -y, -z'

loop_
_atom_site_label
_atom_site_type_symbol
_atom_site_fract_x
_atom_site_fract_y
_atom_site_fract_z
_atom_site_U_iso_or_equiv
_atom_site_adp_type
_atom_site_occupancy
_atom_site_calc_flag
_atom_site_disorder_assembly
_atom_site_disorder_group
_atom_site_refinement_flags_posn
_atom_site_refinement_flags_adp
Nd1 Nd 0.20005(8) -0.15397(8) -0.09911(7) 0.0283(3) Uani 1 d . . . U
Nd2 Nd 0.18943(8) 0.17479(8) 0.11235(7) 0.0283(3) Uani 1 d . . . U
Nd3 Nd -0.10745(8) -0.18468(8) 0.07426(7) 0.0292(3) Uani 1 d . . . U
Nd4 Nd 0.08355(8) -0.00776(8) 0.18521(7) 0.0270(3) Uani 1 d . . . U
Nd5 Nd 0.59892(9) 0.65683(9) 0.36013(8) 0.0339(3) Uani 1 d . . . U
Nd6 Nd 0.72701(8) 0.43501(8) 0.51661(7) 0.0264(3) Uani 1 d . . . U
Nd7 Nd 0.32226(8) 0.36008(8) 0.33743(7) 0.0262(3) Uani 1 d . . . U
Nd8 Nd 0.55744(8) 0.29649(8) 0.35956(7) 0.0266(3) Uani 1 d . . . U
Ge1 Ge 0.26617(16) -0.03997(16) 0.07669(13) 0.0276(5) Uani 1 d . . . U
Ge2 Ge 0.12056(16) -0.21162(16) 0.05071(14) 0.0280(5) Uani 1 d . . . U
Ge3 Ge -0.00308(16) -0.28267(16) -0.09618(14) 0.0297(5) Uani 1 d . . . U
Ge4 Ge 0.01600(16) -0.18050(16) -0.21328(13) 0.0280(5) Uani 1 d . . . U
Ge5 Ge 0.16011(16) -0.00894(16) -0.19015(13) 0.0292(5) Uani 1 d . . . U
Ge6 Ge 0.28592(16) 0.06081(16) -0.04380(13) 0.0279(5) Uani 1 d . . . U
Ge7 Ge 0.37118(16) 0.58751(17) 0.32995(14) 0.0304(5) Uani 1 d . . . U
Ge8 Ge 0.43827(16) 0.74608(16) 0.47433(14) 0.0285(5) Uani 1 d . . . U
Ge9 Ge 0.63385(16) 0.77277(16) 0.54963(14) 0.0275(5) Uani 1 d . . . U
Ge10 Ge 0.76941(15) 0.63420(15) 0.48435(13) 0.0264(5) Uani 1 d . . . U
Ge11 Ge 0.70366(16) 0.47748(16) 0.34364(13) 0.0287(5) Uani 1 d . . . U
Ge12 Ge 0.50669(16) 0.44814(17) 0.26032(13) 0.0298(5) Uani 1 d . . . U
O1 O 0.2185(10) -0.1479(11) 0.0327(9) 0.033(3) Uani 1 d . . . U
O2 O 0.0993(11) -0.2618(11) -0.0429(10) 0.036(3) Uani 1 d . . . U
O3 O 0.0566(11) -0.2413(11) -0.1600(9) 0.034(3) Uani 1 d . . . U
O4 O 0.1246(10) -0.1211(11) -0.2009(9) 0.032(3) Uani 1 d . . . U
O5 O 0.2438(11) -0.0152(11) -0.1288(9) 0.033(3) Uani 1 d . . . U
O6 O 0.2923(10) -0.0270(10) -0.0092(8) 0.029(2) Uani 1 d . . . U
O7 O 0.1893(10) 0.0290(10) 0.1084(9) 0.031(2) Uani 1 d . . . U
O8 O 0.0481(11) -0.1389(11) 0.0875(9) 0.035(3) Uani 1 d . . . U
O9 O -0.0772(11) -0.2177(11) -0.0491(9) 0.033(3) Uani 1 d . . . U
O10 O -0.0572(10) -0.1179(11) -0.1591(9) 0.031(3) Uani 1 d . . . U
O11 O 0.0735(10) 0.0438(10) -0.1532(9) 0.030(3) Uani 1 d . . . U
O12 O 0.2002(11) 0.1181(11) -0.0130(9) 0.034(3) Uani 1 d . . . U
O13 O 0.2153(12) -0.0852(12) 0.1805(10) 0.043(3) Uani 1 d . . . U
O14 O 0.2829(13) -0.1174(14) 0.2675(13) 0.057(5) Uani 1 d . . . U
O15 O -0.0260(12) -0.3125(12) 0.0494(10) 0.042(3) Uani 1 d . . . U
O16 O -0.0524(18) -0.4049(18) 0.1075(17) 0.088(7) Uani 1 d . . . U
O17 O -0.1280(11) -0.2938(11) -0.1926(9) 0.039(3) Uani 1 d . . . U
O18 O -0.1786(11) -0.3932(11) -0.2920(10) 0.039(3) Uani 1 d . . . U
O19 O -0.0109(11) -0.0758(12) -0.2862(10) 0.041(3) Uani 1 d . . . U
O20 O 0.0176(13) -0.0796(14) -0.3942(11) 0.052(5) Uani 1 d . . . U
O21 O 0.2354(11) 0.1408(11) -0.1514(10) 0.039(3) Uani 1 d . . . U
O22 O 0.3333(13) 0.2173(12) -0.1985(11) 0.048(4) Uani 1 d . . . U
O23 O 0.3526(11) 0.1392(12) 0.0847(10) 0.040(3) Uani 1 d . . . U
O24 O 0.4929(13) 0.1801(14) 0.1239(11) 0.054(4) Uani 1 d . . . U
O25 O 0.4403(11) 0.6844(11) 0.3825(10) 0.037(3) Uani 1 d . . . U
O26 O 0.5576(11) 0.7611(11) 0.4771(9) 0.035(3) Uani 1 d . . . U
O27 O 0.7151(11) 0.7245(11) 0.4929(9) 0.035(3) Uani 1 d . . . U
O28 O 0.7282(11) 0.5883(11) 0.3934(9) 0.034(3) Uani 1 d . . . U
O29 O 0.6164(10) 0.5009(11) 0.2944(9) 0.034(3) Uani 1 d . . . U
O30 O 0.4673(11) 0.5527(11) 0.2828(10) 0.037(3) Uani 1 d . . . U
O31 O 0.3432(11) 0.5123(11) 0.3748(9) 0.034(3) Uani 1 d . . . U
O32 O 0.4002(11) 0.6692(11) 0.5155(9) 0.036(3) Uani 1 d . . . U
O33 O 0.5914(10) 0.7105(10) 0.5991(9) 0.031(3) Uani 1 d . . . U
O34 O 0.7206(10) 0.5827(10) 0.5428(9) 0.031(3) Uani 1 d . . . U
O35 O 0.6584(10) 0.4238(10) 0.4011(9) 0.031(2) Uani 1 d . . . U
O36 O 0.4714(11) 0.3868(11) 0.3152(9) 0.034(2) Uani 1 d . . . U
O37 O 0.2632(12) 0.6567(12) 0.4030(11) 0.042(3) Uani 1 d . . . U
O38 O 0.1382(15) 0.7115(15) 0.3833(12) 0.076(6) Uani 1 d . . D U
O39 O 0.4696(11) 0.8294(11) 0.5949(10) 0.038(3) Uani 1 d . . . U
O40 O 0.4602(15) 0.9581(12) 0.6645(12) 0.058(5) Uani 1 d . . . U
O41 O 0.7769(11) 0.7700(12) 0.6493(10) 0.040(3) Uani 1 d . . . U
O42 O 0.7999(12) 0.8934(12) 0.7350(10) 0.044(4) Uani 1 d . . . U
O43 O 0.8343(10) 0.4958(11) 0.4482(9) 0.034(3) Uani 1 d . . . U
O44 O 0.9634(12) 0.4552(13) 0.4233(11) 0.051(4) Uani 1 d . . . U
O45 O 0.6412(11) 0.3162(11) 0.2574(9) 0.036(3) Uani 1 d . . . U
O46 O 0.7377(11) 0.2275(11) 0.2072(10) 0.038(3) Uani 1 d . . . U
O47 O 0.3419(11) 0.3878(11) 0.2143(10) 0.038(3) Uani 1 d . . . U
O48 O 0.2844(11) 0.3106(11) 0.1109(9) 0.037(3) Uani 1 d . . . U
O1W O 0.3339(11) -0.2190(11) -0.0770(8) 0.032(4) Uani 1 d . . . U
H1A H 0.3841 -0.2064 -0.0923 0.038 Uiso 1 d . . R .
H1B H 0.3413 -0.2479 -0.0486 0.038 Uiso 1 d . . R .
O2W O 0.0806(10) -0.0703(10) -0.0406(9) 0.033(3) Uani 1 d . . . U
H2A H 0.0306 -0.0690 -0.0600 0.039 Uiso 1 d . . R .
H2B H 0.0851 -0.0345 0.0007 0.039 Uiso 1 d . . R .
O3W O -0.0805(16) -0.2156(15) 0.1906(12) 0.066(5) Uani 1 d . . . U
H3A H -0.1023 -0.2641 0.1937 0.079 Uiso 1 d . . R .
H3B H -0.0470 -0.1894 0.2275 0.079 Uiso 1 d . . R .
O4W O -0.2321(14) -0.3114(14) 0.0243(13) 0.063(5) Uani 1 d . . . U
H4A H -0.2526 -0.3264 -0.0186 0.075 Uiso 1 d . . R .
H4B H -0.2378 -0.3548 0.0394 0.075 Uiso 1 d . . R .
O6W O 0.3110(12) 0.2187(12) 0.2230(10) 0.044(3) Uani 1 d . . . U
H6A H 0.3614 0.2204 0.2050 0.053 Uiso 1 d . . R .
H6B H 0.3067 0.1767 0.2397 0.053 Uiso 1 d . . R .
O7W O 0.5524(14) 0.7568(13) 0.2972(13) 0.059(4) Uani 1 d . . . U
H7A H 0.5884 0.7656 0.2668 0.070 Uiso 1 d . . R .
H7B H 0.5204 0.7970 0.3077 0.070 Uiso 1 d . . R .
O8W O 0.6761(16) 0.6377(16) 0.2440(12) 0.068(5) Uani 1 d . . . U
H8A H 0.6695 0.6839 0.2352 0.081 Uiso 1 d . . R .
H8B H 0.7051 0.6086 0.2112 0.081 Uiso 1 d . . R .
O9W O 0.7272(17) 0.7807(16) 0.3744(13) 0.074(5) Uani 1 d . . . U
H9A H 0.7576 0.8296 0.3908 0.089 Uiso 1 d . . R .
H9B H 0.7204 0.7587 0.4082 0.089 Uiso 1 d . . R .
O10W O 0.5409(11) 0.5672(11) 0.4410(9) 0.034(3) Uani 1 d . . . U
H10A H 0.5596 0.5216 0.4432 0.041 Uiso 1 d . . R .
H10B H 0.5001 0.5778 0.4700 0.041 Uiso 1 d . . R .
O11W O 0.8649(10) 0.4890(11) 0.5953(10) 0.040(4) Uani 1 d . . . U
H11A H 0.9183 0.5053 0.5882 0.048 Uiso 1 d . . R .
H11B H 0.8490 0.5259 0.6313 0.048 Uiso 1 d . . R .
O12W O 0.8335(12) 0.3271(12) 0.4584(11) 0.050(4) Uani 1 d . . . U
H12A H 0.7945 0.3033 0.4248 0.059 Uiso 1 d . . R .
H12B H 0.8497 0.2887 0.4747 0.059 Uiso 1 d . . R .
O13W O 0.6987(12) 0.2162(12) 0.3457(10) 0.045(4) Uani 1 d . . . U
H13A H 0.7119 0.2209 0.3052 0.054 Uiso 1 d . . R .
H13B H 0.7378 0.2480 0.3766 0.054 Uiso 1 d . . R .
O14W O 0.5031(13) 0.1673(13) 0.2614(10) 0.053(5) Uani 1 d . . . U
H14A H 0.5032 0.1580 0.2167 0.064 Uiso 1 d . . R .
H14B H 0.5150 0.1230 0.2712 0.064 Uiso 1 d . . R .
O15W O 0.1536(19) 0.8187(18) 0.5352(13) 0.096(5) Uani 1 d A 1 D U
O16W O 0.112(2) 0.882(2) 0.485(2) 0.126(9) Uani 1 d B 2 . U
O17W O 0.4524(15) 0.8800(15) 0.3280(13) 0.063(5) Uani 1 d . . . U
O18W O 0.796(2) 0.934(2) 0.4422(18) 0.106(6) Uani 1 d . . . U
O19W O 0.977(2) 0.651(2) 0.273(2) 0.126(8) Uani 1 d . . . U
O20W O 0.369(4) 0.683(5) 0.024(4) 0.27(4) Uani 1 d . . . U
O21W O 0.780(3) 0.564(3) 0.129(3) 0.191(16) Uani 1 d . . . U
O22W O 0.880(3) 0.793(3) 0.354(2) 0.139(8) Uani 1 d . . . U
O23W O -0.0925(16) -0.4133(15) -0.2787(13) 0.071(4) Uani 1 d . . . U
C1 C 0.3772(15) -0.0287(15) 0.1312(12) 0.033(3) Uani 1 d . . D U
H1C H 0.4230 -0.0477 0.0988 0.040 Uiso 1 calc . . R .
H1D H 0.3951 0.0310 0.1569 0.040 Uiso 1 calc . . R .
C2 C 0.3695(15) -0.0803(19) 0.1837(15) 0.054(5) Uani 1 d . . D U
H2C H 0.4128 -0.0530 0.2231 0.064 Uiso 1 calc . . R .
H2D H 0.3852 -0.1365 0.1604 0.064 Uiso 1 calc . . R .
C3 C 0.2784(14) -0.0909(17) 0.2137(14) 0.037(3) Uani 1 d . . D U
C4 C 0.1499(17) -0.2870(17) 0.1034(15) 0.039(3) Uani 1 d . . . U
H4C H 0.2124 -0.2935 0.0993 0.047 Uiso 1 calc . . R .
H4D H 0.1406 -0.2612 0.1532 0.047 Uiso 1 calc . . R .
C5 C 0.0960(14) -0.3736(19) 0.0784(17) 0.048(4) Uani 1 d . . D U
H5C H 0.1062 -0.4049 0.1116 0.058 Uiso 1 calc . . R .
H5D H 0.1151 -0.4049 0.0325 0.058 Uiso 1 calc . . R .
C6 C -0.0032(14) -0.3675(18) 0.0718(16) 0.045(4) Uani 1 d . . D U
C7 C -0.0445(18) -0.4026(17) -0.1404(14) 0.040(3) Uani 1 d . . . U
H7C H 0.0021 -0.4352 -0.1339 0.048 Uiso 1 calc . . R .
H7D H -0.0951 -0.4187 -0.1157 0.048 Uiso 1 calc . . R .
C8 C -0.0703(16) -0.4267(15) -0.2161(13) 0.036(4) Uani 1 d . . D U
H8C H -0.0994 -0.4851 -0.2312 0.043 Uiso 1 calc . . R .
H8D H -0.0172 -0.4244 -0.2425 0.043 Uiso 1 calc . . R .
C9 C -0.1328(15) -0.3687(15) -0.2342(13) 0.034(3) Uani 1 d . . D U
C10 C -0.0034(17) -0.2527(17) -0.3109(13) 0.039(3) Uani 1 d . . . U
H10C H 0.0237 -0.3043 -0.3169 0.046 Uiso 1 calc . . R .
H10D H -0.0666 -0.2687 -0.3231 0.046 Uiso 1 calc . . R .
C11 C 0.0382(16) -0.2029(13) -0.3593(14) 0.038(4) Uani 1 d . . D U
H11C H 0.1023 -0.1984 -0.3532 0.046 Uiso 1 calc . . R .
H11D H 0.0213 -0.2358 -0.4082 0.046 Uiso 1 calc . . R .
C12 C 0.0133(16) -0.1132(14) -0.3471(15) 0.038(4) Uani 1 d . . D U
C13 C 0.2129(14) 0.0046(16) -0.2748(14) 0.039(3) Uani 1 d . . D U
H13C H 0.2277 -0.0503 -0.3031 0.046 Uiso 1 calc . . R .
H13D H 0.1693 0.0216 -0.3025 0.046 Uiso 1 calc . . R .
C14 C 0.2966(14) 0.0700(13) -0.2609(12) 0.038(4) Uani 1 d . . D U
H14C H 0.3470 0.0441 -0.2502 0.046 Uiso 1 calc . . R .
H14D H 0.3081 0.0867 -0.3034 0.046 Uiso 1 calc . . R .
C15 C 0.2869(15) 0.1491(13) -0.1991(11) 0.031(3) Uani 1 d . . D U
C16 C 0.4004(16) 0.1124(17) -0.0595(14) 0.038(3) Uani 1 d . . . U
H16A H 0.4219 0.0778 -0.1031 0.046 Uiso 1 calc . . R .
H16B H 0.3960 0.1685 -0.0642 0.046 Uiso 1 calc . . R .
C17 C 0.4667(18) 0.1205(19) 0.0046(12) 0.049(4) Uani 1 d . . D U
H17A H 0.4853 0.0650 -0.0004 0.059 Uiso 1 calc . . R .
H17B H 0.5192 0.1592 0.0024 0.059 Uiso 1 calc . . R .
C18 C 0.4288(16) 0.1525(17) 0.0777(12) 0.037(3) Uani 1 d . . D U
C19 C 0.2896(18) 0.6031(17) 0.2618(16) 0.046(4) Uani 1 d . . D U
H19A H 0.3226 0.6178 0.2244 0.056 Uiso 1 calc . . R .
H19B H 0.2515 0.5497 0.2403 0.056 Uiso 1 calc . . R .
C20 C 0.232(2) 0.6727(18) 0.2940(14) 0.056(5) Uani 1 d . . D U
H20A H 0.2622 0.7267 0.2912 0.068 Uiso 1 calc . . R .
H20B H 0.1767 0.6604 0.2653 0.068 Uiso 1 calc . . R .
C21 C 0.211(2) 0.6826(19) 0.3710(14) 0.050(4) Uani 1 d . . D U
C22 C 0.3827(19) 0.8469(16) 0.4806(14) 0.048(3) Uani 1 d . . D U
H22A H 0.3925 0.8630 0.4376 0.058 Uiso 1 calc . . R .
H22B H 0.3192 0.8333 0.4832 0.058 Uiso 1 calc . . R .
C23 C 0.4175(19) 0.9228(15) 0.5446(12) 0.049(4) Uani 1 d . . D U
H23A H 0.3693 0.9561 0.5602 0.059 Uiso 1 calc . . R .
H23B H 0.4632 0.9587 0.5293 0.059 Uiso 1 calc . . R .
C24 C 0.4557(18) 0.9015(17) 0.6084(13) 0.043(4) Uani 1 d . . D U
C25 C 0.6823(13) 0.8911(17) 0.5943(15) 0.043(3) Uani 1 d . . D U
H25A H 0.6735 0.9239 0.5619 0.052 Uiso 1 calc . . R .
H25B H 0.6508 0.9141 0.6366 0.052 Uiso 1 calc . . R .
C26 C 0.7816(14) 0.9000(17) 0.6147(14) 0.045(4) Uani 1 d . . D U
H26A H 0.8140 0.8759 0.5732 0.054 Uiso 1 calc . . R .
H26B H 0.8055 0.9596 0.6353 0.054 Uiso 1 calc . . R .
C27 C 0.7894(17) 0.8514(16) 0.6689(13) 0.038(4) Uani 1 d . . D U
C28 C 0.8991(16) 0.6683(17) 0.4927(15) 0.041(4) Uani 1 d . . . U
H28A H 0.9120 0.7233 0.4842 0.049 Uiso 1 calc . . R .
H28B H 0.9212 0.6746 0.5406 0.049 Uiso 1 calc . . R .
C29 C 0.9476(18) 0.6034(13) 0.4401(16) 0.045(4) Uani 1 d . . D U
H29A H 1.0107 0.6146 0.4535 0.054 Uiso 1 calc . . R .
H29B H 0.9397 0.6091 0.3929 0.054 Uiso 1 calc . . R .
C30 C 0.9119(15) 0.5125(13) 0.4390(14) 0.033(3) Uani 1 d . . D U
C31 C 0.8001(15) 0.4409(15) 0.2829(11) 0.033(3) Uani 1 d . . D U
H31A H 0.8336 0.4904 0.2744 0.040 Uiso 1 calc . . R .
H31B H 0.8399 0.4158 0.3074 0.040 Uiso 1 calc . . R .
C32 C 0.7670(15) 0.3758(13) 0.2113(11) 0.036(4) Uani 1 d . . D U
H32A H 0.7330 0.4027 0.1840 0.044 Uiso 1 calc . . R .
H32B H 0.8174 0.3567 0.1846 0.044 Uiso 1 calc . . R .
C33 C 0.7088(15) 0.2990(14) 0.2222(13) 0.034(3) Uani 1 d . . D U
C34 C 0.5091(14) 0.4026(18) 0.1607(13) 0.040(4) Uani 1 d . . D U
H34A H 0.5544 0.4384 0.1448 0.049 Uiso 1 calc . . R .
H34B H 0.5283 0.3467 0.1508 0.049 Uiso 1 calc . . R .
C35 C 0.4239(12) 0.3929(18) 0.1147(12) 0.039(4) Uani 1 d . . D U
H35A H 0.4162 0.4474 0.1081 0.047 Uiso 1 calc . . R .
H35B H 0.4286 0.3525 0.0684 0.047 Uiso 1 calc . . R .
C36 C 0.3435(14) 0.3615(16) 0.1501(13) 0.034(3) Uani 1 d . . D U
O5W O 0.0663(18) -0.0943(16) 0.2735(14) 0.081(6) Uani 1 d . . . U

loop_
_atom_site_aniso_label
_atom_site_aniso_U_11
_atom_site_aniso_U_22
_atom_site_aniso_U_33
_atom_site_aniso_U_23
_atom_site_aniso_U_13
_atom_site_aniso_U_12
Nd1 0.0250(6) 0.0291(7) 0.0276(7) 0.0025(5) 0.0055(5) 0.0063(5)
Nd2 0.0251(6) 0.0285(7) 0.0266(7) 0.0005(5) 0.0043(5) 0.0041(5)
Nd3 0.0273(6) 0.0270(7) 0.0298(7) 0.0034(5) 0.0043(5) 0.0024(5)
Nd4 0.0252(6) 0.0276(6) 0.0264(7) 0.0042(5) 0.0046(5) 0.0051(5)
Nd5 0.0323(7) 0.0329(7) 0.0374(8) 0.0116(6) 0.0099(6) 0.0046(6)
Nd6 0.0218(6) 0.0258(6) 0.0277(7) 0.0022(5) 0.0052(5) 0.0029(5)
Nd7 0.0241(6) 0.0282(6) 0.0249(6) 0.0049(5) 0.0046(5) 0.0053(5)
Nd8 0.0229(6) 0.0258(6) 0.0277(7) 0.0024(5) 0.0053(5) 0.0043(5)
Ge1 0.0258(12) 0.0304(13) 0.0237(12) 0.0018(10) 0.0029(9) 0.0080(10)
Ge2 0.0251(12) 0.0276(12) 0.0302(13) 0.0051(10) 0.0049(10) 0.0076(10)
Ge3 0.0273(12) 0.0288(13) 0.0294(13) 0.0026(10) 0.0031(10) 0.0046(10)
Ge4 0.0248(12) 0.0285(12) 0.0259(12) -0.0002(10) 0.0028(10) 0.0053(10)
Ge5 0.0263(12) 0.0326(13) 0.0248(12) 0.0020(10) 0.0060(10) 0.0052(10)
Ge6 0.0238(11) 0.0284(12) 0.0279(13) 0.0023(10) 0.0054(10) 0.0041(9)
Ge7 0.0278(12) 0.0328(13) 0.0310(13) 0.0105(11) 0.0014(10) 0.0036(10)
Ge8 0.0288(12) 0.0259(12) 0.0304(13) 0.0066(10) 0.0055(10) 0.0067(10)
Ge9 0.0250(12) 0.0247(12) 0.0299(13) 0.0044(10) 0.0024(10) 0.0017(9)
Ge10 0.0215(11) 0.0256(12) 0.0293(13) 0.0041(10) 0.0078(9) 0.0017(9)
Ge11 0.0251(12) 0.0326(13) 0.0239(12) 0.0022(10) 0.0064(9) 0.0010(10)
Ge12 0.0283(12) 0.0338(13) 0.0246(12) 0.0051(10) 0.0040(10) 0.0024(10)
O1 0.030(5) 0.035(5) 0.030(5) 0.004(4) 0.005(4) 0.008(4)
O2 0.033(5) 0.035(5) 0.040(5) 0.006(4) 0.005(4) 0.011(4)
O3 0.032(5) 0.035(5) 0.033(5) 0.006(4) 0.009(4) 0.005(4)
O4 0.028(5) 0.035(5) 0.029(5) 0.006(4) 0.002(4) 0.004(4)
O5 0.031(5) 0.035(5) 0.031(5) 0.008(4) 0.005(4) 0.001(4)
O6 0.025(5) 0.033(5) 0.027(5) 0.006(4) 0.005(4) 0.005(4)
O7 0.025(4) 0.032(5) 0.033(5) 0.003(4) 0.009(4) 0.007(4)
O8 0.032(5) 0.038(5) 0.031(5) 0.003(4) 0.004(4) 0.009(4)
O9 0.032(5) 0.036(5) 0.029(5) 0.004(4) 0.011(4) 0.009(4)
O10 0.029(5) 0.036(5) 0.027(5) 0.006(4) 0.005(4) 0.007(5)
O11 0.025(5) 0.032(5) 0.029(5) 0.000(4) 0.010(4) 0.008(4)
O12 0.030(5) 0.036(5) 0.033(5) 0.002(4) 0.004(4) 0.007(4)
O13 0.036(5) 0.044(5) 0.042(5) 0.002(5) 0.001(5) 0.011(5)
O14 0.049(10) 0.054(10) 0.071(11) 0.028(9) -0.007(9) -0.002(9)
O15 0.045(5) 0.039(5) 0.044(5) 0.011(5) 0.007(5) 0.011(5)
O16 0.077(12) 0.080(13) 0.107(14) 0.023(12) 0.014(12) 0.017(11)
O17 0.035(5) 0.041(5) 0.033(5) -0.002(5) 0.006(5) 0.003(5)
O18 0.035(6) 0.039(6) 0.037(6) 0.000(6) -0.006(6) 0.009(6)
O19 0.034(5) 0.048(6) 0.035(5) 0.001(5) 0.005(5) 0.002(5)
O20 0.051(10) 0.062(11) 0.047(10) 0.017(9) 0.001(8) 0.020(9)
O21 0.033(5) 0.038(5) 0.037(5) -0.001(5) 0.010(5) 0.002(5)
O22 0.059(10) 0.037(9) 0.046(10) 0.012(8) 0.003(9) -0.004(8)
O23 0.035(5) 0.043(5) 0.036(5) 0.001(4) 0.001(4) 0.005(4)
O24 0.047(8) 0.060(9) 0.044(9) 0.003(8) -0.003(7) 0.001(8)
O25 0.033(5) 0.037(5) 0.044(5) 0.013(4) 0.006(4) 0.008(4)
O26 0.035(5) 0.033(5) 0.037(5) 0.008(4) 0.005(4) 0.007(4)
O27 0.034(5) 0.033(5) 0.037(5) 0.007(4) 0.009(4) 0.008(4)
O28 0.029(5) 0.031(5) 0.039(5) 0.007(4) 0.005(4) 0.003(4)
O29 0.026(5) 0.036(5) 0.037(5) 0.007(4) 0.004(4) 0.003(4)
O30 0.036(5) 0.036(5) 0.038(5) 0.008(4) 0.005(4) 0.005(4)
O31 0.032(5) 0.032(5) 0.035(5) 0.005(4) 0.009(5) 0.006(4)
O32 0.033(5) 0.033(5) 0.037(5) 0.005(5) 0.008(5) 0.003(5)
O33 0.030(5) 0.031(5) 0.034(5) 0.011(4) 0.006(4) 0.012(4)
O34 0.023(4) 0.031(5) 0.034(5) 0.004(4) 0.004(4) 0.004(4)
O35 0.031(4) 0.032(4) 0.028(4) 0.008(4) 0.002(4) 0.002(4)
O36 0.031(4) 0.037(4) 0.032(4) 0.008(4) 0.001(4) 0.006(4)
O37 0.040(5) 0.038(5) 0.053(6) 0.019(5) 0.006(5) 0.010(5)
O38 0.048(10) 0.065(11) 0.114(13) 0.020(10) 0.027(10) 0.021(9)
O39 0.040(5) 0.028(5) 0.043(6) 0.006(5) 0.006(5) 0.006(5)
O40 0.070(11) 0.029(9) 0.071(12) 0.006(9) 0.016(10) 0.005(9)
O41 0.034(5) 0.039(5) 0.042(5) 0.003(5) 0.006(5) 0.001(5)
O42 0.042(7) 0.035(7) 0.045(8) -0.001(6) 0.013(7) 0.001(6)
O43 0.025(5) 0.036(5) 0.036(5) 0.002(5) 0.008(5) 0.000(5)
O44 0.037(8) 0.055(10) 0.047(9) -0.001(8) -0.012(8) -0.001(8)
O45 0.032(5) 0.041(5) 0.032(5) 0.004(4) 0.005(4) 0.007(5)
O46 0.026(6) 0.041(7) 0.042(7) 0.001(6) 0.010(6) 0.016(6)
O47 0.035(5) 0.036(5) 0.040(5) 0.006(5) 0.002(5) 0.004(5)
O48 0.027(5) 0.040(6) 0.032(5) -0.005(5) -0.001(5) -0.001(5)
O1W 0.033(8) 0.041(9) 0.017(7) 0.000(6) -0.006(6) 0.008(7)
O2W 0.026(6) 0.037(6) 0.030(6) 0.000(5) 0.006(5) 0.007(5)
O3W 0.092(11) 0.060(10) 0.054(10) 0.028(8) -0.009(9) 0.015(9)
O4W 0.066(11) 0.055(11) 0.072(12) 0.034(10) -0.028(10) -0.007(9)
O6W 0.042(5) 0.044(5) 0.040(5) 0.003(5) 0.007(5) 0.005(5)
O7W 0.059(10) 0.052(9) 0.086(11) 0.051(8) 0.020(9) 0.009(8)
O8W 0.080(11) 0.070(10) 0.056(10) 0.022(9) 0.015(9) 0.010(9)
O9W 0.088(10) 0.072(10) 0.062(10) 0.024(8) -0.005(9) 0.004(9)
O10W 0.032(6) 0.036(6) 0.036(6) 0.011(5) 0.007(6) 0.012(5)
O11W 0.022(7) 0.033(8) 0.053(9) -0.008(7) 0.004(7) 0.010(6)
O12W 0.033(8) 0.040(9) 0.060(10) -0.006(8) 0.011(8) -0.004(7)
O13W 0.045(9) 0.052(9) 0.036(8) 0.008(7) 0.013(7) 0.009(8)
O14W 0.065(10) 0.057(9) 0.027(8) 0.004(7) 0.000(8) -0.013(8)
O15W 0.087(9) 0.082(9) 0.103(10) 0.003(9) 0.017(9) 0.015(9)
O16W 0.122(15) 0.107(15) 0.123(16) -0.013(14) 0.033(14) 0.030(14)
O17W 0.062(10) 0.056(9) 0.072(10) 0.021(8) -0.002(9) 0.003(8)
O18W 0.108(11) 0.099(11) 0.096(11) 0.009(10) 0.002(10) -0.001(10)
O19W 0.117(14) 0.125(14) 0.122(14) 0.013(13) 0.010(13) 0.024(13)
O20W 0.21(5) 0.39(9) 0.36(9) 0.29(8) 0.20(6) 0.16(6)
O21W 0.18(3) 0.15(3) 0.20(3) -0.01(3) 0.02(3) 0.01(3)
O22W 0.135(14) 0.131(14) 0.133(14) 0.014(13) 0.009(13) 0.019(13)
O23W 0.065(6) 0.065(7) 0.061(7) -0.012(6) 0.000(6) 0.003(6)
C1 0.029(6) 0.034(6) 0.034(6) 0.004(5) 0.000(5) 0.007(5)
C2 0.048(8) 0.054(8) 0.048(8) 0.001(7) 0.009(7) 0.004(7)
C3 0.037(6) 0.038(6) 0.035(6) 0.008(6) 0.002(6) 0.006(6)
C4 0.034(6) 0.043(6) 0.040(6) 0.010(6) 0.004(6) 0.009(6)
C5 0.046(8) 0.044(8) 0.052(8) 0.009(7) -0.003(7) 0.006(7)
C6 0.043(7) 0.039(6) 0.051(7) 0.009(6) 0.004(6) 0.008(6)
C7 0.040(6) 0.039(6) 0.036(6) 0.003(5) 0.003(6) 0.008(6)
C8 0.039(7) 0.038(7) 0.028(7) 0.005(6) -0.013(6) 0.010(6)
C9 0.032(6) 0.036(6) 0.032(6) 0.003(5) 0.007(5) 0.011(5)
C10 0.036(6) 0.041(6) 0.032(6) 0.002(5) 0.003(5) 0.002(5)
C11 0.027(7) 0.043(7) 0.035(7) 0.000(7) 0.015(6) 0.002(7)
C12 0.031(6) 0.040(7) 0.037(7) 0.003(6) 0.003(6) 0.011(6)
C13 0.035(6) 0.042(6) 0.036(6) 0.008(6) 0.004(6) 0.001(6)
C14 0.037(7) 0.041(7) 0.035(7) 0.011(7) 0.005(7) 0.000(7)
C15 0.029(6) 0.033(6) 0.032(6) 0.012(5) 0.006(6) 0.004(6)
C16 0.030(6) 0.039(6) 0.036(6) 0.002(6) 0.004(6) -0.009(6)
C17 0.039(7) 0.049(8) 0.045(8) -0.002(7) 0.001(7) -0.004(7)
C18 0.032(5) 0.038(5) 0.032(5) -0.002(5) -0.002(5) 0.004(5)
C19 0.043(6) 0.043(6) 0.052(7) 0.012(6) 0.000(6) 0.011(6)
C20 0.051(8) 0.049(8) 0.064(8) 0.012(7) 0.006(8) 0.004(7)
C21 0.043(7) 0.043(7) 0.062(7) 0.013(6) 0.005(6) 0.007(6)
C22 0.046(6) 0.042(6) 0.053(6) 0.008(5) 0.005(6) 0.007(5)
C23 0.054(8) 0.039(7) 0.049(8) 0.006(7) 0.003(7) 0.006(7)
C24 0.046(6) 0.034(6) 0.042(6) 0.003(6) 0.008(6) 0.004(6)
C25 0.044(6) 0.038(6) 0.041(6) 0.002(5) 0.006(5) 0.006(5)
C26 0.042(7) 0.040(7) 0.047(7) 0.009(6) 0.004(7) -0.009(6)
C27 0.040(7) 0.031(6) 0.042(7) 0.008(6) 0.002(6) 0.010(6)
C28 0.031(6) 0.039(6) 0.045(6) 0.004(6) 0.006(6) -0.001(6)
C29 0.038(7) 0.049(7) 0.047(7) 0.013(7) 0.009(7) 0.009(7)
C30 0.025(5) 0.036(6) 0.036(6) 0.008(5) 0.007(5) 0.004(5)
C31 0.023(5) 0.036(6) 0.039(6) 0.006(5) 0.006(5) 0.007(5)
C32 0.029(7) 0.039(7) 0.033(7) -0.001(6) 0.015(6) 0.003(6)
C33 0.025(6) 0.037(6) 0.034(6) 0.002(6) 0.004(6) 0.002(6)
C34 0.034(6) 0.042(6) 0.037(6) 0.002(6) 0.004(6) 0.002(6)
C35 0.031(7) 0.044(7) 0.033(7) 0.004(6) 0.000(6) -0.010(7)
C36 0.029(5) 0.035(5) 0.031(5) 0.003(5) 0.005(5) -0.001(5)
O5W 0.110(13) 0.059(11) 0.069(11) 0.031(9) -0.015(11) -0.036(10)

loop_
_atom_type_symbol
_atom_type_description
_atom_type_scat_dispersion_real
_atom_type_scat_dispersion_imag
_atom_type_scat_source
H H 0.0000 0.0000 'International Tables Vol C Tables 4.2.6.8 and 6.1.1.4'
C C 0.0033 0.0016 'International Tables Vol C Tables 4.2.6.8 and 6.1.1.4'
O O 0.0106 0.0060 'International Tables Vol C Tables 4.2.6.8 and 6.1.1.4'
Ge Ge 0.1547 1.8001 'International Tables Vol C Tables 4.2.6.8 and 6.1.1.4'
Nd Nd -0.1943 3.0179 'International Tables Vol C Tables 4.2.6.8 and 6.1.1.4'

loop_
_geom_angle_atom_site_label_1
_geom_angle_atom_site_label_2
_geom_angle_atom_site_label_3
_geom_angle
_geom_angle_site_symmetry_1
_geom_angle_site_symmetry_3
Ge4 Nd1 Ge1 137.08(7) . .
Ge4 Nd1 Ge6 108.30(7) . .
Ge6 Nd1 Ge1 56.29(6) . .
O1 Nd1 Ge1 29.9(4) . .
O1 Nd1 Ge4 133.0(4) . .
O1 Nd1 Ge6 86.2(4) . .
O1 Nd1 O2 57.4(5) . .
O2 Nd1 Ge1 85.1(4) . .
O2 Nd1 Ge4 85.0(4) . .
O2 Nd1 Ge6 136.1(4) . .
O3 Nd1 Ge1 133.8(4) . .
O3 Nd1 Ge4 30.2(4) . .
O3 Nd1 Ge6 136.0(4) . .
O3 Nd1 O1 113.0(5) . .
O3 Nd1 O2 57.4(5) . .
O3 Nd1 O5 115.6(5) . .
O3 Nd1 O6 154.3(5) . .
O4 Nd1 Ge1 135.1(4) . .
O4 Nd1 Ge4 29.9(4) . .
O4 Nd1 Ge6 85.7(4) . .
O4 Nd1 O1 152.8(5) . .
O4 Nd1 O2 114.8(5) . .
O4 Nd1 O3 58.9(5) . .
O4 Nd1 O5 58.0(5) . .
O4 Nd1 O6 115.6(5) . .
O5 Nd1 Ge1 86.9(4) . .
O5 Nd1 Ge4 85.3(4) . .
O5 Nd1 Ge6 30.6(4) . .
O5 Nd1 O1 116.8(5) . .
O5 Nd1 O2 155.6(5) . .
O5 Nd1 O6 59.4(5) . .
O6 Nd1 Ge1 30.3(3) . .
O6 Nd1 Ge4 135.2(4) . .
O6 Nd1 Ge6 29.9(4) . .
O6 Nd1 O1 59.1(5) . .
O6 Nd1 O2 115.4(5) . .
O46 Nd1 Ge1 140.0(4) 2_655 .
O46 Nd1 Ge4 81.9(4) 2_655 .
O46 Nd1 Ge6 110.9(4) 2_655 .
O46 Nd1 O1 135.5(6) 2_655 .
O46 Nd1 O2 112.4(6) 2_655 .
O46 Nd1 O3 83.4(6) 2_655 .
O46 Nd1 O4 71.5(6) 2_655 .
O46 Nd1 O5 88.2(6) 2_655 .
O46 Nd1 O6 120.0(5) 2_655 .
O46 Nd1 O1W 67.7(5) 2_655 .
O46 Nd1 O2W 148.0(6) 2_655 .
O1W Nd1 Ge1 77.3(4) . .
O1W Nd1 Ge4 144.0(4) . .
O1W Nd1 Ge6 100.4(4) . .
O1W Nd1 O1 69.0(5) . .
O1W Nd1 O2 89.3(5) . .
O1W Nd1 O3 123.2(5) . .
O1W Nd1 O4 138.2(5) . .
O1W Nd1 O5 111.4(5) . .
O1W Nd1 O6 78.8(5) . .
O1W Nd1 O2W 144.4(5) . .
O2W Nd1 Ge1 69.4(4) . .
O2W Nd1 Ge4 67.7(4) . .
O2W Nd1 Ge6 71.7(4) . .
O2W Nd1 O1 75.8(5) . .
O2W Nd1 O2 75.7(5) . .
O2W Nd1 O3 75.3(5) . .
O2W Nd1 O4 77.0(5) . .
O2W Nd1 O5 79.9(5) . .
O2W Nd1 O6 78.9(5) . .
Nd4 Nd2 Nd3 119.94(4) . 2
O7 Nd2 Nd3 109.3(4) . 2
O7 Nd2 Nd4 34.9(4) . .
O7 Nd2 O10 67.2(5) . 2
O7 Nd2 O17 133.1(6) . 2
O7 Nd2 O23 73.6(5) . .
O7 Nd2 O48 145.3(5) . .
O7 Nd2 O6W 88.3(6) . .
O9 Nd2 Nd3 35.1(4) 2 2
O9 Nd2 Nd4 109.3(4) 2 .
O9 Nd2 O7 121.5(6) 2 .
O9 Nd2 O10 79.8(5) 2 2
O9 Nd2 O12 69.2(5) 2 .
O9 Nd2 O17 70.7(6) 2 2
O9 Nd2 O23 133.6(5) 2 .
O9 Nd2 O48 86.4(6) 2 .
O9 Nd2 O6W 147.6(6) 2 .
O10 Nd2 Nd3 104.2(4) 2 2
O10 Nd2 Nd4 34.8(4) 2 .
O10 Nd2 O17 71.9(6) 2 2
O10 Nd2 O23 138.9(6) 2 .
O10 Nd2 O48 144.2(5) 2 .
O10 Nd2 O6W 103.5(6) 2 .
O12 Nd2 Nd3 35.2(4) . 2
O12 Nd2 Nd4 108.7(4) . .
O12 Nd2 O7 82.8(6) . .
O12 Nd2 O10 115.2(6) . 2
O12 Nd2 O17 136.8(6) . 2
O12 Nd2 O23 70.2(5) . .
O12 Nd2 O48 89.8(6) . .
O12 Nd2 O6W 132.6(5) . .
O17 Nd2 Nd3 102.1(4) 2 2
O17 Nd2 Nd4 99.0(4) 2 .
O17 Nd2 O23 134.2(6) 2 .
O17 Nd2 O48 72.4(6) 2 .
O17 Nd2 O6W 79.7(6) 2 .
O23 Nd2 Nd3 99.8(4) . 2
O23 Nd2 Nd4 104.1(4) . .
O23 Nd2 O6W 62.6(5) . .
O48 Nd2 Nd3 81.1(4) . 2
O48 Nd2 Nd4 158.8(4) . .
O48 Nd2 O23 72.0(6) . .
O48 Nd2 O6W 72.0(6) . .
O6W Nd2 Nd3 151.3(4) . 2
O6W Nd2 Nd4 87.6(4) . .
Nd2 Nd3 Nd4 118.81(4) 2 .
O8 Nd3 Nd2 107.1(4) . 2
O8 Nd3 Nd4 35.0(4) . .
O8 Nd3 O9 81.5(6) . .
O8 Nd3 O11 68.5(5) . 2
O8 Nd3 O12 118.9(6) . 2
O8 Nd3 O15 70.7(6) . .
O8 Nd3 O21 133.3(6) . 2
O8 Nd3 O3W 83.2(7) . .
O8 Nd3 O4W 146.1(7) . .
O9 Nd3 Nd2 34.9(4) . 2
O9 Nd3 Nd4 108.4(4) . .
O9 Nd3 O12 68.8(6) . 2
O9 Nd3 O15 74.8(6) . .
O9 Nd3 O21 137.7(6) . 2
O9 Nd3 O3W 146.5(7) . .
O9 Nd3 O4W 81.4(7) . .
O11 Nd3 Nd2 109.6(4) 2 2
O11 Nd3 Nd4 34.5(4) 2 .
O11 Nd3 O9 121.6(6) 2 .
O11 Nd3 O12 83.3(6) 2 2
O11 Nd3 O15 132.0(6) 2 .
O11 Nd3 O21 68.3(5) 2 2
O11 Nd3 O3W 79.2(7) 2 .
O11 Nd3 O4W 144.7(7) 2 .
O12 Nd3 Nd2 35.0(4) 2 2
O12 Nd3 Nd4 108.0(4) 2 .
O12 Nd3 O15 139.7(6) 2 .
O12 Nd3 O21 72.3(6) 2 2
O12 Nd3 O3W 144.0(7) 2 .
O12 Nd3 O4W 81.2(6) 2 .
O15 Nd3 Nd2 105.5(4) . 2
O15 Nd3 Nd4 99.3(4) . .
O15 Nd3 O21 132.5(6) . 2
O15 Nd3 O3W 72.0(7) . .
O15 Nd3 O4W 76.7(7) . .
O21 Nd3 Nd2 103.4(4) 2 2
O21 Nd3 Nd4 98.8(4) 2 .
O21 Nd3 O4W 76.8(7) 2 .
O3W Nd3 Nd2 168.3(6) . 2
O3W Nd3 Nd4 72.9(6) . .
O3W Nd3 O21 72.1(7) . 2
O3W Nd3 O4W 95.4(7) . .
O4W Nd3 Nd2 72.9(5) . 2
O4W Nd3 Nd4 168.3(5) . .
Nd2 Nd4 Nd3 121.25(4) . .
Ge4 Nd4 Nd2 59.96(5) 2 .
Ge4 Nd4 Nd3 102.05(5) 2 .
O7 Nd4 Nd2 35.1(4) . .
O7 Nd4 Nd3 110.3(4) . .
O7 Nd4 Ge4 94.3(4) . 2
O7 Nd4 O8 83.9(6) . .
O7 Nd4 O11 123.3(6) . 2
O7 Nd4 O13 68.4(6) . .
O7 Nd4 O19 133.3(6) . 2
O7 Nd4 O42 73.9(6) . 2_666
O7 Nd4 O5W 139.8(8) . .
O8 Nd4 Nd2 109.6(4) . .
O8 Nd4 Nd3 34.1(4) . .
O8 Nd4 Ge4 126.6(4) . 2
O8 Nd4 O13 74.6(6) . .
O8 Nd4 O19 138.0(6) . 2
O8 Nd4 O42 149.2(6) . 2_666
O8 Nd4 O5W 89.7(7) . .
O10 Nd4 Nd2 35.9(4) 2 .
O10 Nd4 Nd3 104.5(4) 2 .
O10 Nd4 Ge4 26.6(4) 2 2
O10 Nd4 O7 68.5(5) 2 .
O10 Nd4 O8 115.1(6) 2 .
O10 Nd4 O11 81.1(5) 2 2
O10 Nd4 O13 134.2(6) 2 .
O10 Nd4 O19 73.6(6) 2 2
O10 Nd4 O42 76.5(6) 2 2_666
O10 Nd4 O5W 146.7(8) 2 .
O11 Nd4 Nd2 111.6(4) 2 .
O11 Nd4 Nd3 34.0(4) 2 .
O11 Nd4 Ge4 70.2(4) 2 2
O11 Nd4 O8 67.0(5) 2 .
O11 Nd4 O13 137.2(6) 2 .
O11 Nd4 O19 74.6(6) 2 2
O11 Nd4 O42 143.5(5) 2 2_666
O11 Nd4 O5W 89.5(7) 2 .
O13 Nd4 Nd2 98.3(4) . .
O13 Nd4 Nd3 104.2(4) . .
O13 Nd4 Ge4 152.3(4) . 2
O13 Nd4 O42 77.5(6) . 2_666
O13 Nd4 O5W 71.6(8) . .
O19 Nd4 Nd2 99.7(4) 2 .
O19 Nd4 Nd3 104.6(4) 2 .
O19 Nd4 Ge4 47.9(5) 2 2
O19 Nd4 O13 130.7(6) 2 .
O19 Nd4 O42 71.6(6) 2 2_666
O19 Nd4 O5W 73.1(8) 2 .
O42 Nd4 Nd2 62.0(4) 2_666 .
O42 Nd4 Nd3 175.7(4) 2_666 .
O42 Nd4 Ge4 77.0(4) 2_666 2
O42 Nd4 O5W 93.7(7) 2_666 .
O5W Nd4 Nd2 155.5(5) . .
O5W Nd4 Nd3 83.2(5) . .
O5W Nd4 Ge4 120.5(7) . 2
Ge7 Nd5 Ge8 56.15(6) . .
Ge7 Nd5 H9B 153.0 . .
Ge8 Nd5 H9B 99.0 . .
Ge11 Nd5 Ge7 107.15(7) . .
Ge11 Nd5 Ge8 131.86(7) . .
Ge11 Nd5 H9B 97.5 . .
O25 Nd5 Ge7 30.2(4) . .
O25 Nd5 Ge8 29.3(4) . .
O25 Nd5 Ge11 132.1(4) . .
O25 Nd5 O26 58.3(6) . .
O25 Nd5 O28 145.7(5) . .
O25 Nd5 O29 114.6(5) . .
O25 Nd5 O30 59.5(6) . .
O25 Nd5 O8W 127.3(7) . .
O25 Nd5 O9W 121.7(7) . .
O25 Nd5 H9B 122.9 . .
O25 Nd5 O10W 73.8(5) . .
O26 Nd5 Ge7 85.7(4) . .
O26 Nd5 Ge8 29.6(4) . .
O26 Nd5 Ge11 126.4(4) . .
O26 Nd5 O30 115.8(5) . .
O26 Nd5 O9W 80.6(7) . .
O26 Nd5 H9B 70.7 . .
O28 Nd5 Ge7 132.4(4) . .
O28 Nd5 Ge8 126.0(4) . .
O28 Nd5 Ge11 30.0(4) . .
O28 Nd5 O26 106.0(6) . .
O28 Nd5 O29 59.2(5) . .
O28 Nd5 O30 116.2(5) . .
O28 Nd5 O9W 80.2(7) . .
O28 Nd5 H9B 69.0 . .
O28 Nd5 O10W 72.3(5) . .
O29 Nd5 Ge7 85.0(4) . .
O29 Nd5 Ge8 131.5(4) . .
O29 Nd5 Ge11 29.7(4) . .
O29 Nd5 O26 145.5(5) . .
O29 Nd5 O30 58.9(5) . .
O29 Nd5 O9W 122.1(7) . .
O29 Nd5 H9B 121.9 . .
O29 Nd5 O10W 73.2(5) . .
O30 Nd5 Ge7 30.3(4) . .
O30 Nd5 Ge8 86.4(4) . .
O30 Nd5 Ge11 86.4(4) . .
O30 Nd5 H9B 168.1 . .
O7W Nd5 Ge7 79.0(5) . .
O7W Nd5 Ge8 80.8(5) . .
O7W Nd5 Ge11 145.0(5) . .
O7W Nd5 O25 68.3(6) . .
O7W Nd5 O26 88.0(7) . .
O7W Nd5 O28 145.5(6) . .
O7W Nd5 O29 122.4(7) . .
O7W Nd5 O30 83.3(6) . .
O7W Nd5 O8W 69.5(8) . .
O7W Nd5 O9W 71.0(7) . .
O7W Nd5 H9B 87.1 . .
O7W Nd5 O10W 142.1(6) . .
O8W Nd5 Ge7 111.5(5) . .
O8W Nd5 Ge8 149.9(6) . .
O8W Nd5 Ge11 76.4(6) . .
O8W Nd5 O26 147.3(7) . .
O8W Nd5 O28 83.3(7) . .
O8W Nd5 O29 66.1(7) . .
O8W Nd5 O30 85.6(7) . .
O8W Nd5 O9W 70.0(8) . .
O8W Nd5 H9B 84.4 . .
O8W Nd5 O10W 139.1(7) . .
O9W Nd5 Ge7 147.3(6) . .
O9W Nd5 Ge8 105.2(6) . .
O9W Nd5 Ge11 104.9(6) . .
O9W Nd5 O30 149.3(7) . .
O9W Nd5 H9B 18.8 . .
O10W Nd5 Ge7 67.6(4) . .
O10W Nd5 Ge8 66.1(4) . .
O10W Nd5 Ge11 65.9(4) . .
O10W Nd5 O26 72.5(5) . .
O10W Nd5 O30 77.0(5) . .
O10W Nd5 O9W 133.7(7) . .
O10W Nd5 H9B 114.9 . .
Nd7 Nd6 Nd8 124.64(4) 2_666 .
Ge7 Nd6 Nd7 61.32(5) 2_666 2_666
Ge7 Nd6 Nd8 104.49(6) 2_666 .
Ge7 Nd6 Ge10 122.15(7) 2_666 .
Ge10 Nd6 Nd7 60.96(5) . 2_666
Ge10 Nd6 Nd8 104.30(6) . .
O31 Nd6 Nd7 35.0(4) 2_666 2_666
O31 Nd6 Nd8 112.7(4) 2_666 .
O31 Nd6 Ge7 27.0(4) 2_666 2_666
O31 Nd6 Ge10 95.3(4) 2_666 .
O31 Nd6 O35 122.8(6) 2_666 .
O31 Nd6 O37 67.6(6) 2_666 2_666
O31 Nd6 O43 135.7(6) 2_666 .
O31 Nd6 O11W 82.8(6) 2_666 .
O31 Nd6 O12W 141.2(6) 2_666 .
O32 Nd6 Nd7 111.5(4) 2_666 2_666
O32 Nd6 Nd8 34.9(4) 2_666 .
O32 Nd6 Ge7 70.5(4) 2_666 2_666
O32 Nd6 Ge10 129.7(4) 2_666 .
O32 Nd6 O31 84.9(6) 2_666 2_666
O32 Nd6 O35 67.3(6) 2_666 .
O32 Nd6 O37 74.6(6) 2_666 2_666
O32 Nd6 O43 133.4(6) 2_666 .
O32 Nd6 O11W 146.0(6) 2_666 .
O32 Nd6 O12W 93.2(6) 2_666 .
O34 Nd6 Nd7 35.3(4) . 2_666
O34 Nd6 Nd8 112.8(4) . .
O34 Nd6 Ge7 96.1(4) . 2_666
O34 Nd6 Ge10 26.2(4) . .
O34 Nd6 O31 69.2(6) . 2_666
O34 Nd6 O32 123.2(6) . 2_666
O34 Nd6 O35 85.4(6) . .
O34 Nd6 O37 130.9(6) . 2_666
O34 Nd6 O43 70.4(5) . .
O34 Nd6 O11W 81.2(6) . .
O34 Nd6 O12W 138.0(6) . .
O35 Nd6 Nd7 111.8(4) . 2_666
O35 Nd6 Nd8 34.2(4) . .
O35 Nd6 Ge7 129.7(4) . 2_666
O35 Nd6 Ge10 71.0(4) . .
O35 Nd6 O37 138.4(6) . 2_666
O35 Nd6 O43 70.4(5) . .
O35 Nd6 O11W 144.3(6) . .
O35 Nd6 O12W 91.4(6) . .
O37 Nd6 Nd7 96.8(4) 2_666 2_666
O37 Nd6 Nd8 104.5(4) 2_666 .
O37 Nd6 Ge7 42.8(4) 2_666 2_666
O37 Nd6 Ge10 150.5(5) 2_666 .
O37 Nd6 O12W 74.5(6) 2_666 .
O43 Nd6 Nd7 101.4(4) . 2_666
O43 Nd6 Nd8 99.0(4) . .
O43 Nd6 Ge7 156.1(4) . 2_666
O43 Nd6 Ge10 45.6(4) . .
O43 Nd6 O37 134.0(6) . 2_666
O43 Nd6 O11W 73.9(6) . .
O43 Nd6 O12W 69.1(6) . .
O11W Nd6 Nd7 73.6(4) . 2_666
O11W Nd6 Nd8 161.7(4) . .
O11W Nd6 Ge7 84.8(4) . 2_666
O11W Nd6 Ge10 83.1(4) . .
O11W Nd6 O37 71.4(6) . 2_666
O11W Nd6 O12W 77.3(6) . .
O12W Nd6 Nd7 150.9(4) . 2_666
O12W Nd6 Nd8 84.4(4) . .
O12W Nd6 Ge7 117.1(5) . 2_666
O12W Nd6 Ge10 114.7(4) . .
Nd8 Nd7 Nd6 114.35(4) . 2_666
O18 Nd7 Nd6 75.9(4) 2 2_666
O18 Nd7 Nd8 166.1(4) 2 .
O18 Nd7 O41 83.1(6) 2 2_666
O18 Nd7 O47 69.6(6) 2 .
O18 Nd7 O6W 88.7(6) 2 .
O31 Nd7 Nd6 35.0(4) . 2_666
O31 Nd7 Nd8 104.9(4) . .
O31 Nd7 O18 77.9(6) . 2
O31 Nd7 O33 117.5(6) . 2_666
O31 Nd7 O34 68.4(6) . 2_666
O31 Nd7 O41 143.0(6) . 2_666
O31 Nd7 O47 80.1(6) . .
O31 Nd7 O6W 144.4(6) . .
O33 Nd7 Nd6 104.1(4) 2_666 2_666
O33 Nd7 Nd8 36.3(4) 2_666 .
O33 Nd7 O18 153.7(6) 2_666 2
O33 Nd7 O41 72.0(6) 2_666 2_666
O33 Nd7 O47 131.3(5) 2_666 .
O33 Nd7 O6W 88.5(6) 2_666 .
O34 Nd7 Nd6 34.5(4) 2_666 2_666
O34 Nd7 Nd8 104.4(4) 2_666 .
O34 Nd7 O18 89.4(6) 2_666 2
O34 Nd7 O33 78.3(5) 2_666 2_666
O34 Nd7 O41 80.0(6) 2_666 2_666
O34 Nd7 O47 145.4(6) 2_666 .
O34 Nd7 O6W 145.2(6) 2_666 .
O36 Nd7 Nd6 105.4(4) . 2_666
O36 Nd7 Nd8 35.9(4) . .
O36 Nd7 O18 134.6(6) . 2
O36 Nd7 O31 79.6(6) . .
O36 Nd7 O33 71.3(6) . 2_666
O36 Nd7 O34 117.7(6) . 2_666
O36 Nd7 O41 134.1(6) . 2_666
O36 Nd7 O47 68.0(6) . .
O36 Nd7 O6W 87.2(6) . .
O41 Nd7 Nd6 109.5(4) 2_666 2_666
O41 Nd7 Nd8 101.0(4) 2_666 .
O41 Nd7 O47 122.2(6) 2_666 .
O41 Nd7 O6W 65.2(6) 2_666 .
O47 Nd7 Nd6 111.5(4) . 2_666
O47 Nd7 Nd8 97.3(4) . .
O47 Nd7 O6W 64.2(6) . .
O6W Nd7 Nd6 164.4(4) . 2_666
O6W Nd7 Nd8 81.2(4) . .
Nd7 Nd8 Nd6 121.00(4) . .
O32 Nd8 Nd6 34.1(4) 2_666 .
O32 Nd8 Nd7 109.4(4) 2_666 .
O32 Nd8 O33 83.1(5) 2_666 2_666
O32 Nd8 O36 121.2(6) 2_666 .
O32 Nd8 O39 67.2(6) 2_666 2_666
O32 Nd8 O45 131.9(6) 2_666 .
O32 Nd8 O13W 82.6(6) 2_666 .
O32 Nd8 O14W 137.0(6) 2_666 .
O33 Nd8 Nd6 109.9(4) 2_666 .
O33 Nd8 Nd7 36.2(4) 2_666 .
O33 Nd8 O36 69.6(5) 2_666 .
O33 Nd8 O39 71.7(5) 2_666 2_666
O33 Nd8 O45 141.5(6) 2_666 .
O33 Nd8 O13W 141.5(5) 2_666 .
O33 Nd8 O14W 87.0(6) 2_666 .
O35 Nd8 Nd6 35.3(4) . .
O35 Nd8 Nd7 107.8(4) . .
O35 Nd8 O32 67.6(6) . 2_666
O35 Nd8 O33 120.5(6) . 2_666
O35 Nd8 O36 82.9(6) . .
O35 Nd8 O39 130.8(6) . 2_666
O35 Nd8 O45 72.1(6) . .
O35 Nd8 O13W 86.0(6) . .
O35 Nd8 O14W 148.2(6) . .
O36 Nd8 Nd6 110.9(4) . .
O36 Nd8 Nd7 34.2(4) . .
O36 Nd8 O39 138.5(6) . 2_666
O36 Nd8 O45 77.1(6) . .
O36 Nd8 O13W 146.5(6) . .
O36 Nd8 O14W 93.5(7) . .
O39 Nd8 Nd6 95.8(4) 2_666 .
O39 Nd8 Nd7 104.7(4) 2_666 .
O39 Nd8 O13W 69.8(6) 2_666 .
O45 Nd8 Nd6 99.3(4) . .
O45 Nd8 Nd7 106.8(4) . .
O45 Nd8 O39 130.6(6) . 2_666
O45 Nd8 O13W 69.5(6) . .
O13W Nd8 Nd6 74.7(4) . .
O13W Nd8 Nd7 164.2(4) . .
O14W Nd8 Nd6 153.8(5) . .
O14W Nd8 Nd7 84.6(5) . .
O14W Nd8 O39 69.9(6) . 2_666
O14W Nd8 O45 76.3(6) . .
O14W Nd8 O13W 79.7(7) . .
O1 Ge1 Nd1 45.9(5) . .
O1 Ge1 O6 89.1(7) . .
O1 Ge1 C1 114.6(9) . .
O6 Ge1 Nd1 45.2(5) . .
O6 Ge1 C1 108.1(8) . .
O7 Ge1 Nd1 107.6(6) . .
O7 Ge1 O1 114.3(7) . .
O7 Ge1 O6 105.0(8) . .
O7 Ge1 C1 120.1(9) . .
C1 Ge1 Nd1 131.1(7) . .
O1 Ge2 C4 112.3(9) . .
O2 Ge2 O1 89.5(8) . .
O2 Ge2 C4 114.5(10) . .
O8 Ge2 O1 105.2(8) . .
O8 Ge2 O2 113.6(8) . .
O8 Ge2 C4 117.7(10) . .
O2 Ge3 O3 88.4(8) . .
O2 Ge3 C7 114.3(10) . .
O3 Ge3 C7 108.6(10) . .
O9 Ge3 O2 108.5(8) . .
O9 Ge3 O3 114.5(8) . .
O9 Ge3 C7 118.6(10) . .
Nd1 Ge4 Nd4 112.65(7) . 2
O3 Ge4 Nd1 44.9(5) . .
O3 Ge4 Nd4 137.4(5) . 2
O3 Ge4 C10 108.8(10) . .
O4 Ge4 Nd1 44.6(5) . .
O4 Ge4 Nd4 91.3(5) . 2
O4 Ge4 O3 87.4(7) . .
O4 Ge4 C10 109.4(9) . .
O10 Ge4 Nd1 103.0(5) . .
O10 Ge4 Nd4 36.7(5) . 2
O10 Ge4 O3 104.8(7) . .
O10 Ge4 O4 109.3(8) . .
O10 Ge4 C10 129.1(10) . .
C10 Ge4 Nd1 127.8(8) . .
C10 Ge4 Nd4 111.7(8) . 2
O4 Ge5 Nd1 43.8(5) . .
O4 Ge5 C13 110.3(9) . .
O5 Ge5 Nd1 44.3(5) . .
O5 Ge5 O4 86.4(7) . .
O5 Ge5 C13 109.9(9) . .
O11 Ge5 Nd1 108.9(6) . .
O11 Ge5 O4 105.7(7) . .
O11 Ge5 O5 115.4(8) . .
O11 Ge5 C13 122.8(10) . .
C13 Ge5 Nd1 128.0(8) . .
O5 Ge6 Nd1 45.4(5) . .
O5 Ge6 C16 106.3(9) . .
O6 Ge6 Nd1 45.3(5) . .
O6 Ge6 O5 88.8(7) . .
O6 Ge6 C16 112.5(10) . .
O12 Ge6 Nd1 107.7(6) . .
O12 Ge6 O5 105.6(8) . .
O12 Ge6 O6 113.9(8) . .
O12 Ge6 C16 123.2(10) . .
C16 Ge6 Nd1 128.1(8) . .
Nd5 Ge7 Nd6 111.91(8) . 2_666
O25 Ge7 Nd5 44.3(5) . .
O25 Ge7 Nd6 90.3(6) . 2_666
O25 Ge7 O37 80.0(7) . .
O25 Ge7 C19 115.0(10) . .
O30 Ge7 Nd5 46.6(6) . .
O30 Ge7 Nd6 135.6(6) . 2_666
O30 Ge7 O25 89.3(8) . .
O30 Ge7 O37 169.3(7) . .
O30 Ge7 C19 106.5(10) . .
O31 Ge7 Nd5 108.4(6) . .
O31 Ge7 Nd6 38.3(5) . 2_666
O31 Ge7 O25 114.8(8) . .
O31 Ge7 O30 103.9(8) . .
O31 Ge7 O37 81.3(7) . .
O31 Ge7 C19 120.9(11) . .
O37 Ge7 Nd5 123.0(5) . .
O37 Ge7 Nd6 45.9(4) . 2_666
C19 Ge7 Nd5 129.3(9) . .
C19 Ge7 Nd6 113.7(8) . 2_666
C19 Ge7 O37 77.9(9) . .
O25 Ge8 Nd5 43.5(5) . .
O25 Ge8 O39 167.6(7) . .
O25 Ge8 C22 109.5(10) . .
O26 Ge8 Nd5 45.2(6) . .
O26 Ge8 O25 87.6(8) . .
O26 Ge8 O39 80.0(7) . .
O26 Ge8 C22 115.4(10) . .
O32 Ge8 Nd5 105.5(5) . .
O32 Ge8 O25 103.1(8) . .
O32 Ge8 O26 110.2(8) . .
O32 Ge8 O39 80.9(7) . .
O32 Ge8 C22 123.9(11) . .
O39 Ge8 Nd5 124.2(4) . .
C22 Ge8 Nd5 129.6(9) . .
C22 Ge8 O39 76.8(9) . .
O26 Ge9 O27 92.7(8) . .
O26 Ge9 C25 111.9(10) . .
O27 Ge9 C25 107.1(9) . .
O33 Ge9 O26 109.1(8) . .
O33 Ge9 O27 111.7(8) . .
O33 Ge9 C25 120.8(11) . .
O27 Ge10 Nd6 137.9(5) . .
O27 Ge10 O28 91.4(8) . .
O27 Ge10 C28 109.5(10) . .
O28 Ge10 Nd6 91.5(5) . .
O28 Ge10 C28 112.0(10) . .
O34 Ge10 Nd6 36.5(5) . .
O34 Ge10 O27 106.3(8) . .
O34 Ge10 O28 114.3(8) . .
O34 Ge10 C28 119.3(10) . .
C28 Ge10 Nd6 108.1(8) . .
O28 Ge11 Nd5 45.4(5) . .
O28 Ge11 C31 110.6(8) . .
O29 Ge11 Nd5 45.8(6) . .
O29 Ge11 O28 90.3(8) . .
O29 Ge11 C31 110.6(9) . .
O35 Ge11 Nd5 109.0(5) . .
O35 Ge11 O28 107.3(8) . .
O35 Ge11 O29 109.2(8) . .
O35 Ge11 C31 123.6(9) . .
C31 Ge11 Nd5 127.3(8) . .
O29 Ge12 O30 89.0(8) . .
O29 Ge12 C34 108.0(9) . .
O30 Ge12 C34 109.9(10) . .
O36 Ge12 O29 106.5(8) . .
O36 Ge12 O30 114.5(8) . .
O36 Ge12 C34 123.2(10) . .
Ge1 O1 Nd1 104.2(7) . .
Ge1 O1 Ge2 130.9(9) . .
Ge2 O1 Nd1 106.4(7) . .
Ge2 O2 Nd1 102.4(7) . .
Ge2 O2 Ge3 129.6(9) . .
Ge3 O2 Nd1 101.7(7) . .
Ge3 O3 Nd1 108.3(8) . .
Ge4 O3 Nd1 104.8(7) . .
Ge4 O3 Ge3 127.4(9) . .
Ge4 O4 Nd1 105.6(7) . .
Ge4 O4 Ge5 130.8(9) . .
Ge5 O4 Nd1 106.2(7) . .
Ge5 O5 Nd1 106.6(7) . .
Ge5 O5 Ge6 130.0(10) . .
Ge6 O5 Nd1 103.9(7) . .
Ge1 O6 Nd1 104.6(7) . .
Ge6 O6 Nd1 104.8(7) . .
Ge6 O6 Ge1 131.1(9) . .
Nd4 O7 Nd2 110.0(6) . .
Ge1 O7 Nd2 130.3(8) . .
Ge1 O7 Nd4 117.9(8) . .
Nd3 O8 Nd4 110.9(6) . .
Ge2 O8 Nd3 119.4(9) . .
Ge2 O8 Nd4 126.4(9) . .
Nd2 O9 Nd3 110.0(6) 2 .
Ge3 O9 Nd2 119.6(8) . 2
Ge3 O9 Nd3 129.1(9) . .
Nd4 O10 Nd2 109.2(6) 2 2
Ge4 O10 Nd2 124.8(8) . 2
Ge4 O10 Nd4 116.7(8) . 2
Nd3 O11 Nd4 111.5(6) 2 2
Ge5 O11 Nd3 118.2(8) . 2
Ge5 O11 Nd4 129.2(8) . 2
Nd2 O12 Nd3 109.9(6) . 2
Ge6 O12 Nd2 118.7(9) . .
Ge6 O12 Nd3 129.3(9) . 2
C3 O13 Nd4 143.8(18) . .
C6 O15 Nd3 145.8(19) . .
C9 O17 Nd2 153.7(16) . 2
C9 O18 Nd7 135.9(15) . 2
C12 O19 Nd4 166.1(17) . 2
C15 O21 Nd3 151.3(16) . 2
C18 O23 Nd2 157.5(18) . .
Ge7 O25 Nd5 105.6(8) . .
Ge8 O25 Nd5 107.1(8) . .
Ge8 O25 Ge7 131.0(10) . .
Ge8 O26 Nd5 105.2(8) . .
Ge9 O26 Nd5 113.0(8) . .
Ge9 O26 Ge8 128.6(10) . .
Ge10 O27 Ge9 134.3(10) . .
Ge10 O28 Nd5 113.5(8) . .
Ge11 O28 Nd5 104.6(7) . .
Ge11 O28 Ge10 128.3(10) . .
Ge11 O29 Nd5 104.5(8) . .
Ge11 O29 Ge12 134.5(10) . .
Ge12 O29 Nd5 106.3(7) . .
Ge7 O30 Nd5 103.1(8) . .
Ge7 O30 Ge12 129.4(10) . .
Ge12 O30 Nd5 104.0(7) . .
Nd7 O31 Nd6 110.0(6) . 2_666
Ge7 O31 Nd6 114.7(8) . 2_666
Ge7 O31 Nd7 132.8(9) . .
Nd6 O32 Nd8 111.1(7) 2_666 2_666
Ge8 O32 Nd6 128.4(9) . 2_666
Ge8 O32 Nd8 116.0(8) . 2_666
Nd7 O33 Nd8 107.5(6) 2_666 2_666
Ge9 O33 Nd7 125.2(8) . 2_666
Ge9 O33 Nd8 125.9(8) . 2_666
Nd6 O34 Nd7 110.2(6) . 2_666
Ge10 O34 Nd6 117.4(8) . .
Ge10 O34 Nd7 130.5(8) . 2_666
Nd8 O35 Nd6 110.5(6) . .
Ge11 O35 Nd6 124.1(8) . .
Ge11 O35 Nd8 121.7(8) . .
Nd7 O36 Nd8 109.8(7) . .
Ge12 O36 Nd7 122.0(8) . .
Ge12 O36 Nd8 127.1(8) . .
Ge7 O37 Nd6 91.3(6) . 2_666
C21 O37 Nd6 142.2(18) . 2_666
C21 O37 Ge7 113.1(17) . .
Ge8 O39 Nd8 93.6(6) . 2_666
C24 O39 Nd8 140.8(17) . 2_666
C24 O39 Ge8 115.3(16) . .
C27 O41 Nd7 143.9(16) . 2_666
C27 O42 Nd4 136.3(16) . 2_666
C30 O43 Nd6 145.9(17) . .
C33 O45 Nd8 144.9(16) . .
C33 O46 Nd1 127.8(16) . 2_655
C36 O47 Nd7 150.5(17) . .
C36 O48 Nd2 136.2(17) . .
Nd1 O1W H1A 121.9 . .
Nd1 O1W H1B 128.9 . .
H1A O1W H1B 108.3 . .
Nd1 O2W H2A 126.0 . .
Nd1 O2W H2B 125.8 . .
H2A O2W H2B 108.0 . .
Nd3 O3W H3A 117.8 . .
Nd3 O3W H3B 132.6 . .
H3A O3W H3B 109.0 . .
Nd3 O4W H4A 122.4 . .
Nd3 O4W H4B 122.2 . .
H4A O4W H4B 108.9 . .
Nd2 O6W Nd7 126.2(7) . .
Nd2 O6W H6A 105.8 . .
Nd2 O6W H6B 105.7 . .
Nd7 O6W H6A 105.8 . .
Nd7 O6W H6B 105.7 . .
H6A O6W H6B 106.2 . .
Nd5 O7W H7A 113.6 . .
Nd5 O7W H7B 134.0 . .
H7A O7W H7B 108.4 . .
Nd5 O8W H8A 101.3 . .
Nd5 O8W H8B 150.5 . .
H8A O8W H8B 108.1 . .
Nd5 O9W H9A 159.5 . .
Nd5 O9W H9B 61.8 . .
H9A O9W H9B 108.2 . .
Nd5 O10W H10A 125.6 . .
Nd5 O10W H10B 126.4 . .
H10A O10W H10B 108.0 . .
Nd6 O11W H11A 133.7 . .
Nd6 O11W H11B 104.3 . .
H11A O11W H11B 108.3 . .
Nd6 O12W H12A 89.4 . .
Nd6 O12W H12B 126.0 . .
H12A O12W H12B 108.1 . .
Nd8 O13W H13A 97.3 . .
Nd8 O13W H13B 106.3 . .
H13A O13W H13B 108.5 . .
Nd8 O14W H14A 130.7 . .
Nd8 O14W H14B 110.3 . .
H14A O14W H14B 108.9 . .
Ge1 C1 H1C 109.2 . .
Ge1 C1 H1D 109.2 . .
H1C C1 H1D 107.9 . .
C2 C1 Ge1 112.2(17) . .
C2 C1 H1C 109.2 . .
C2 C1 H1D 109.2 . .
C1 C2 H2C 108.3 . .
C1 C2 H2D 108.3 . .
C1 C2 C3 116(2) . .
H2C C2 H2D 107.4 . .
C3 C2 H2C 108.3 . .
C3 C2 H2D 108.3 . .
O13 C3 O14 129(2) . .
O13 C3 C2 119(2) . .
O14 C3 C2 111(2) . .
Ge2 C4 H4C 108.9 . .
Ge2 C4 H4D 108.9 . .
H4C C4 H4D 107.8 . .
C5 C4 Ge2 113.2(19) . .
C5 C4 H4C 108.9 . .
C5 C4 H4D 108.9 . .
C4 C5 H5C 109.3 . .
C4 C5 H5D 109.3 . .
C4 C5 C6 112(2) . .
H5C C5 H5D 108.0 . .
C6 C5 H5C 109.3 . .
C6 C5 H5D 109.3 . .
O15 C6 O16 123(2) . .
O15 C6 C5 118(2) . .
O16 C6 C5 116(3) . .
Ge3 C7 H7C 108.4 . .
Ge3 C7 H7D 108.4 . .
H7C C7 H7D 107.5 . .
C8 C7 Ge3 115.5(19) . .
C8 C7 H7C 108.4 . .
C8 C7 H7D 108.4 . .
C7 C8 H8C 109.0 . .
C7 C8 H8D 109.0 . .
C7 C8 C9 113(2) . .
H8C C8 H8D 107.8 . .
C9 C8 H8C 109.0 . .
C9 C8 H8D 109.0 . .
O17 C9 C8 117(2) . .
O18 C9 O17 122.5(19) . .
O18 C9 C8 120(2) . .
Ge4 C10 H10C 110.0 . .
Ge4 C10 H10D 110.0 . .
H10C C10 H10D 108.4 . .
C11 C10 Ge4 108.4(17) . .
C11 C10 H10C 110.0 . .
C11 C10 H10D 110.0 . .
C10 C11 H11C 108.3 . .
C10 C11 H11D 108.3 . .
H11C C11 H11D 107.4 . .
C12 C11 C10 116(2) . .
C12 C11 H11C 108.3 . .
C12 C11 H11D 108.3 . .
O19 C12 C11 117(2) . .
O20 C12 O19 122(2) . .
O20 C12 C11 121(2) . .
Ge5 C13 H13C 108.7 . .
Ge5 C13 H13D 108.7 . .
H13C C13 H13D 107.6 . .
C14 C13 Ge5 114.4(17) . .
C14 C13 H13C 108.7 . .
C14 C13 H13D 108.7 . .
C13 C14 H14C 109.3 . .
C13 C14 H14D 109.3 . .
H14C C14 H14D 108.0 . .
C15 C14 C13 111.5(19) . .
C15 C14 H14C 109.3 . .
C15 C14 H14D 109.3 . .
O21 C15 C14 118(2) . .
O22 C15 O21 125(2) . .
O22 C15 C14 117.0(19) . .
Ge6 C16 H16A 109.8 . .
Ge6 C16 H16B 109.8 . .
H16A C16 H16B 108.2 . .
C17 C16 Ge6 109.5(17) . .
C17 C16 H16A 109.8 . .
C17 C16 H16B 109.8 . .
C16 C17 H17A 108.7 . .
C16 C17 H17B 108.7 . .
H17A C17 H17B 107.6 . .
C18 C17 C16 114(2) . .
C18 C17 H17A 108.7 . .
C18 C17 H17B 108.7 . .
O23 C18 O24 130(2) . .
O23 C18 C17 121(2) . .
O24 C18 C17 108(2) . .
Ge7 C19 H19A 109.0 . .
Ge7 C19 H19B 109.0 . .
H19A C19 H19B 107.8 . .
C20 C19 Ge7 113(2) . .
C20 C19 H19A 109.0 . .
C20 C19 H19B 109.0 . .
C19 C20 H20A 108.5 . .
C19 C20 H20B 108.5 . .
H20A C20 H20B 107.5 . .
C21 C20 C19 115(2) . .
C21 C20 H20A 108.5 . .
C21 C20 H20B 108.5 . .
O37 C21 O38 136(3) . .
O37 C21 C20 114(3) . .
O38 C21 C20 110(2) . .
Ge8 C22 H22A 108.9 . .
Ge8 C22 H22B 108.9 . .
H22A C22 H22B 107.7 . .
C23 C22 Ge8 113.5(19) . .
C23 C22 H22A 108.9 . .
C23 C22 H22B 108.9 . .
C22 C23 H23A 108.2 . .
C22 C23 H23B 108.2 . .
C22 C23 C24 116(2) . .
H23A C23 H23B 107.4 . .
C24 C23 H23A 108.2 . .
C24 C23 H23B 108.2 . .
O39 C24 O40 131(2) . .
O39 C24 C23 113(2) . .
O40 C24 C23 115(2) . .
Ge9 C25 H25A 109.4 . .
Ge9 C25 H25B 109.4 . .
H25A C25 H25B 108.0 . .
C26 C25 Ge9 111.3(18) . .
C26 C25 H25A 109.4 . .
C26 C25 H25B 109.4 . .
C25 C26 H26A 110.5 . .
C25 C26 H26B 110.5 . .
H26A C26 H26B 108.7 . .
C27 C26 C25 106(2) . .
C27 C26 H26A 110.5 . .
C27 C26 H26B 110.5 . .
O41 C27 O42 120(2) . .
O41 C27 C26 120(2) . .
O42 C27 C26 119(2) . .
Ge10 C28 H28A 109.2 . .
Ge10 C28 H28B 109.2 . .
H28A C28 H28B 107.9 . .
C29 C28 Ge10 112.3(18) . .
C29 C28 H28A 109.2 . .
C29 C28 H28B 109.2 . .
C28 C29 H29A 109.5 . .
C28 C29 H29B 109.5 . .
C28 C29 C30 111(2) . .
H29A C29 H29B 108.1 . .
C30 C29 H29A 109.5 . .
C30 C29 H29B 109.5 . .
O43 C30 O44 122(2) . .
O43 C30 C29 119(2) . .
O44 C30 C29 119(2) . .
Ge11 C31 H31A 109.0 . .
Ge11 C31 H31B 109.0 . .
H31A C31 H31B 107.8 . .
C32 C31 Ge11 112.8(15) . .
C32 C31 H31A 109.0 . .
C32 C31 H31B 109.0 . .
C31 C32 H32A 109.5 . .
C31 C32 H32B 109.5 . .
H32A C32 H32B 108.1 . .
C33 C32 C31 110.8(18) . .
C33 C32 H32A 109.5 . .
C33 C32 H32B 109.5 . .
O45 C33 O46 124.1(19) . .
O45 C33 C32 115(2) . .
O46 C33 C32 119(2) . .
Ge12 C34 H34A 107.6 . .
Ge12 C34 H34B 107.6 . .
H34A C34 H34B 107.0 . .
C35 C34 Ge12 118.9(17) . .
C35 C34 H34A 107.6 . .
C35 C34 H34B 107.6 . .
C34 C35 H35A 109.6 . .
C34 C35 H35B 109.6 . .
H35A C35 H35B 108.1 . .
C36 C35 C34 110.4(19) . .
C36 C35 H35A 109.6 . .
C36 C35 H35B 109.6 . .
O47 C36 O48 124.4(19) . .
O47 C36 C35 118(2) . .
O48 C36 C35 117(2) . .

loop_
_geom_bond_atom_site_label_1
_geom_bond_atom_site_label_2
_geom_bond_distance
_geom_bond_site_symmetry_2
Nd1 Ge1 3.485(3) .
Nd1 Ge4 3.460(3) .
Nd1 Ge6 3.472(3) .
Nd1 O1 2.582(17) .
Nd1 O2 2.706(17) .
Nd1 O3 2.528(17) .
Nd1 O4 2.521(17) .
Nd1 O5 2.548(16) .
Nd1 O6 2.553(16) .
Nd1 O46 2.396(17) 2_655
Nd1 O1W 2.503(16) .
Nd1 O2W 2.508(15) .
Nd2 Nd3 3.921(2) 2
Nd2 Nd4 3.9044(18) .
Nd2 O7 2.390(16) .
Nd2 O9 2.389(17) 2
Nd2 O10 2.427(15) 2
Nd2 O12 2.389(17) .
Nd2 O17 2.433(17) 2
Nd2 O23 2.647(17) .
Nd2 O48 2.527(17) .
Nd2 O6W 2.701(19) .
Nd3 Nd2 3.921(2) 2
Nd3 Nd4 3.9617(18) .
Nd3 O8 2.377(17) .
Nd3 O9 2.399(16) .
Nd3 O11 2.380(16) 2
Nd3 O12 2.401(17) 2
Nd3 O15 2.509(18) .
Nd3 O21 2.534(16) 2
Nd3 O3W 2.53(2) .
Nd3 O4W 2.59(2) .
Nd4 Ge4 3.530(3) 2
Nd4 O7 2.375(15) .
Nd4 O8 2.434(17) .
Nd4 O10 2.362(17) 2
Nd4 O11 2.413(16) 2
Nd4 O13 2.493(18) .
Nd4 O19 2.434(18) 2
Nd4 O42 2.553(19) 2_666
Nd4 O5W 2.56(2) .
Nd5 Ge7 3.492(3) .
Nd5 Ge8 3.512(3) .
Nd5 Ge11 3.471(3) .
Nd5 O25 2.530(16) .
Nd5 O26 2.581(17) .
Nd5 O28 2.552(17) .
Nd5 O29 2.571(17) .
Nd5 O30 2.606(18) .
Nd5 O7W 2.499(19) .
Nd5 O8W 2.55(2) .
Nd5 O9W 2.60(3) .
Nd5 H9B 2.3190 .
Nd5 O10W 2.579(16) .
Nd6 Nd7 3.9092(18) 2_666
Nd6 Nd8 3.9455(18) .
Nd6 Ge7 3.497(3) 2_666
Nd6 Ge10 3.524(3) .
Nd6 O31 2.387(16) 2_666
Nd6 O32 2.368(17) 2_666
Nd6 O34 2.359(16) .
Nd6 O35 2.435(16) .
Nd6 O37 2.511(18) 2_666
Nd6 O43 2.444(16) .
Nd6 O11W 2.491(17) .
Nd6 O12W 2.586(18) .
Nd7 Nd6 3.9092(18) 2_666
Nd7 Nd8 3.8984(18) .
Nd7 O18 2.526(17) 2
Nd7 O31 2.385(17) .
Nd7 O33 2.415(16) 2_666
Nd7 O34 2.407(16) 2_666
Nd7 O36 2.331(16) .
Nd7 O41 2.555(18) 2_666
Nd7 O47 2.618(18) .
Nd7 O6W 2.714(18) .
Nd8 O32 2.417(18) 2_666
Nd8 O33 2.420(15) 2_666
Nd8 O35 2.368(16) .
Nd8 O36 2.432(17) .
Nd8 O39 2.495(17) 2_666
Nd8 O45 2.483(17) .
Nd8 O13W 2.636(18) .
Nd8 O14W 2.464(19) .
Ge1 O1 1.793(17) .
Ge1 O6 1.815(16) .
Ge1 O7 1.729(15) .
Ge1 C1 1.94(2) .
Ge2 O1 1.819(16) .
Ge2 O2 1.791(18) .
Ge2 O8 1.739(16) .
Ge2 C4 1.93(3) .
Ge3 O2 1.800(18) .
Ge3 O3 1.810(16) .
Ge3 O9 1.741(16) .
Ge3 C7 1.94(3) .
Ge4 Nd4 3.530(3) 2
Ge4 O3 1.803(18) .
Ge4 O4 1.788(16) .
Ge4 O10 1.767(16) .
Ge4 C10 1.94(3) .
Ge5 O4 1.816(17) .
Ge5 O5 1.773(17) .
Ge5 O11 1.721(15) .
Ge5 C13 1.93(2) .
Ge6 O5 1.822(17) .
Ge6 O6 1.790(16) .
Ge6 O12 1.718(16) .
Ge6 C16 1.91(2) .
Ge7 Nd6 3.497(3) 2_666
Ge7 O25 1.821(18) .
Ge7 O30 1.808(17) .
Ge7 O31 1.746(17) .
Ge7 O37 2.376(19) .
Ge7 C19 1.91(3) .
Ge8 O25 1.801(19) .
Ge8 O26 1.798(17) .
Ge8 O32 1.750(17) .
Ge8 O39 2.376(18) .
Ge8 C22 1.93(3) .
Ge9 O26 1.774(18) .
Ge9 O27 1.784(16) .
Ge9 O33 1.699(16) .
Ge9 C25 1.94(3) .
Ge10 O27 1.760(17) .
Ge10 O28 1.796(18) .
Ge10 O34 1.750(16) .
Ge10 C28 1.97(2) .
Ge11 O28 1.795(17) .
Ge11 O29 1.776(17) .
Ge11 O35 1.739(16) .
Ge11 C31 1.95(2) .
Ge12 O29 1.803(16) .
Ge12 O30 1.833(18) .
Ge12 O36 1.739(17) .
Ge12 C34 1.89(2) .
O9 Nd2 2.389(17) 2
O10 Nd2 2.427(15) 2
O10 Nd4 2.362(17) 2
O11 Nd3 2.380(16) 2
O11 Nd4 2.413(16) 2
O12 Nd3 2.401(17) 2
O13 C3 1.18(3) .
O14 C3 1.27(3) .
O15 C6 1.20(3) .
O16 C6 1.27(4) .
O17 Nd2 2.433(17) 2
O17 C9 1.26(3) .
O18 Nd7 2.526(17) 2
O18 C9 1.26(3) .
O19 Nd4 2.434(18) 2
O19 C12 1.26(3) .
O20 C12 1.21(3) .
O21 Nd3 2.534(16) 2
O21 C15 1.26(3) .
O22 C15 1.25(3) .
O23 C18 1.17(3) .
O24 C18 1.26(3) .
O31 Nd6 2.387(16) 2_666
O32 Nd6 2.368(16) 2_666
O32 Nd8 2.417(18) 2_666
O33 Nd7 2.414(16) 2_666
O33 Nd8 2.420(15) 2_666
O34 Nd7 2.407(16) 2_666
O37 Nd6 2.511(18) 2_666
O37 C21 1.20(3) .
O38 C21 1.25(3) .
O39 Nd8 2.495(17) 2_666
O39 C24 1.19(3) .
O40 C24 1.21(3) .
O41 Nd7 2.555(18) 2_666
O41 C27 1.28(3) .
O42 Nd4 2.553(19) 2_666
O42 C27 1.28(3) .
O43 C30 1.21(3) .
O44 C30 1.28(3) .
O45 C33 1.26(3) .
O46 Nd1 2.397(17) 2_655
O46 C33 1.27(3) .
O47 C36 1.21(3) .
O48 C36 1.23(3) .
O1W H1A 0.8500 .
O1W H1B 0.8502 .
O2W H2A 0.8500 .
O2W H2B 0.8500 .
O3W H3A 0.8501 .
O3W H3B 0.8501 .
O4W H4A 0.8500 .
O4W H4B 0.8500 .
O6W H6A 0.8500 .
O6W H6B 0.8500 .
O7W H7A 0.8499 .
O7W H7B 0.8500 .
O8W H8A 0.8502 .
O8W H8B 0.8501 .
O9W H9A 0.8500 .
O9W H9B 0.8500 .
O10W H10A 0.8500 .
O10W H10B 0.8500 .
O11W H11A 0.8500 .
O11W H11B 0.8501 .
O12W H12A 0.8500 .
O12W H12B 0.8500 .
O13W H13A 0.8499 .
O13W H13B 0.8499 .
O14W H14A 0.8499 .
O14W H14B 0.8500 .
C1 H1C 0.9700 .
C1 H1D 0.9700 .
C1 C2 1.523(9) .
C2 H2C 0.9700 .
C2 H2D 0.9700 .
C2 C3 1.526(9) .
C4 H4C 0.9700 .
C4 H4D 0.9700 .
C4 C5 1.50(4) .
C5 H5C 0.9700 .
C5 H5D 0.9700 .
C5 C6 1.529(9) .
C7 H7C 0.9700 .
C7 H7D 0.9700 .
C7 C8 1.46(3) .
C8 H8C 0.9700 .
C8 H8D 0.9700 .
C8 C9 1.537(9) .
C10 H10C 0.9700 .
C10 H10D 0.9700 .
C10 C11 1.53(3) .
C11 H11C 0.9700 .
C11 H11D 0.9700 .
C11 C12 1.528(9) .
C13 H13C 0.9700 .
C13 H13D 0.9700 .
C13 C14 1.529(9) .
C14 H14C 0.9700 .
C14 H14D 0.9700 .
C14 C15 1.527(9) .
C16 H16A 0.9700 .
C16 H16B 0.9700 .
C16 C17 1.57(4) .
C17 H17A 0.9700 .
C17 H17B 0.9700 .
C17 C18 1.533(9) .
C19 H19A 0.9700 .
C19 H19B 0.9700 .
C19 C20 1.525(9) .
C20 H20A 0.9700 .
C20 H20B 0.9700 .
C20 C21 1.525(9) .
C22 H22A 0.9700 .
C22 H22B 0.9700 .
C22 C23 1.526(9) .
C23 H23A 0.9700 .
C23 H23B 0.9700 .
C23 C24 1.527(9) .
C25 H25A 0.9700 .
C25 H25B 0.9700 .
C25 C26 1.533(9) .
C26 H26A 0.9700 .
C26 H26B 0.9700 .
C26 C27 1.526(9) .
C28 H28A 0.9700 .
C28 H28B 0.9700 .
C28 C29 1.53(4) .
C29 H29A 0.9700 .
C29 H29B 0.9700 .
C29 C30 1.529(9) .
C31 H31A 0.9700 .
C31 H31B 0.9700 .
C31 C32 1.533(9) .
C32 H32A 0.9700 .
C32 H32B 0.9700 .
C32 C33 1.528(9) .
C34 H34A 0.9700 .
C34 H34B 0.9700 .
C34 C35 1.530(9) .
C35 H35A 0.9700 .
C35 H35B 0.9700 .
C35 C36 1.529(9) .

loop_
_geom_torsion_atom_site_label_1
_geom_torsion_atom_site_label_2
_geom_torsion_atom_site_label_3
_geom_torsion_atom_site_label_4
_geom_torsion
_geom_torsion_site_symmetry_1
_geom_torsion_site_symmetry_4
Nd1 Ge1 O1 Ge2 -127.1(15) . .
Nd1 Ge1 O6 Ge6 125.2(14) . .
Nd1 Ge1 O7 Nd2 -93.6(10) . .
Nd1 Ge1 O7 Nd4 103.4(7) . .
Nd1 Ge1 C1 C2 -105.1(18) . .
Nd1 Ge4 O3 Ge3 127.7(15) . .
Nd1 Ge4 O4 Ge5 -128.6(15) . .
Nd1 Ge4 O10 Nd2 -106.5(8) . 2
Nd1 Ge4 O10 Nd4 110.6(7) . 2
Nd1 Ge4 C10 C11 -85.8(18) . .
Nd1 Ge5 O4 Ge4 128.4(15) . .
Nd1 Ge5 O5 Ge6 -125.3(14) . .
Nd1 Ge5 O11 Nd3 101.7(7) . 2
Nd1 Ge5 O11 Nd4 -91.2(10) . 2
Nd1 Ge5 C13 C14 -91.6(19) . .
Nd1 Ge6 O5 Ge5 126.3(14) . .
Nd1 Ge6 O6 Ge1 -125.1(14) . .
Nd1 Ge6 O12 Nd2 103.1(7) . .
Nd1 Ge6 O12 Nd3 -95.2(10) . 2
Nd1 Ge6 C16 C17 -92.4(18) . .
Nd1 O46 C33 O45 142(2) 2_655 .
Nd1 O46 C33 C32 -51(3) 2_655 .
Nd2 Nd3 Nd4 Nd2 0.24(7) 2 .
Nd2 Nd3 Nd4 Ge4 62.26(6) 2 2
Nd2 Nd3 Nd4 O7 -37.0(4) 2 .
Nd2 Nd3 Nd4 O8 -78.4(7) 2 .
Nd2 Nd3 Nd4 O10 35.1(4) 2 2
Nd2 Nd3 Nd4 O11 82.8(7) 2 2
Nd2 Nd3 Nd4 O13 -108.9(5) 2 .
Nd2 Nd3 Nd4 O19 111.5(5) 2 2
Nd2 Nd3 Nd4 O42 139(6) 2 2_666
Nd2 Nd3 Nd4 O5W -178.0(7) 2 .
Nd2 Nd3 O8 Nd4 116.1(6) 2 .
Nd2 Nd3 O8 Ge2 -83.3(9) 2 .
Nd2 Nd3 O9 Ge3 -166.4(16) 2 .
Nd2 Nd3 O15 C6 -153(3) 2 .
Nd2 Nd4 O7 Ge1 166.3(14) . .
Nd2 Nd4 O8 Nd3 -117.2(6) . .
Nd2 Nd4 O8 Ge2 83.9(10) . .
Nd2 Nd4 O13 C3 92(3) . .
Nd2 O17 C9 O18 64(5) 2 .
Nd2 O17 C9 C8 -123(3) 2 .
Nd2 O23 C18 O24 77(6) . .
Nd2 O23 C18 C17 -115(4) . .
Nd2 O48 C36 O47 -43(4) . .
Nd2 O48 C36 C35 136.9(19) . .
Nd3 Nd2 Nd4 Nd3 -0.24(7) 2 .
Nd3 Nd2 Nd4 Ge4 -86.30(6) 2 2
Nd3 Nd2 Nd4 O7 80.8(7) 2 .
Nd3 Nd2 Nd4 O8 35.4(4) 2 .
Nd3 Nd2 Nd4 O10 -70.6(7) 2 2
Nd3 Nd2 Nd4 O11 -36.8(4) 2 2
Nd3 Nd2 Nd4 O13 112.0(4) 2 .
Nd3 Nd2 Nd4 O19 -114.0(4) 2 2
Nd3 Nd2 Nd4 O42 -177.0(5) 2 2_666
Nd3 Nd2 Nd4 O5W 175.5(17) 2 .
Nd3 Nd2 O7 Nd4 -115.0(5) 2 .
Nd3 Nd2 O7 Ge1 81.0(11) 2 .
Nd3 Nd2 O12 Ge6 165.0(14) 2 .
Nd3 Nd2 O23 C18 85(5) 2 .
Nd3 Nd2 O48 C36 -176(2) 2 .
Nd3 Nd2 O6W Nd7 87.0(11) 2 .
Nd3 Nd4 O7 Nd2 115.8(5) . .
Nd3 Nd4 O7 Ge1 -78.0(9) . .
Nd3 Nd4 O8 Ge2 -158.9(16) . .
Nd3 Nd4 O13 C3 -143(3) . .
Nd3 O15 C6 O16 39(5) . .
Nd3 O15 C6 C5 -121(3) . .
Nd3 O21 C15 O22 54(5) 2 .
Nd3 O21 C15 C14 -128(3) 2 .
Nd4 Nd2 O7 Ge1 -164.0(16) . .
Nd4 Nd2 O12 Nd3 115.7(5) . 2
Nd4 Nd2 O12 Ge6 -79.3(9) . .
Nd4 Nd2 O23 C18 -151(4) . .
Nd4 Nd2 O48 C36 10(3) . .
Nd4 Nd2 O6W Nd7 -108.8(8) . .
Nd4 Nd3 O8 Ge2 160.6(15) . .
Nd4 Nd3 O9 Nd2 -114.3(5) . 2
Nd4 Nd3 O9 Ge3 79.3(11) . .
Nd4 Nd3 O15 C6 83(3) . .
Nd4 Ge4 O3 Nd1 -73.5(8) 2 .
Nd4 Ge4 O3 Ge3 54.2(15) 2 .
Nd4 Ge4 O4 Nd1 121.8(5) 2 .
Nd4 Ge4 O4 Ge5 -6.9(12) 2 .
Nd4 Ge4 O10 Nd2 143.0(15) 2 2
Nd4 Ge4 C10 C11 60.7(18) 2 .
Nd4 O13 C3 O14 67(5) . .
Nd4 O13 C3 C2 -124(3) . .
Nd4 O19 C12 O20 40(9) 2 .
Nd4 O19 C12 C11 -140(6) 2 .
Nd4 O42 C27 O41 125(2) 2_666 .
Nd4 O42 C27 C26 -62(3) 2_666 .
Nd5 Ge7 O25 Ge8 -130.4(16) . .
Nd5 Ge7 O30 Ge12 120.9(16) . .
Nd5 Ge7 O31 Nd6 102.4(7) . 2_666
Nd5 Ge7 O31 Nd7 -97.9(11) . .
Nd5 Ge7 O37 Nd6 -89.4(5) . 2_666
Nd5 Ge7 O37 C21 120.2(19) . .
Nd5 Ge7 C19 C20 -103(2) . .
Nd5 Ge8 O25 Ge7 129.9(16) . .
Nd5 Ge8 O26 Ge9 -137.3(16) . .
Nd5 Ge8 O32 Nd6 -96.2(9) . 2_666
Nd5 Ge8 O32 Nd8 110.0(7) . 2_666
Nd5 Ge8 O39 Nd8 -91.2(5) . 2_666
Nd5 Ge8 O39 C24 116.2(18) . .
Nd5 Ge8 C22 C23 -105(2) . .
Nd5 Ge11 O28 Ge10 137.0(15) . .
Nd5 Ge11 O29 Ge12 -131.3(17) . .
Nd5 Ge11 O35 Nd6 -99.7(8) . .
Nd5 Ge11 O35 Nd8 104.1(8) . .
Nd5 Ge11 C31 C32 -94.9(17) . .
Nd6 Nd7 Nd8 Nd6 -0.98(7) 2_666 .
Nd6 Nd7 Nd8 O32 34.6(4) 2_666 2_666
Nd6 Nd7 Nd8 O33 80.5(7) 2_666 2_666
Nd6 Nd7 Nd8 O35 -37.2(4) 2_666 .
Nd6 Nd7 Nd8 O36 -82.6(7) 2_666 .
Nd6 Nd7 Nd8 O39 105.3(4) 2_666 2_666
Nd6 Nd7 Nd8 O45 -113.3(4) 2_666 .
Nd6 Nd7 Nd8 O13W 172.7(15) 2_666 .
Nd6 Nd7 Nd8 O14W 172.9(5) 2_666 .
Nd6 Nd7 O31 Ge7 -160.5(17) 2_666 .
Nd6 Nd7 O36 Nd8 110.4(6) 2_666 .
Nd6 Nd7 O36 Ge12 -80.4(10) 2_666 .
Nd6 Nd7 O47 C36 -162(3) 2_666 .
Nd6 Nd7 O6W Nd2 16(2) 2_666 .
Nd6 Nd8 O35 Ge11 159.1(14) . .
Nd6 Nd8 O36 Nd7 -114.8(5) . .
Nd6 Nd8 O36 Ge12 76.7(11) . .
Nd6 Nd8 O45 C33 69(3) . .
Nd6 Ge7 O25 Nd5 121.9(6) 2_666 .
Nd6 Ge7 O25 Ge8 -8.5(12) 2_666 .
Nd6 Ge7 O30 Nd5 -76.7(9) 2_666 .
Nd6 Ge7 O30 Ge12 44.3(17) 2_666 .
Nd6 Ge7 O31 Nd7 159.8(17) 2_666 .
Nd6 Ge7 O37 C21 -150(2) 2_666 .
Nd6 Ge7 C19 C20 50(2) 2_666 .
Nd6 Ge10 O27 Ge9 28(2) . .
Nd6 Ge10 O28 Nd5 121.7(6) . .
Nd6 Ge10 O28 Ge11 -12.3(11) . .
Nd6 Ge10 O34 Nd7 162.8(16) . 2_666
Nd6 Ge10 C28 C29 59(2) . .
Nd6 O37 C21 O38 42(6) 2_666 .
Nd6 O37 C21 C20 -132(2) 2_666 .
Nd6 O43 C30 O44 58(4) . .
Nd6 O43 C30 C29 -127(3) . .
Nd7 Nd6 Nd8 Nd7 1.09(8) 2_666 .
Nd7 Nd6 Nd8 O32 -77.6(7) 2_666 2_666
Nd7 Nd6 Nd8 O33 -37.3(4) 2_666 2_666
Nd7 Nd6 Nd8 O35 77.7(7) 2_666 .
Nd7 Nd6 Nd8 O36 37.6(4) 2_666 .
Nd7 Nd6 Nd8 O39 -109.9(4) 2_666 2_666
Nd7 Nd6 Nd8 O45 117.2(4) 2_666 .
Nd7 Nd6 Nd8 O13W -177.1(4) 2_666 .
Nd7 Nd6 Nd8 O14W -164.9(10) 2_666 .
Nd7 Nd6 Ge10 O27 -46.5(9) 2_666 .
Nd7 Nd6 Ge10 O28 -140.3(5) 2_666 .
Nd7 Nd6 Ge10 O34 -9.1(9) 2_666 .
Nd7 Nd6 Ge10 C28 105.9(9) 2_666 .
Nd7 Nd6 O34 Ge10 166.1(13) 2_666 .
Nd7 Nd6 O35 Nd8 -120.0(5) 2_666 .
Nd7 Nd6 O35 Ge11 81.5(10) 2_666 .
Nd7 Nd6 O43 C30 96(3) 2_666 .
Nd7 Nd8 O35 Nd6 118.9(5) . .
Nd7 Nd8 O35 Ge11 -82.1(9) . .
Nd7 Nd8 O36 Ge12 -168.5(16) . .
Nd7 Nd8 O45 C33 -164(3) . .
Nd7 O18 C9 O17 -33(4) 2 .
Nd7 O18 C9 C8 155.2(18) 2 .
Nd7 O41 C27 O42 56(4) 2_666 .
Nd7 O41 C27 C26 -117(3) 2_666 .
Nd7 O47 C36 O48 51(5) . .
Nd7 O47 C36 C35 -128(3) . .
Nd8 Nd6 Ge10 O27 75.4(9) . .
Nd8 Nd6 Ge10 O28 -18.4(5) . .
Nd8 Nd6 Ge10 O34 112.8(9) . .
Nd8 Nd6 Ge10 C28 -132.1(9) . .
Nd8 Nd6 O34 Nd7 118.2(5) . 2_666
Nd8 Nd6 O34 Ge10 -75.6(8) . .
Nd8 Nd6 O35 Ge11 -158.5(15) . .
Nd8 Nd6 O43 C30 -136(3) . .
Nd8 Nd7 O31 Nd6 -111.3(5) . 2_666
Nd8 Nd7 O31 Ge7 88.3(11) . .
Nd8 Nd7 O36 Ge12 169.2(15) . .
Nd8 Nd7 O47 C36 79(3) . .
Nd8 Nd7 O6W Nd2 -164.2(8) . .
Nd8 O39 C24 O40 42(5) 2_666 .
Nd8 O39 C24 C23 -131(2) 2_666 .
Nd8 O45 C33 O46 39(4) . .
Nd8 O45 C33 C32 -128(2) . .
Ge1 Nd1 Ge4 Nd4 35.40(13) . 2
Ge1 Nd1 Ge4 O3 -99.9(7) . .
Ge1 Nd1 Ge4 O4 102.5(8) . .
Ge1 Nd1 Ge4 O10 -1.9(6) . .
Ge1 Nd1 Ge4 C10 -178.4(10) . .
Ge1 Nd1 Ge5 O4 -156.5(7) . .
Ge1 Nd1 Ge5 O5 44.3(8) . .
Ge1 Nd1 Ge5 O11 -63.2(6) . .
Ge1 Nd1 Ge5 C13 123.8(8) . .
Ge1 Nd1 Ge6 O5 -178.3(7) . .
Ge1 Nd1 Ge6 O6 22.7(7) . .
Ge1 Nd1 Ge6 O12 -83.7(6) . .
Ge1 Nd1 Ge6 C16 107.5(11) . .
Ge1 Nd1 O1 Ge2 141.1(12) . .
Ge1 Nd1 O2 Ge2 2.1(6) . .
Ge1 Nd1 O2 Ge3 137.5(6) . .
Ge1 Nd1 O3 Ge3 -26.8(10) . .
Ge1 Nd1 O3 Ge4 111.8(6) . .
Ge1 Nd1 O4 Ge4 -109.6(6) . .
Ge1 Nd1 O4 Ge5 32.4(9) . .
Ge1 Nd1 O5 Ge5 -138.5(7) . .
Ge1 Nd1 O5 Ge6 1.4(6) . .
Ge1 Nd1 O6 Ge6 -140.4(11) . .
Ge1 C1 C2 C3 -31(3) . .
Ge2 C4 C5 C6 -49(3) . .
Ge3 C7 C8 C9 -49(3) . .
Ge4 Nd1 Ge1 O1 97.9(7) . .
Ge4 Nd1 Ge1 O6 -103.1(7) . .
Ge4 Nd1 Ge1 O7 -9.2(6) . .
Ge4 Nd1 Ge1 C1 -176.4(9) . .
Ge4 Nd1 Ge5 O4 -21.6(7) . .
Ge4 Nd1 Ge5 O5 179.2(8) . .
Ge4 Nd1 Ge5 O11 71.7(6) . .
Ge4 Nd1 Ge5 C13 -101.4(8) . .
Ge4 Nd1 Ge6 O5 -43.4(7) . .
Ge4 Nd1 Ge6 O6 157.7(7) . .
Ge4 Nd1 Ge6 O12 51.3(6) . .
Ge4 Nd1 Ge6 C16 -117.6(10) . .
Ge4 Nd1 O1 Ge1 -112.8(6) . .
Ge4 Nd1 O1 Ge2 28.2(10) . .
Ge4 Nd1 O2 Ge2 -136.1(6) . .
Ge4 Nd1 O2 Ge3 -0.7(6) . .
Ge4 Nd1 O3 Ge3 -138.5(12) . .
Ge4 Nd1 O4 Ge5 142.0(12) . .
Ge4 Nd1 O5 Ge5 -0.7(6) . .
Ge4 Nd1 O5 Ge6 139.1(6) . .
Ge4 Nd1 O6 Ge1 109.6(6) . .
Ge4 Nd1 O6 Ge6 -30.8(9) . .
Ge4 Nd4 O7 Nd2 11.2(6) 2 .
Ge4 Nd4 O7 Ge1 177.5(8) 2 .
Ge4 Nd4 O8 Nd3 -50.6(8) 2 .
Ge4 Nd4 O8 Ge2 150.5(8) 2 .
Ge4 Nd4 O13 C3 56(3) 2 .
Ge4 C10 C11 C12 -50(3) . .
Ge5 C13 C14 C15 -41(3) . .
Ge6 Nd1 Ge1 O1 178.5(7) . .
Ge6 Nd1 Ge1 O6 -22.5(7) . .
Ge6 Nd1 Ge1 O7 71.4(6) . .
Ge6 Nd1 Ge1 C1 -95.8(9) . .
Ge6 Nd1 Ge4 Nd4 -24.42(9) . 2
Ge6 Nd1 Ge4 O3 -159.7(7) . .
Ge6 Nd1 Ge4 O4 42.6(8) . .
Ge6 Nd1 Ge4 O10 -61.7(6) . .
Ge6 Nd1 Ge4 C10 121.8(10) . .
Ge6 Nd1 Ge5 O4 -177.4(7) . .
Ge6 Nd1 Ge5 O5 23.4(8) . .
Ge6 Nd1 Ge5 O11 -84.0(6) . .
Ge6 Nd1 Ge5 C13 102.9(8) . .
Ge6 Nd1 O1 Ge1 -1.2(6) . .
Ge6 Nd1 O1 Ge2 139.8(7) . .
Ge6 Nd1 O2 Ge2 -24.8(10) . .
Ge6 Nd1 O2 Ge3 110.6(6) . .
Ge6 Nd1 O3 Ge3 -110.3(7) . .
Ge6 Nd1 O3 Ge4 28.3(10) . .
Ge6 Nd1 O4 Ge4 -139.8(7) . .
Ge6 Nd1 O4 Ge5 2.2(6) . .
Ge6 Nd1 O5 Ge5 -139.8(12) . .
Ge6 Nd1 O6 Ge1 140.4(11) . .
Ge6 C16 C17 C18 -44(3) . .
Ge7 Nd5 Ge8 O25 -21.3(8) . .
Ge7 Nd5 Ge8 O26 174.9(8) . .
Ge7 Nd5 Ge8 O32 71.6(6) . .
Ge7 Nd5 Ge8 O39 161.0(5) . .
Ge7 Nd5 Ge8 C22 -97.2(9) . .
Ge7 Nd5 Ge11 O28 -151.1(8) . .
Ge7 Nd5 Ge11 O29 43.4(7) . .
Ge7 Nd5 Ge11 O35 -55.2(6) . .
Ge7 Nd5 Ge11 C31 126.3(7) . .
Ge7 Nd5 O25 Ge8 143.1(13) . .
Ge7 Nd5 O26 Ge8 -4.3(6) . .
Ge7 Nd5 O26 Ge9 140.6(8) . .
Ge7 Nd5 O28 Ge10 -105.6(7) . .
Ge7 Nd5 O28 Ge11 38.7(10) . .
Ge7 Nd5 O29 Ge11 -138.8(7) . .
Ge7 Nd5 O29 Ge12 7.3(7) . .
Ge7 Nd5 O30 Ge12 -136.9(12) . .
Ge7 Nd6 Nd8 Nd7 66.00(7) 2_666 .
Ge7 Nd6 Nd8 O32 -12.7(7) 2_666 2_666
Ge7 Nd6 Nd8 O33 27.6(4) 2_666 2_666
Ge7 Nd6 Nd8 O35 142.6(7) 2_666 .
Ge7 Nd6 Nd8 O36 102.5(4) 2_666 .
Ge7 Nd6 Nd8 O39 -45.0(4) 2_666 2_666
Ge7 Nd6 Nd8 O45 -177.8(4) 2_666 .
Ge7 Nd6 Nd8 O13W -112.2(4) 2_666 .
Ge7 Nd6 Nd8 O14W -100.0(10) 2_666 .
Ge7 Nd6 Ge10 O27 -42.3(9) 2_666 .
Ge7 Nd6 Ge10 O28 -136.1(5) 2_666 .
Ge7 Nd6 Ge10 O34 -4.9(9) 2_666 .
Ge7 Nd6 Ge10 C28 110.2(9) 2_666 .
Ge7 Nd6 O34 Nd7 9.7(6) 2_666 2_666
Ge7 Nd6 O34 Ge10 175.8(8) 2_666 .
Ge7 Nd6 O35 Nd8 -49.9(8) 2_666 .
Ge7 Nd6 O35 Ge11 151.6(7) 2_666 .
Ge7 Nd6 O43 C30 55(3) 2_666 .
Ge7 O37 C21 O38 168(3) . .
Ge7 O37 C21 C20 -6(3) . .
Ge7 C19 C20 C21 -32(3) . .
Ge8 Nd5 Ge7 Nd6 -45.40(7) . 2_666
Ge8 Nd5 Ge7 O25 20.8(8) . .
Ge8 Nd5 Ge7 O30 -178.2(8) . .
Ge8 Nd5 Ge7 O31 -86.2(6) . .
Ge8 Nd5 Ge7 O37 5.3(5) . .
Ge8 Nd5 Ge7 C19 107.4(10) . .
Ge8 Nd5 Ge11 O28 -91.5(8) . .
Ge8 Nd5 Ge11 O29 103.0(7) . .
Ge8 Nd5 Ge11 O35 4.4(6) . .
Ge8 Nd5 Ge11 C31 -174.1(7) . .
Ge8 Nd5 O25 Ge7 -143.1(13) . .
Ge8 Nd5 O26 Ge9 144.9(13) . .
Ge8 Nd5 O28 Ge10 -31.3(9) . .
Ge8 Nd5 O28 Ge11 113.1(6) . .
Ge8 Nd5 O29 Ge11 -104.3(6) . .
Ge8 Nd5 O29 Ge12 41.7(10) . .
Ge8 Nd5 O30 Ge7 1.5(6) . .
Ge8 Nd5 O30 Ge12 -135.4(7) . .
Ge8 O39 C24 O40 175(3) . .
Ge8 O39 C24 C23 2(3) . .
Ge8 C22 C23 C24 -26(3) . .
Ge9 C25 C26 C27 -62(3) . .
Ge10 Nd6 Nd8 Nd7 -63.27(6) . .
Ge10 Nd6 Nd8 O32 -142.0(7) . 2_666
Ge10 Nd6 Nd8 O33 -101.7(4) . 2_666
Ge10 Nd6 Nd8 O35 13.3(7) . .
Ge10 Nd6 Nd8 O36 -26.7(4) . .
Ge10 Nd6 Nd8 O39 -174.3(4) . 2_666
Ge10 Nd6 Nd8 O45 52.9(4) . .
Ge10 Nd6 Nd8 O13W 118.5(4) . .
Ge10 Nd6 Nd8 O14W 130.7(10) . .
Ge10 Nd6 O34 Nd7 -166.1(13) . 2_666
Ge10 Nd6 O35 Nd8 -166.3(7) . .
Ge10 Nd6 O35 Ge11 35.2(8) . .
Ge10 Nd6 O43 C30 123(3) . .
Ge10 C28 C29 C30 -45(3) . .
Ge11 Nd5 Ge7 Nd6 83.94(9) . 2_666
Ge11 Nd5 Ge7 O25 150.1(8) . .
Ge11 Nd5 Ge7 O30 -48.8(8) . .
Ge11 Nd5 Ge7 O31 43.2(6) . .
Ge11 Nd5 Ge7 O37 134.6(5) . .
Ge11 Nd5 Ge7 C19 -123.3(10) . .
Ge11 Nd5 Ge8 O25 -104.2(8) . .
Ge11 Nd5 Ge8 O26 92.0(8) . .
Ge11 Nd5 Ge8 O32 -11.3(6) . .
Ge11 Nd5 Ge8 O39 78.2(5) . .
Ge11 Nd5 Ge8 C22 179.9(9) . .
Ge11 Nd5 O25 Ge7 -40.0(10) . .
Ge11 Nd5 O25 Ge8 103.1(7) . .
Ge11 Nd5 O26 Ge8 -112.4(6) . .
Ge11 Nd5 O26 Ge9 32.5(10) . .
Ge11 Nd5 O28 Ge10 -144.3(13) . .
Ge11 Nd5 O29 Ge12 146.1(13) . .
Ge11 Nd5 O30 Ge7 133.9(7) . .
Ge11 Nd5 O30 Ge12 -3.0(6) . .
Ge11 C31 C32 C33 -55(2) . .
Ge12 C34 C35 C36 -40(3) . .
O1 Nd1 Ge1 O6 159.0(10) . .
O1 Nd1 Ge1 O7 -107.1(9) . .
O1 Nd1 Ge1 C1 85.7(11) . .
O1 Nd1 Ge4 Nd4 77.8(5) . 2
O1 Nd1 Ge4 O3 -57.5(9) . .
O1 Nd1 Ge4 O4 144.9(9) . .
O1 Nd1 Ge4 O10 40.5(8) . .
O1 Nd1 Ge4 C10 -135.9(11) . .
O1 Nd1 Ge5 O4 -140.9(9) . .
O1 Nd1 Ge5 O5 59.9(9) . .
O1 Nd1 Ge5 O11 -47.6(8) . .
O1 Nd1 Ge5 C13 139.3(9) . .
O1 Nd1 Ge6 O5 -177.6(8) . .
O1 Nd1 Ge6 O6 23.5(7) . .
O1 Nd1 Ge6 O12 -83.0(7) . .
O1 Nd1 Ge6 C16 108.2(11) . .
O1 Nd1 O2 Ge2 14.2(6) . .
O1 Nd1 O2 Ge3 149.6(9) . .
O1 Nd1 O3 Ge3 -0.6(9) . .
O1 Nd1 O3 Ge4 137.9(7) . .
O1 Nd1 O4 Ge4 -66.8(14) . .
O1 Nd1 O4 Ge5 75.2(13) . .
O1 Nd1 O5 Ge5 -137.2(7) . .
O1 Nd1 O5 Ge6 2.7(9) . .
O1 Nd1 O6 Ge1 -12.0(6) . .
O1 Nd1 O6 Ge6 -152.4(9) . .
O1 Ge1 O6 Nd1 14.9(7) . .
O1 Ge1 O6 Ge6 140.0(12) . .
O1 Ge1 O7 Nd2 -142.5(10) . .
O1 Ge1 O7 Nd4 54.5(11) . .
O1 Ge1 C1 C2 -53(2) . .
O1 Ge2 O2 Nd1 -17.0(7) . .
O1 Ge2 O2 Ge3 -133.9(13) . .
O1 Ge2 O8 Nd3 152.7(9) . .
O1 Ge2 O8 Nd4 -50.0(12) . .
O1 Ge2 C4 C5 -139.7(18) . .
O2 Nd1 Ge1 O1 20.7(8) . .
O2 Nd1 Ge1 O6 179.7(8) . .
O2 Nd1 Ge1 O7 -86.4(7) . .
O2 Nd1 Ge1 C1 106.4(9) . .
O2 Nd1 Ge4 Nd4 112.7(4) . 2
O2 Nd1 Ge4 O3 -22.6(8) . .
O2 Nd1 Ge4 O4 179.7(8) . .
O2 Nd1 Ge4 O10 75.3(7) . .
O2 Nd1 Ge4 C10 -101.1(11) . .
O2 Nd1 Ge5 O4 -54.0(9) . .
O2 Nd1 Ge5 O5 146.7(9) . .
O2 Nd1 Ge5 O11 39.3(8) . .
O2 Nd1 Ge5 C13 -133.8(9) . .
O2 Nd1 Ge6 O5 -145.5(9) . .
O2 Nd1 Ge6 O6 55.6(8) . .
O2 Nd1 Ge6 O12 -50.8(8) . .
O2 Nd1 Ge6 C16 140.3(12) . .
O2 Nd1 O1 Ge1 -155.3(9) . .
O2 Nd1 O1 Ge2 -14.2(6) . .
O2 Nd1 O3 Ge3 14.4(6) . .
O2 Nd1 O3 Ge4 152.9(9) . .
O2 Nd1 O4 Ge4 -0.3(9) . .
O2 Nd1 O4 Ge5 141.7(6) . .
O2 Nd1 O5 Ge5 -67.5(16) . .
O2 Nd1 O5 Ge6 72.4(15) . .
O2 Nd1 O6 Ge1 -0.3(9) . .
O2 Nd1 O6 Ge6 -140.7(6) . .
O2 Ge2 O1 Nd1 18.2(8) . .
O2 Ge2 O1 Ge1 144.5(13) . .
O2 Ge2 O8 Nd3 56.4(11) . .
O2 Ge2 O8 Nd4 -146.3(10) . .
O2 Ge2 C4 C5 -40(2) . .
O2 Ge3 O3 Nd1 -18.3(8) . .
O2 Ge3 O3 Ge4 -144.6(12) . .
O2 Ge3 O9 Nd2 152.1(8) . 2
O2 Ge3 O9 Nd3 -42.6(13) . .
O2 Ge3 C7 C8 -131.5(18) . .
O3 Nd1 Ge1 O1 54.5(9) . .
O3 Nd1 Ge1 O6 -146.5(9) . .
O3 Nd1 Ge1 O7 -52.6(8) . .
O3 Nd1 Ge1 C1 140.2(10) . .
O3 Nd1 Ge4 Nd4 135.3(7) . 2
O3 Nd1 Ge4 O4 -157.6(10) . .
O3 Nd1 Ge4 O10 98.0(9) . .
O3 Nd1 Ge4 C10 -78.5(12) . .
O3 Nd1 Ge5 O4 -21.3(8) . .
O3 Nd1 Ge5 O5 179.5(8) . .
O3 Nd1 Ge5 O11 72.1(7) . .
O3 Nd1 Ge5 C13 -101.0(9) . .
O3 Nd1 Ge6 O5 -57.9(9) . .
O3 Nd1 Ge6 O6 143.1(9) . .
O3 Nd1 Ge6 O12 36.7(8) . .
O3 Nd1 Ge6 C16 -132.1(12) . .
O3 Nd1 O1 Ge1 -140.3(7) . .
O3 Nd1 O1 Ge2 0.8(9) . .
O3 Nd1 O2 Ge2 -149.4(9) . .
O3 Nd1 O2 Ge3 -14.0(6) . .
O3 Nd1 O4 Ge4 12.9(6) . .
O3 Nd1 O4 Ge5 155.0(9) . .
O3 Nd1 O5 Ge5 -0.6(9) . .
O3 Nd1 O5 Ge6 139.3(6) . .
O3 Nd1 O6 Ge1 66.8(15) . .
O3 Nd1 O6 Ge6 -73.6(14) . .
O3 Ge3 O2 Nd1 16.5(7) . .
O3 Ge3 O2 Ge2 133.7(13) . .
O3 Ge3 O9 Nd2 55.1(11) . 2
O3 Ge3 O9 Nd3 -139.6(10) . .
O3 Ge3 C7 C8 -35(2) . .
O3 Ge4 O4 Nd1 -15.6(7) . .
O3 Ge4 O4 Ge5 -144.3(13) . .
O3 Ge4 O10 Nd2 -60.1(11) . 2
O3 Ge4 O10 Nd4 156.9(8) . 2
O3 Ge4 C10 C11 -132.8(16) . .
O4 Nd1 Ge1 O1 141.4(9) . .
O4 Nd1 Ge1 O6 -59.5(9) . .
O4 Nd1 Ge1 O7 34.3(8) . .
O4 Nd1 Ge1 C1 -132.9(10) . .
O4 Nd1 Ge4 Nd4 -67.1(8) . 2
O4 Nd1 Ge4 O3 157.6(10) . .
O4 Nd1 Ge4 O10 -104.4(9) . .
O4 Nd1 Ge4 C10 79.2(12) . .
O4 Nd1 Ge5 O5 -159.2(10) . .
O4 Nd1 Ge5 O11 93.3(9) . .
O4 Nd1 Ge5 C13 -79.7(11) . .
O4 Nd1 Ge6 O5 -23.6(8) . .
O4 Nd1 Ge6 O6 177.4(8) . .
O4 Nd1 Ge6 O12 71.0(7) . .
O4 Nd1 Ge6 C16 -97.8(11) . .
O4 Nd1 O1 Ge1 -74.1(13) . .
O4 Nd1 O1 Ge2 66.9(14) . .
O4 Nd1 O2 Ge2 -135.9(7) . .
O4 Nd1 O2 Ge3 -0.5(9) . .
O4 Nd1 O3 Ge3 -151.3(10) . .
O4 Nd1 O3 Ge4 -12.8(6) . .
O4 Nd1 O5 Ge5 12.1(6) . .
O4 Nd1 O5 Ge6 151.9(9) . .
O4 Nd1 O6 Ge1 137.6(6) . .
O4 Nd1 O6 Ge6 -2.8(8) . .
O4 Ge4 O3 Nd1 15.5(7) . .
O4 Ge4 O3 Ge3 143.2(12) . .
O4 Ge4 O10 Nd2 -152.5(9) . 2
O4 Ge4 O10 Nd4 64.5(10) . 2
O4 Ge4 C10 C11 -38.8(19) . .
O4 Ge5 O5 Nd1 -14.3(7) . .
O4 Ge5 O5 Ge6 -139.5(12) . .
O4 Ge5 O11 Nd3 147.6(8) . 2
O4 Ge5 O11 Nd4 -45.3(12) . 2
O4 Ge5 C13 C14 -138.2(18) . .
O5 Nd1 Ge1 O1 177.7(8) . .
O5 Nd1 Ge1 O6 -23.3(8) . .
O5 Nd1 Ge1 O7 70.6(7) . .
O5 Nd1 Ge1 C1 -96.7(9) . .
O5 Nd1 Ge4 Nd4 -45.0(4) . 2
O5 Nd1 Ge4 O3 179.7(8) . .
O5 Nd1 Ge4 O4 22.1(8) . .
O5 Nd1 Ge4 O10 -82.3(7) . .
O5 Nd1 Ge4 C10 101.3(11) . .
O5 Nd1 Ge5 O4 159.2(10) . .
O5 Nd1 Ge5 O11 -107.4(10) . .
O5 Nd1 Ge5 C13 79.5(11) . .
O5 Nd1 Ge6 O6 -158.9(10) . .
O5 Nd1 Ge6 O12 94.6(9) . .
O5 Nd1 Ge6 C16 -74.2(13) . .
O5 Nd1 O1 Ge1 -2.6(9) . .
O5 Nd1 O1 Ge2 138.5(7) . .
O5 Nd1 O2 Ge2 -69.2(15) . .
O5 Nd1 O2 Ge3 66.2(16) . .
O5 Nd1 O3 Ge3 -138.9(7) . .
O5 Nd1 O3 Ge4 -0.3(9) . .
O5 Nd1 O4 Ge4 -153.8(10) . .
O5 Nd1 O4 Ge5 -11.7(6) . .
O5 Nd1 O6 Ge1 152.7(9) . .
O5 Nd1 O6 Ge6 12.3(6) . .
O5 Ge5 O4 Nd1 14.4(7) . .
O5 Ge5 O4 Ge4 142.8(13) . .
O5 Ge5 O11 Nd3 54.1(11) . 2
O5 Ge5 O11 Nd4 -138.8(10) . 2
O5 Ge5 C13 C14 -45(2) . .
O5 Ge6 O6 Nd1 -14.8(7) . .
O5 Ge6 O6 Ge1 -139.9(12) . .
O5 Ge6 O12 Nd2 150.6(8) . .
O5 Ge6 O12 Nd3 -47.7(12) . 2
O5 Ge6 C16 C17 -138.0(17) . .
O6 Nd1 Ge1 O1 -159.0(10) . .
O6 Nd1 Ge1 O7 93.9(9) . .
O6 Nd1 Ge1 C1 -73.4(11) . .
O6 Nd1 Ge4 Nd4 -8.8(5) . 2
O6 Nd1 Ge4 O3 -144.1(9) . .
O6 Nd1 Ge4 O4 58.2(9) . .
O6 Nd1 Ge4 O10 -46.1(7) . .
O6 Nd1 Ge4 C10 137.4(11) . .
O6 Nd1 Ge5 O4 -176.7(8) . .
O6 Nd1 Ge5 O5 24.0(8) . .
O6 Nd1 Ge5 O11 -83.4(7) . .
O6 Nd1 Ge5 C13 103.5(9) . .
O6 Nd1 Ge6 O5 158.9(10) . .
O6 Nd1 Ge6 O12 -106.4(9) . .
O6 Nd1 Ge6 C16 84.7(12) . .
O6 Nd1 O1 Ge1 12.1(6) . .
O6 Nd1 O1 Ge2 153.2(9) . .
O6 Nd1 O2 Ge2 2.3(9) . .
O6 Nd1 O2 Ge3 137.7(6) . .
O6 Nd1 O3 Ge3 -66.7(15) . .
O6 Nd1 O3 Ge4 71.9(14) . .
O6 Nd1 O4 Ge4 -138.4(7) . .
O6 Nd1 O4 Ge5 3.6(9) . .
O6 Nd1 O5 Ge5 -151.9(9) . .
O6 Nd1 O5 Ge6 -12.0(6) . .
O6 Ge1 O1 Nd1 -14.7(7) . .
O6 Ge1 O1 Ge2 -141.8(13) . .
O6 Ge1 O7 Nd2 -46.5(12) . .
O6 Ge1 O7 Nd4 150.5(8) . .
O6 Ge1 C1 C2 -150.7(18) . .
O6 Ge6 O5 Nd1 14.8(7) . .
O6 Ge6 O5 Ge5 141.1(12) . .
O6 Ge6 O12 Nd2 54.8(11) . .
O6 Ge6 O12 Nd3 -143.5(10) . 2
O6 Ge6 C16 C17 -42(2) . .
O7 Nd2 Nd4 Nd3 -81.0(7) . .
O7 Nd2 Nd4 Ge4 -167.1(7) . 2
O7 Nd2 Nd4 O8 -45.3(8) . .
O7 Nd2 Nd4 O10 -151.4(10) . 2
O7 Nd2 Nd4 O11 -117.6(8) . 2
O7 Nd2 Nd4 O13 31.2(8) . .
O7 Nd2 Nd4 O19 165.2(8) . 2
O7 Nd2 Nd4 O42 102.2(8) . 2_666
O7 Nd2 Nd4 O5W 94.7(18) . .
O7 Nd2 O12 Nd3 139.3(7) . 2
O7 Nd2 O12 Ge6 -55.7(9) . .
O7 Nd2 O23 C18 -168(5) . .
O7 Nd2 O48 C36 -65(2) . .
O7 Nd2 O6W Nd7 -143.7(9) . .
O7 Nd4 O8 Nd3 -141.5(8) . .
O7 Nd4 O8 Ge2 59.6(11) . .
O7 Nd4 O13 C3 111(3) . .
O7 Ge1 O1 Nd1 91.4(8) . .
O7 Ge1 O1 Ge2 -35.7(15) . .
O7 Ge1 O6 Nd1 -100.1(7) . .
O7 Ge1 O6 Ge6 25.1(13) . .
O7 Ge1 C1 C2 89.0(19) . .
O8 Nd3 Nd4 Nd2 78.6(7) . .
O8 Nd3 Nd4 Ge4 140.6(7) . 2
O8 Nd3 Nd4 O7 41.3(8) . .
O8 Nd3 Nd4 O10 113.4(8) . 2
O8 Nd3 Nd4 O11 161.2(10) . 2
O8 Nd3 Nd4 O13 -30.5(9) . .
O8 Nd3 Nd4 O19 -170.1(9) . 2
O8 Nd3 Nd4 O42 -143(6) . 2_666
O8 Nd3 Nd4 O5W -99.6(10) . .
O8 Nd3 O9 Nd2 -137.0(7) . 2
O8 Nd3 O9 Ge3 56.6(11) . .
O8 Nd3 O15 C6 104(3) . .
O8 Nd4 O7 Nd2 137.6(7) . .
O8 Nd4 O7 Ge1 -56.1(9) . .
O8 Nd4 O13 C3 -160(3) . .
O8 Ge2 O1 Nd1 -96.1(8) . .
O8 Ge2 O1 Ge1 30.2(14) . .
O8 Ge2 O2 Nd1 89.4(8) . .
O8 Ge2 O2 Ge3 -27.5(15) . .
O8 Ge2 C4 C5 98(2) . .
O9 Nd2 Nd4 Nd3 36.8(4) 2 .
O9 Nd2 Nd4 Ge4 -49.3(4) 2 2
O9 Nd2 Nd4 O7 117.8(8) 2 .
O9 Nd2 Nd4 O8 72.5(6) 2 .
O9 Nd2 Nd4 O10 -33.6(8) 2 2
O9 Nd2 Nd4 O11 0.2(6) 2 2
O9 Nd2 Nd4 O13 149.0(6) 2 .
O9 Nd2 Nd4 O19 -77.0(6) 2 2
O9 Nd2 Nd4 O42 -140.0(6) 2 2_666
O9 Nd2 Nd4 O5W -147.5(17) 2 .
O9 Nd2 O7 Nd4 -78.4(8) 2 .
O9 Nd2 O7 Ge1 117.6(11) 2 .
O9 Nd2 O12 Nd3 11.5(6) 2 2
O9 Nd2 O12 Ge6 176.5(11) 2 .
O9 Nd2 O23 C18 74(5) 2 .
O9 Nd2 O48 C36 149(2) 2 .
O9 Nd2 O6W Nd7 14.7(16) 2 .
O9 Nd3 Nd4 Nd2 36.8(4) . .
O9 Nd3 Nd4 Ge4 98.8(4) . 2
O9 Nd3 Nd4 O7 -0.5(6) . .
O9 Nd3 Nd4 O8 -41.8(8) . .
O9 Nd3 Nd4 O10 71.6(6) . 2
O9 Nd3 Nd4 O11 119.4(8) . 2
O9 Nd3 Nd4 O13 -72.3(6) . .
O9 Nd3 Nd4 O19 148.1(6) . 2
O9 Nd3 Nd4 O42 175(6) . 2_666
O9 Nd3 Nd4 O5W -141.4(8) . .
O9 Nd3 O8 Nd4 140.2(8) . .
O9 Nd3 O8 Ge2 -59.2(10) . .
O9 Nd3 O15 C6 -170(3) . .
O9 Ge3 O2 Nd1 -98.9(8) . .
O9 Ge3 O2 Ge2 18.3(15) . .
O9 Ge3 O3 Nd1 91.3(9) . .
O9 Ge3 O3 Ge4 -35.0(15) . .
O9 Ge3 C7 C8 98(2) . .
O10 Nd2 Nd4 Nd3 70.3(7) 2 .
O10 Nd2 Nd4 Ge4 -15.7(7) 2 2
O10 Nd2 Nd4 O7 151.4(10) 2 .
O10 Nd2 Nd4 O8 106.0(8) 2 .
O10 Nd2 Nd4 O11 33.8(8) 2 2
O10 Nd2 Nd4 O13 -177.4(8) 2 .
O10 Nd2 Nd4 O19 -43.5(8) 2 2
O10 Nd2 Nd4 O42 -106.4(8) 2 2_666
O10 Nd2 Nd4 O5W -114.0(18) 2 .
O10 Nd2 O7 Nd4 -17.3(6) 2 .
O10 Nd2 O7 Ge1 178.7(13) 2 .
O10 Nd2 O12 Nd3 78.6(8) 2 2
O10 Nd2 O12 Ge6 -116.3(9) 2 .
O10 Nd2 O23 C18 -150(4) 2 .
O10 Nd2 O48 C36 82(2) 2 .
O10 Nd2 O6W Nd7 -77.6(9) 2 .
O10 Nd4 O7 Nd2 17.6(6) 2 .
O10 Nd4 O7 Ge1 -176.1(11) 2 .
O10 Nd4 O8 Nd3 -78.7(8) 2 .
O10 Nd4 O8 Ge2 122.5(10) 2 .
O10 Nd4 O13 C3 90(3) 2 .
O10 Ge4 O3 Nd1 -93.7(8) . .
O10 Ge4 O3 Ge3 33.9(13) . .
O10 Ge4 O4 Nd1 89.1(8) . .
O10 Ge4 O4 Ge5 -39.5(14) . .
O10 Ge4 C10 C11 98.7(18) . .
O11 Nd3 Nd4 Nd2 -82.6(7) 2 .
O11 Nd3 Nd4 Ge4 -20.5(7) 2 2
O11 Nd3 Nd4 O7 -119.9(8) 2 .
O11 Nd3 Nd4 O8 -161.2(10) 2 .
O11 Nd3 Nd4 O10 -47.7(8) 2 2
O11 Nd3 Nd4 O13 168.3(8) 2 .
O11 Nd3 Nd4 O19 28.7(8) 2 2
O11 Nd3 Nd4 O42 56(6) 2 2_666
O11 Nd3 Nd4 O5W 99.2(10) 2 .
O11 Nd3 O8 Nd4 11.3(6) 2 .
O11 Nd3 O8 Ge2 171.9(11) 2 .
O11 Nd3 O9 Nd2 -78.8(8) 2 2
O11 Nd3 O9 Ge3 114.7(11) 2 .
O11 Nd3 O15 C6 71(3) 2 .
O11 Nd4 O7 Nd2 80.3(8) 2 .
O11 Nd4 O7 Ge1 -113.4(9) 2 .
O11 Nd4 O8 Nd3 -11.3(6) 2 .
O11 Nd4 O8 Ge2 -170.2(13) 2 .
O11 Nd4 O13 C3 -133(3) 2 .
O11 Ge5 O4 Nd1 -101.0(8) . .
O11 Ge5 O4 Ge4 27.4(14) . .
O11 Ge5 O5 Nd1 91.4(9) . .
O11 Ge5 O5 Ge6 -33.8(14) . .
O11 Ge5 C13 C14 96(2) . .
O12 Nd2 Nd4 Nd3 -37.0(4) . .
O12 Nd2 Nd4 Ge4 -123.1(4) . 2
O12 Nd2 Nd4 O7 44.0(8) . .
O12 Nd2 Nd4 O8 -1.3(6) . .
O12 Nd2 Nd4 O10 -107.4(8) . 2
O12 Nd2 Nd4 O11 -73.6(6) . 2
O12 Nd2 Nd4 O13 75.2(6) . .
O12 Nd2 Nd4 O19 -150.8(6) . 2
O12 Nd2 Nd4 O42 146.2(6) . 2_666
O12 Nd2 Nd4 O5W 138.7(17) . .
O12 Nd2 O7 Nd4 -138.5(7) . .
O12 Nd2 O7 Ge1 57.5(11) . .
O12 Nd2 O23 C18 104(5) . .
O12 Nd2 O48 C36 -142(2) . .
O12 Nd2 O6W Nd7 137.8(8) . .
O12 Nd3 Nd4 Nd2 -36.2(4) 2 .
O12 Nd3 Nd4 Ge4 25.8(4) 2 2
O12 Nd3 Nd4 O7 -73.5(6) 2 .
O12 Nd3 Nd4 O8 -114.8(8) 2 .
O12 Nd3 Nd4 O10 -1.4(6) 2 2
O12 Nd3 Nd4 O11 46.4(8) 2 2
O12 Nd3 Nd4 O13 -145.4(6) 2 .
O12 Nd3 Nd4 O19 75.1(6) 2 2
O12 Nd3 Nd4 O42 102(6) 2 2_666
O12 Nd3 Nd4 O5W 145.6(8) 2 .
O12 Nd3 O8 Nd4 80.2(8) 2 .
O12 Nd3 O8 Ge2 -119.2(9) 2 .
O12 Nd3 O9 Nd2 -11.5(6) 2 2
O12 Nd3 O9 Ge3 -177.9(13) 2 .
O12 Nd3 O15 C6 -144(3) 2 .
O12 Ge6 O5 Nd1 -99.7(8) . .
O12 Ge6 O5 Ge5 26.5(13) . .
O12 Ge6 O6 Nd1 91.7(8) . .
O12 Ge6 O6 Ge1 -33.4(14) . .
O12 Ge6 C16 C17 100.3(19) . .
O13 Nd4 O7 Nd2 -146.5(8) . .
O13 Nd4 O7 Ge1 19.8(8) . .
O13 Nd4 O8 Nd3 149.3(8) . .
O13 Nd4 O8 Ge2 -9.6(10) . .
O15 Nd3 Nd4 Nd2 113.8(4) . .
O15 Nd3 Nd4 Ge4 175.8(4) . 2
O15 Nd3 Nd4 O7 76.5(6) . .
O15 Nd3 Nd4 O8 35.2(9) . .
O15 Nd3 Nd4 O10 148.6(6) . 2
O15 Nd3 Nd4 O11 -163.7(8) . 2
O15 Nd3 Nd4 O13 4.6(6) . .
O15 Nd3 Nd4 O19 -135.0(6) . 2
O15 Nd3 Nd4 O42 -108(6) . 2_666
O15 Nd3 Nd4 O5W -64.4(8) . .
O15 Nd3 O8 Nd4 -143.0(9) . .
O15 Nd3 O8 Ge2 17.6(9) . .
O15 Nd3 O9 Nd2 150.8(8) . 2
O15 Nd3 O9 Ge3 -15.6(10) . .
O17 Nd2 Nd4 Nd3 109.3(4) 2 .
O17 Nd2 Nd4 Ge4 23.3(4) 2 2
O17 Nd2 Nd4 O7 -169.7(8) 2 .
O17 Nd2 Nd4 O8 145.0(6) 2 .
O17 Nd2 Nd4 O10 39.0(8) 2 2
O17 Nd2 Nd4 O11 72.7(6) 2 2
O17 Nd2 Nd4 O13 -138.4(6) 2 .
O17 Nd2 Nd4 O19 -4.5(6) 2 2
O17 Nd2 Nd4 O42 -67.5(6) 2 2_666
O17 Nd2 Nd4 O5W -75.0(17) 2 .
O17 Nd2 O7 Nd4 14.0(11) 2 .
O17 Nd2 O7 Ge1 -150.0(10) 2 .
O17 Nd2 O12 Nd3 -11.2(11) 2 2
O17 Nd2 O12 Ge6 153.8(8) 2 .
O17 Nd2 O23 C18 -33(5) 2 .
O17 Nd2 O48 C36 78(2) 2 .
O17 Nd2 O6W Nd7 -9.2(8) 2 .
O18 Nd7 Nd8 Nd6 135.2(17) 2 .
O18 Nd7 Nd8 O32 170.9(18) 2 2_666
O18 Nd7 Nd8 O33 -143.3(19) 2 2_666
O18 Nd7 Nd8 O35 99.0(18) 2 .
O18 Nd7 Nd8 O36 53.6(19) 2 .
O18 Nd7 Nd8 O39 -118.5(18) 2 2_666
O18 Nd7 Nd8 O45 23.0(18) 2 .
O18 Nd7 Nd8 O13W -51(2) 2 .
O18 Nd7 Nd8 O14W -50.9(18) 2 .
O18 Nd7 O31 Nd6 82.7(7) 2 2_666
O18 Nd7 O31 Ge7 -77.8(12) 2 .
O18 Nd7 O36 Nd8 -164.3(6) 2 .
O18 Nd7 O36 Ge12 4.9(15) 2 .
O18 Nd7 O47 C36 -97(3) 2 .
O18 Nd7 O6W Nd2 6.2(9) 2 .
O19 Nd4 O7 Nd2 -20.3(11) 2 .
O19 Nd4 O7 Ge1 146.0(8) 2 .
O19 Nd4 O8 Nd3 14.4(13) 2 .
O19 Nd4 O8 Ge2 -144.5(10) 2 .
O19 Nd4 O13 C3 -18(3) 2 .
O21 Nd3 Nd4 Nd2 -110.4(4) 2 .
O21 Nd3 Nd4 Ge4 -48.4(4) 2 2
O21 Nd3 Nd4 O7 -147.7(6) 2 .
O21 Nd3 Nd4 O8 171.0(9) 2 .
O21 Nd3 Nd4 O10 -75.5(6) 2 2
O21 Nd3 Nd4 O11 -27.8(8) 2 2
O21 Nd3 Nd4 O13 140.5(6) 2 .
O21 Nd3 Nd4 O19 0.9(6) 2 2
O21 Nd3 Nd4 O42 28(6) 2 2_666
O21 Nd3 Nd4 O5W 71.4(8) 2 .
O21 Nd3 O8 Nd4 -12.2(12) 2 .
O21 Nd3 O8 Ge2 148.3(8) 2 .
O21 Nd3 O9 Nd2 13.0(12) 2 2
O21 Nd3 O9 Ge3 -153.5(9) 2 .
O21 Nd3 O15 C6 -28(3) 2 .
O23 Nd2 Nd4 Nd3 -110.6(4) . .
O23 Nd2 Nd4 Ge4 163.4(4) . 2
O23 Nd2 Nd4 O7 -29.6(8) . .
O23 Nd2 Nd4 O8 -74.9(6) . .
O23 Nd2 Nd4 O10 179.1(8) . 2
O23 Nd2 Nd4 O11 -147.2(6) . 2
O23 Nd2 Nd4 O13 1.7(6) . .
O23 Nd2 Nd4 O19 135.6(6) . 2
O23 Nd2 Nd4 O42 72.6(6) . 2_666
O23 Nd2 Nd4 O5W 65.1(17) . .
O23 Nd2 O7 Nd4 150.1(8) . .
O23 Nd2 O7 Ge1 -14.0(11) . .
O23 Nd2 O12 Nd3 -145.6(8) . 2
O23 Nd2 O12 Ge6 19.4(8) . .
O23 Nd2 O48 C36 -73(2) . .
O23 Nd2 O6W Nd7 144.0(11) . .
O25 Nd5 Ge7 Nd6 -66.2(8) . 2_666
O25 Nd5 Ge7 O30 161.1(11) . .
O25 Nd5 Ge7 O31 -106.9(10) . .
O25 Nd5 Ge7 O37 -15.5(9) . .
O25 Nd5 Ge7 C19 86.6(12) . .
O25 Nd5 Ge8 O26 -163.8(11) . .
O25 Nd5 Ge8 O32 92.9(10) . .
O25 Nd5 Ge8 O39 -177.7(9) . .
O25 Nd5 Ge8 C22 -75.9(12) . .
O25 Nd5 Ge11 O28 -131.4(9) . .
O25 Nd5 Ge11 O29 63.1(9) . .
O25 Nd5 Ge11 O35 -35.5(8) . .
O25 Nd5 Ge11 C31 146.1(9) . .
O25 Nd5 O26 Ge8 9.2(6) . .
O25 Nd5 O26 Ge9 154.1(10) . .
O25 Nd5 O28 Ge10 -63.4(13) . .
O25 Nd5 O28 Ge11 81.0(12) . .
O25 Nd5 O29 Ge11 -133.3(7) . .
O25 Nd5 O29 Ge12 12.7(10) . .
O25 Nd5 O30 Ge7 -10.9(6) . .
O25 Nd5 O30 Ge12 -147.8(10) . .
O25 Ge7 O30 Nd5 13.1(8) . .
O25 Ge7 O30 Ge12 134.0(13) . .
O25 Ge7 O31 Nd6 55.0(10) . 2_666
O25 Ge7 O31 Nd7 -145.2(10) . .
O25 Ge7 O37 Nd6 -100.3(7) . 2_666
O25 Ge7 O37 C21 109(2) . .
O25 Ge7 C19 C20 -52(2) . .
O25 Ge8 O26 Nd5 -11.1(8) . .
O25 Ge8 O26 Ge9 -148.4(13) . .
O25 Ge8 O32 Nd6 -51.3(12) . 2_666
O25 Ge8 O32 Nd8 154.9(8) . 2_666
O25 Ge8 O39 Nd8 -99(3) . 2_666
O25 Ge8 O39 C24 109(4) . .
O25 Ge8 C22 C23 -150.0(19) . .
O26 Nd5 Ge7 Nd6 -42.9(4) . 2_666
O26 Nd5 Ge7 O25 23.3(9) . .
O26 Nd5 Ge7 O30 -175.6(9) . .
O26 Nd5 Ge7 O31 -83.6(7) . .
O26 Nd5 Ge7 O37 7.8(6) . .
O26 Nd5 Ge7 C19 109.9(10) . .
O26 Nd5 Ge8 O25 163.8(11) . .
O26 Nd5 Ge8 O32 -103.3(10) . .
O26 Nd5 Ge8 O39 -13.9(9) . .
O26 Nd5 Ge8 C22 87.9(12) . .
O26 Nd5 Ge11 O28 -53.7(9) . .
O26 Nd5 Ge11 O29 140.8(9) . .
O26 Nd5 Ge11 O35 42.2(7) . .
O26 Nd5 Ge11 C31 -136.3(9) . .
O26 Nd5 O25 Ge7 -152.4(10) . .
O26 Nd5 O25 Ge8 -9.3(6) . .
O26 Nd5 O28 Ge10 -6.8(9) . .
O26 Nd5 O28 Ge11 137.6(7) . .
O26 Nd5 O29 Ge11 -64.0(12) . .
O26 Nd5 O29 Ge12 82.0(12) . .
O26 Nd5 O30 Ge7 4.8(10) . .
O26 Nd5 O30 Ge12 -132.1(7) . .
O26 Ge8 O25 Nd5 11.4(8) . .
O26 Ge8 O25 Ge7 141.3(13) . .
O26 Ge8 O32 Nd6 -143.6(10) . 2_666
O26 Ge8 O32 Nd8 62.7(10) . 2_666
O26 Ge8 O39 Nd8 -101.1(7) . 2_666
O26 Ge8 O39 C24 106(2) . .
O26 Ge8 C22 C23 -53(2) . .
O26 Ge9 O27 Ge10 -120.7(15) . .
O26 Ge9 O33 Nd7 146.9(9) . 2_666
O26 Ge9 O33 Nd8 -48.3(12) . 2_666
O26 Ge9 C25 C26 -139.7(17) . .
O27 Ge9 O26 Nd5 14.8(8) . .
O27 Ge9 O26 Ge8 149.5(12) . .
O27 Ge9 O33 Nd7 45.9(12) . 2_666
O27 Ge9 O33 Nd8 -149.3(9) . 2_666
O27 Ge9 C25 C26 -40(2) . .
O27 Ge10 O28 Nd5 -16.3(8) . .
O27 Ge10 O28 Ge11 -150.3(12) . .
O27 Ge10 O34 Nd6 154.9(8) . .
O27 Ge10 O34 Nd7 -42.3(12) . 2_666
O27 Ge10 C28 C29 -139.9(18) . .
O28 Nd5 Ge7 Nd6 64.8(5) . 2_666
O28 Nd5 Ge7 O25 131.0(10) . .
O28 Nd5 Ge7 O30 -67.9(9) . .
O28 Nd5 Ge7 O31 24.1(8) . .
O28 Nd5 Ge7 O37 115.5(7) . .
O28 Nd5 Ge7 C19 -142.4(11) . .
O28 Nd5 Ge8 O25 -142.4(9) . .
O28 Nd5 Ge8 O26 53.8(9) . .
O28 Nd5 Ge8 O32 -49.5(8) . .
O28 Nd5 Ge8 O39 40.0(7) . .
O28 Nd5 Ge8 C22 141.7(10) . .
O28 Nd5 Ge11 O29 -165.5(10) . .
O28 Nd5 Ge11 O35 95.9(10) . .
O28 Nd5 Ge11 C31 -82.6(11) . .
O28 Nd5 O25 Ge7 -81.8(12) . .
O28 Nd5 O25 Ge8 61.3(13) . .
O28 Nd5 O26 Ge8 -137.2(7) . .
O28 Nd5 O26 Ge9 7.7(9) . .
O28 Nd5 O29 Ge11 8.4(6) . .
O28 Nd5 O29 Ge12 154.4(10) . .
O28 Nd5 O30 Ge7 130.2(7) . .
O28 Nd5 O30 Ge12 -6.7(9) . .
O28 Ge10 O27 Ge9 121.4(14) . .
O28 Ge10 O34 Nd6 55.6(10) . .
O28 Ge10 O34 Nd7 -141.6(10) . 2_666
O28 Ge10 C28 C29 -40(2) . .
O28 Ge11 O29 Nd5 -10.2(7) . .
O28 Ge11 O29 Ge12 -141.6(14) . .
O28 Ge11 O35 Nd6 -51.8(11) . .
O28 Ge11 O35 Nd8 152.0(9) . .
O28 Ge11 C31 C32 -143.8(16) . .
O29 Nd5 Ge7 Nd6 103.9(4) . 2_666
O29 Nd5 Ge7 O25 170.1(9) . .
O29 Nd5 Ge7 O30 -28.8(9) . .
O29 Nd5 Ge7 O31 63.1(7) . .
O29 Nd5 Ge7 O37 154.6(7) . .
O29 Nd5 Ge7 C19 -103.3(10) . .
O29 Nd5 Ge8 O25 -64.0(9) . .
O29 Nd5 Ge8 O26 132.2(9) . .
O29 Nd5 Ge8 O32 28.8(8) . .
O29 Nd5 Ge8 O39 118.3(7) . .
O29 Nd5 Ge8 C22 -140.0(11) . .
O29 Nd5 Ge11 O28 165.5(11) . .
O29 Nd5 Ge11 O35 -98.6(9) . .
O29 Nd5 Ge11 C31 83.0(10) . .
O29 Nd5 O25 Ge7 -10.9(10) . .
O29 Nd5 O25 Ge8 132.2(7) . .
O29 Nd5 O26 Ge8 -78.8(12) . .
O29 Nd5 O26 Ge9 66.1(13) . .
O29 Nd5 O28 Ge10 -152.6(10) . .
O29 Nd5 O28 Ge11 -8.3(6) . .
O29 Nd5 O30 Ge7 145.9(10) . .
O29 Nd5 O30 Ge12 9.0(6) . .
O29 Ge11 O28 Nd5 10.3(7) . .
O29 Ge11 O28 Ge10 147.4(12) . .
O29 Ge11 O35 Nd6 -148.4(9) . .
O29 Ge11 O35 Nd8 55.5(11) . .
O29 Ge11 C31 C32 -45(2) . .
O29 Ge12 O30 Nd5 -11.0(8) . .
O29 Ge12 O30 Ge7 -131.5(13) . .
O29 Ge12 O36 Nd7 148.6(9) . .
O29 Ge12 O36 Nd8 -44.2(12) . .
O29 Ge12 C34 C35 -151.3(19) . .
O30 Nd5 Ge7 Nd6 132.8(8) . 2_666
O30 Nd5 Ge7 O25 -161.1(11) . .
O30 Nd5 Ge7 O31 92.0(10) . .
O30 Nd5 Ge7 O37 -176.5(9) . .
O30 Nd5 Ge7 C19 -74.5(12) . .
O30 Nd5 Ge8 O25 -22.2(9) . .
O30 Nd5 Ge8 O26 174.0(9) . .
O30 Nd5 Ge8 O32 70.6(7) . .
O30 Nd5 Ge8 O39 160.1(6) . .
O30 Nd5 Ge8 C22 -98.2(10) . .
O30 Nd5 Ge11 O28 -173.4(8) . .
O30 Nd5 Ge11 O29 21.0(8) . .
O30 Nd5 Ge11 O35 -77.6(7) . .
O30 Nd5 Ge11 C31 104.0(8) . .
O30 Nd5 O25 Ge7 10.9(6) . .
O30 Nd5 O25 Ge8 154.0(10) . .
O30 Nd5 O26 Ge8 -6.7(10) . .
O30 Nd5 O26 Ge9 138.2(8) . .
O30 Nd5 O28 Ge10 -137.0(7) . .
O30 Nd5 O28 Ge11 7.3(9) . .
O30 Nd5 O29 Ge11 -155.3(9) . .
O30 Nd5 O29 Ge12 -9.2(6) . .
O30 Ge7 O25 Nd5 -13.6(8) . .
O30 Ge7 O25 Ge8 -144.1(13) . .
O30 Ge7 O31 Nd6 150.8(8) . 2_666
O30 Ge7 O31 Nd7 -49.4(13) . .
O30 Ge7 O37 Nd6 -103(4) . 2_666
O30 Ge7 O37 C21 107(4) . .
O30 Ge7 C19 C20 -150(2) . .
O30 Ge12 O29 Nd5 11.2(8) . .
O30 Ge12 O29 Ge11 142.0(14) . .
O30 Ge12 O36 Nd7 52.1(12) . .
O30 Ge12 O36 Nd8 -140.7(10) . .
O30 Ge12 C34 C35 -56(2) . .
O31 Nd6 Nd8 Nd7 38.8(4) 2_666 .
O31 Nd6 Nd8 O32 -39.9(8) 2_666 2_666
O31 Nd6 Nd8 O33 0.4(6) 2_666 2_666
O31 Nd6 Nd8 O35 115.4(8) 2_666 .
O31 Nd6 Nd8 O36 75.4(6) 2_666 .
O31 Nd6 Nd8 O39 -72.2(6) 2_666 2_666
O31 Nd6 Nd8 O45 155.0(6) 2_666 .
O31 Nd6 Nd8 O13W -139.4(6) 2_666 .
O31 Nd6 Nd8 O14W -127.2(11) 2_666 .
O31 Nd6 Ge10 O27 -39.6(10) 2_666 .
O31 Nd6 Ge10 O28 -133.4(7) 2_666 .
O31 Nd6 Ge10 O34 -2.2(10) 2_666 .
O31 Nd6 Ge10 C28 112.9(10) 2_666 .
O31 Nd6 O34 Nd7 11.6(6) 2_666 2_666
O31 Nd6 O34 Ge10 177.7(10) 2_666 .
O31 Nd6 O35 Nd8 -82.4(8) 2_666 .
O31 Nd6 O35 Ge11 119.1(9) 2_666 .
O31 Nd6 O43 C30 88(3) 2_666 .
O31 Nd7 Nd8 Nd6 34.9(4) . .
O31 Nd7 Nd8 O32 70.6(6) . 2_666
O31 Nd7 Nd8 O33 116.4(8) . 2_666
O31 Nd7 Nd8 O35 -1.3(6) . .
O31 Nd7 Nd8 O36 -46.7(8) . .
O31 Nd7 Nd8 O39 141.2(6) . 2_666
O31 Nd7 Nd8 O45 -77.3(6) . .
O31 Nd7 Nd8 O13W -151.3(15) . .
O31 Nd7 Nd8 O14W -151.2(6) . .
O31 Nd7 O36 Nd8 134.4(8) . .
O31 Nd7 O36 Ge12 -56.5(10) . .
O31 Nd7 O47 C36 -177(3) . .
O31 Nd7 O6W Nd2 -60.8(13) . .
O31 Ge7 O25 Nd5 91.4(9) . .
O31 Ge7 O25 Ge8 -39.1(15) . .
O31 Ge7 O30 Nd5 -102.3(8) . .
O31 Ge7 O30 Ge12 18.6(15) . .
O31 Ge7 O37 Nd6 16.9(7) . 2_666
O31 Ge7 O37 C21 -133(2) . .
O31 Ge7 C19 C20 92(2) . .
O32 Nd6 Nd8 Nd7 78.7(7) 2_666 .
O32 Nd6 Nd8 O33 40.3(8) 2_666 2_666
O32 Nd6 Nd8 O35 155.3(10) 2_666 .
O32 Nd6 Nd8 O36 115.3(8) 2_666 .
O32 Nd6 Nd8 O39 -32.3(8) 2_666 2_666
O32 Nd6 Nd8 O45 -165.1(8) 2_666 .
O32 Nd6 Nd8 O13W -99.5(8) 2_666 .
O32 Nd6 Nd8 O14W -87.3(12) 2_666 .
O32 Nd6 Ge10 O27 48.2(10) 2_666 .
O32 Nd6 Ge10 O28 -45.6(7) 2_666 .
O32 Nd6 Ge10 O34 85.6(10) 2_666 .
O32 Nd6 Ge10 C28 -159.3(10) 2_666 .
O32 Nd6 O34 Nd7 80.3(8) 2_666 2_666
O32 Nd6 O34 Ge10 -113.6(9) 2_666 .
O32 Nd6 O35 Nd8 -15.0(6) 2_666 .
O32 Nd6 O35 Ge11 -173.5(12) 2_666 .
O32 Nd6 O43 C30 -129(3) 2_666 .
O32 Nd8 O35 Nd6 14.6(6) 2_666 .
O32 Nd8 O35 Ge11 173.7(11) 2_666 .
O32 Nd8 O36 Nd7 -78.5(8) 2_666 .
O32 Nd8 O36 Ge12 113.0(10) 2_666 .
O32 Nd8 O45 C33 58(3) 2_666 .
O32 Ge8 O25 Nd5 -98.8(8) . .
O32 Ge8 O25 Ge7 31.1(14) . .
O32 Ge8 O26 Nd5 92.0(8) . .
O32 Ge8 O26 Ge9 -45.3(14) . .
O32 Ge8 O39 Nd8 11.4(7) . 2_666
O32 Ge8 O39 C24 -141(2) . .
O32 Ge8 C22 C23 88(2) . .
O33 Nd7 Nd8 Nd6 -81.5(7) 2_666 .
O33 Nd7 Nd8 O32 -45.8(8) 2_666 2_666
O33 Nd7 Nd8 O35 -117.7(8) 2_666 .
O33 Nd7 Nd8 O36 -163.1(10) 2_666 .
O33 Nd7 Nd8 O39 24.8(8) 2_666 2_666
O33 Nd7 Nd8 O45 166.3(8) 2_666 .
O33 Nd7 Nd8 O13W 92.3(16) 2_666 .
O33 Nd7 Nd8 O14W 92.4(8) 2_666 .
O33 Nd7 O31 Nd6 -74.6(8) 2_666 2_666
O33 Nd7 O31 Ge7 125.0(11) 2_666 .
O33 Nd7 O36 Nd8 10.5(6) 2_666 .
O33 Nd7 O36 Ge12 179.6(12) 2_666 .
O33 Nd7 O47 C36 64(3) 2_666 .
O33 Nd7 O6W Nd2 160.0(9) 2_666 .
O33 Nd8 O35 Nd6 81.5(8) 2_666 .
O33 Nd8 O35 Ge11 -119.5(9) 2_666 .
O33 Nd8 O36 Nd7 -10.6(6) 2_666 .
O33 Nd8 O36 Ge12 -179.0(12) 2_666 .
O33 Nd8 O45 C33 -151(2) 2_666 .
O33 Ge9 O26 Nd5 -99.3(8) . .
O33 Ge9 O26 Ge8 35.4(14) . .
O33 Ge9 O27 Ge10 -8.8(17) . .
O33 Ge9 C25 C26 89.7(19) . .
O34 Nd6 Nd8 Nd7 -37.1(4) . .
O34 Nd6 Nd8 O32 -115.9(8) . 2_666
O34 Nd6 Nd8 O33 -75.5(6) . 2_666
O34 Nd6 Nd8 O35 39.5(8) . .
O34 Nd6 Nd8 O36 -0.6(6) . .
O34 Nd6 Nd8 O39 -148.1(6) . 2_666
O34 Nd6 Nd8 O45 79.0(6) . .
O34 Nd6 Nd8 O13W 144.6(6) . .
O34 Nd6 Nd8 O14W 156.9(11) . .
O34 Nd6 Ge10 O27 -37.4(13) . .
O34 Nd6 Ge10 O28 -131.2(10) . .
O34 Nd6 Ge10 C28 115.1(12) . .
O34 Nd6 O35 Nd8 -144.0(7) . .
O34 Nd6 O35 Ge11 57.5(10) . .
O34 Nd6 O43 C30 113(3) . .
O34 Nd7 Nd8 Nd6 -36.1(4) 2_666 .
O34 Nd7 Nd8 O32 -0.5(6) 2_666 2_666
O34 Nd7 Nd8 O33 45.4(8) 2_666 2_666
O34 Nd7 Nd8 O35 -72.3(6) 2_666 .
O34 Nd7 Nd8 O36 -117.7(8) 2_666 .
O34 Nd7 Nd8 O39 70.1(6) 2_666 2_666
O34 Nd7 Nd8 O45 -148.4(6) 2_666 .
O34 Nd7 Nd8 O13W 137.6(15) 2_666 .
O34 Nd7 Nd8 O14W 137.7(6) 2_666 .
O34 Nd7 O31 Nd6 -11.5(6) 2_666 2_666
O34 Nd7 O31 Ge7 -171.9(13) 2_666 .
O34 Nd7 O36 Nd8 75.6(8) 2_666 .
O34 Nd7 O36 Ge12 -115.2(10) 2_666 .
O34 Nd7 O47 C36 -153(3) 2_666 .
O34 Nd7 O6W Nd2 93.2(12) 2_666 .
O34 Ge10 O27 Ge9 5.5(16) . .
O34 Ge10 O28 Nd5 92.3(9) . .
O34 Ge10 O28 Ge11 -41.7(14) . .
O34 Ge10 C28 C29 97(2) . .
O35 Nd6 Nd8 Nd7 -76.6(7) . .
O35 Nd6 Nd8 O32 -155.3(10) . 2_666
O35 Nd6 Nd8 O33 -115.0(8) . 2_666
O35 Nd6 Nd8 O36 -40.1(8) . .
O35 Nd6 Nd8 O39 172.4(8) . 2_666
O35 Nd6 Nd8 O45 39.6(8) . .
O35 Nd6 Nd8 O13W 105.2(8) . .
O35 Nd6 Nd8 O14W 117.4(12) . .
O35 Nd6 Ge10 O27 83.3(10) . .
O35 Nd6 Ge10 O28 -10.5(6) . .
O35 Nd6 Ge10 O34 120.7(10) . .
O35 Nd6 Ge10 C28 -124.2(9) . .
O35 Nd6 O34 Nd7 139.3(7) . 2_666
O35 Nd6 O34 Ge10 -54.6(9) . .
O35 Nd6 O43 C30 -155(3) . .
O35 Nd8 O36 Nd7 -136.9(7) . .
O35 Nd8 O36 Ge12 54.7(11) . .
O35 Nd8 O45 C33 92(3) . .
O35 Ge11 O28 Nd5 -99.9(8) . .
O35 Ge11 O28 Ge10 37.1(13) . .
O35 Ge11 O29 Nd5 98.3(8) . .
O35 Ge11 O29 Ge12 -33.1(16) . .
O35 Ge11 C31 C32 86.9(18) . .
O36 Nd7 Nd8 Nd6 81.7(7) . .
O36 Nd7 Nd8 O32 117.3(8) . 2_666
O36 Nd7 Nd8 O33 163.1(10) . 2_666
O36 Nd7 Nd8 O35 45.4(8) . .
O36 Nd7 Nd8 O39 -172.1(8) . 2_666
O36 Nd7 Nd8 O45 -30.6(8) . .
O36 Nd7 Nd8 O13W -104.6(16) . .
O36 Nd7 Nd8 O14W -104.5(9) . .
O36 Nd7 O31 Nd6 -137.0(8) . 2_666
O36 Nd7 O31 Ge7 62.5(12) . .
O36 Nd7 O47 C36 100(3) . .
O36 Nd7 O6W Nd2 -128.6(9) . .
O36 Nd8 O35 Nd6 142.7(7) . .
O36 Nd8 O35 Ge11 -58.2(9) . .
O36 Nd8 O45 C33 178(3) . .
O36 Ge12 O29 Nd5 -104.0(8) . .
O36 Ge12 O29 Ge11 26.7(16) . .
O36 Ge12 O30 Nd5 96.7(8) . .
O36 Ge12 O30 Ge7 -23.8(16) . .
O36 Ge12 C34 C35 84(2) . .
O37 Nd6 Nd8 Nd7 110.3(4) 2_666 .
O37 Nd6 Nd8 O32 31.6(8) 2_666 2_666
O37 Nd6 Nd8 O33 71.9(6) 2_666 2_666
O37 Nd6 Nd8 O35 -173.1(8) 2_666 .
O37 Nd6 Nd8 O36 146.8(6) 2_666 .
O37 Nd6 Nd8 O39 -0.7(6) 2_666 2_666
O37 Nd6 Nd8 O45 -133.6(6) 2_666 .
O37 Nd6 Nd8 O13W -67.9(6) 2_666 .
O37 Nd6 Nd8 O14W -55.7(11) 2_666 .
O37 Nd6 Ge10 O27 -91.9(12) 2_666 .
O37 Nd6 Ge10 O28 174.4(10) 2_666 .
O37 Nd6 Ge10 O34 -54.4(12) 2_666 .
O37 Nd6 Ge10 C28 60.6(12) 2_666 .
O37 Nd6 O34 Nd7 -18.2(10) 2_666 2_666
O37 Nd6 O34 Ge10 148.0(8) 2_666 .
O37 Nd6 O35 Nd8 10.1(12) 2_666 .
O37 Nd6 O35 Ge11 -148.4(9) 2_666 .
O37 Nd6 O43 C30 -15(3) 2_666 .
O37 Ge7 O25 Nd5 166.9(8) . .
O37 Ge7 O25 Ge8 36.4(12) . .
O37 Ge7 O30 Nd5 16(4) . .
O37 Ge7 O30 Ge12 137(3) . .
O37 Ge7 O31 Nd6 -19.7(8) . 2_666
O37 Ge7 O31 Nd7 140.1(12) . .
O37 Ge7 C19 C20 20(2) . .
O39 Nd8 O35 Nd6 -10.0(10) 2_666 .
O39 Nd8 O35 Ge11 149.1(8) 2_666 .
O39 Nd8 O36 Nd7 11.5(12) 2_666 .
O39 Nd8 O36 Ge12 -156.9(9) 2_666 .
O39 Nd8 O45 C33 -37(3) 2_666 .
O39 Ge8 O25 Nd5 9(4) . .
O39 Ge8 O25 Ge7 139(3) . .
O39 Ge8 O26 Nd5 168.4(8) . .
O39 Ge8 O26 Ge9 31.1(11) . .
O39 Ge8 O32 Nd6 140.7(11) . 2_666
O39 Ge8 O32 Nd8 -13.1(8) . 2_666
O39 Ge8 C22 C23 19(2) . .
O41 Nd7 Nd8 Nd6 -118.5(4) 2_666 .
O41 Nd7 Nd8 O32 -82.9(6) 2_666 2_666
O41 Nd7 Nd8 O33 -37.0(8) 2_666 2_666
O41 Nd7 Nd8 O35 -154.7(6) 2_666 .
O41 Nd7 Nd8 O36 159.8(8) 2_666 .
O41 Nd7 Nd8 O39 -12.3(6) 2_666 2_666
O41 Nd7 Nd8 O45 129.2(6) 2_666 .
O41 Nd7 Nd8 O13W 55.2(15) 2_666 .
O41 Nd7 Nd8 O14W 55.3(6) 2_666 .
O41 Nd7 O31 Nd6 21.9(13) 2_666 2_666
O41 Nd7 O31 Ge7 -138.6(10) 2_666 .
O41 Nd7 O36 Nd8 -28.1(11) 2_666 .
O41 Nd7 O36 Ge12 141.1(9) 2_666 .
O41 Nd7 O47 C36 -29(3) 2_666 .
O41 Nd7 O6W Nd2 89.2(9) 2_666 .
O42 Nd4 O7 Nd2 -63.9(7) 2_666 .
O42 Nd4 O7 Ge1 102.4(10) 2_666 .
O42 Nd4 O8 Nd3 174.9(9) 2_666 .
O42 Nd4 O8 Ge2 16.1(19) 2_666 .
O42 Nd4 O13 C3 33(3) 2_666 .
O43 Nd6 Nd8 Nd7 -109.6(4) . .
O43 Nd6 Nd8 O32 171.7(8) . 2_666
O43 Nd6 Nd8 O33 -148.0(6) . 2_666
O43 Nd6 Nd8 O35 -33.0(8) . .
O43 Nd6 Nd8 O36 -73.0(6) . .
O43 Nd6 Nd8 O39 139.4(6) . 2_666
O43 Nd6 Nd8 O45 6.6(6) . .
O43 Nd6 Nd8 O13W 72.2(6) . .
O43 Nd6 Nd8 O14W 84.4(11) . .
O43 Nd6 Ge10 O27 164.1(11) . .
O43 Nd6 Ge10 O28 70.3(8) . .
O43 Nd6 Ge10 O34 -158.5(11) . .
O43 Nd6 Ge10 C28 -43.4(10) . .
O43 Nd6 O34 Nd7 -150.0(8) . 2_666
O43 Nd6 O34 Ge10 16.1(8) . .
O43 Nd6 O35 Nd8 145.2(8) . .
O43 Nd6 O35 Ge11 -13.3(9) . .
O45 Nd8 O35 Nd6 -138.7(8) . .
O45 Nd8 O35 Ge11 20.4(9) . .
O45 Nd8 O36 Nd7 150.0(8) . .
O45 Nd8 O36 Ge12 -18.5(10) . .
O46 Nd1 Ge1 O1 -98.8(10) 2_655 .
O46 Nd1 Ge1 O6 60.2(10) 2_655 .
O46 Nd1 Ge1 O7 154.1(9) 2_655 .
O46 Nd1 Ge1 C1 -13.1(11) 2_655 .
O46 Nd1 Ge4 Nd4 -133.8(4) 2_655 2
O46 Nd1 Ge4 O3 90.8(9) 2_655 .
O46 Nd1 Ge4 O4 -66.8(9) 2_655 .
O46 Nd1 Ge4 O10 -171.2(7) 2_655 .
O46 Nd1 Ge4 C10 12.4(11) 2_655 .
O46 Nd1 Ge5 O4 62.4(8) 2_655 .
O46 Nd1 Ge5 O5 -96.8(9) 2_655 .
O46 Nd1 Ge5 O11 155.8(7) 2_655 .
O46 Nd1 Ge5 C13 -17.3(9) 2_655 .
O46 Nd1 Ge6 O5 44.7(8) 2_655 .
O46 Nd1 Ge6 O6 -114.2(8) 2_655 .
O46 Nd1 Ge6 O12 139.4(8) 2_655 .
O46 Nd1 Ge6 C16 -29.5(12) 2_655 .
O46 Nd1 O1 Ge1 115.0(8) 2_655 .
O46 Nd1 O1 Ge2 -103.9(9) 2_655 .
O46 Nd1 O2 Ge2 144.9(7) 2_655 .
O46 Nd1 O2 Ge3 -79.7(8) 2_655 .
O46 Nd1 O3 Ge3 136.3(8) 2_655 .
O46 Nd1 O3 Ge4 -85.2(8) 2_655 .
O46 Nd1 O4 Ge4 106.4(8) 2_655 .
O46 Nd1 O4 Ge5 -111.6(8) 2_655 .
O46 Nd1 O5 Ge5 81.3(8) 2_655 .
O46 Nd1 O5 Ge6 -138.9(8) 2_655 .
O46 Nd1 O6 Ge1 -139.8(7) 2_655 .
O46 Nd1 O6 Ge6 79.7(8) 2_655 .
O47 Nd7 Nd8 Nd6 116.6(4) . .
O47 Nd7 Nd8 O32 152.3(6) . 2_666
O47 Nd7 Nd8 O33 -161.9(8) . 2_666
O47 Nd7 Nd8 O35 80.4(6) . .
O47 Nd7 Nd8 O36 35.0(8) . .
O47 Nd7 Nd8 O39 -137.1(6) . 2_666
O47 Nd7 Nd8 O45 4.4(6) . .
O47 Nd7 Nd8 O13W -69.6(15) . .
O47 Nd7 Nd8 O14W -69.5(6) . .
O47 Nd7 O31 Nd6 153.7(8) . 2_666
O47 Nd7 O31 Ge7 -6.7(11) . .
O47 Nd7 O36 Nd8 -142.2(8) . .
O47 Nd7 O36 Ge12 27.0(9) . .
O47 Nd7 O6W Nd2 -61.7(8) . .
O48 Nd2 Nd4 Nd3 173.0(11) . .
O48 Nd2 Nd4 Ge4 87.0(11) . 2
O48 Nd2 Nd4 O7 -106.0(13) . .
O48 Nd2 Nd4 O8 -151.3(11) . .
O48 Nd2 Nd4 O10 102.7(13) . 2
O48 Nd2 Nd4 O11 136.4(11) . 2
O48 Nd2 Nd4 O13 -74.7(11) . .
O48 Nd2 Nd4 O19 59.2(11) . 2
O48 Nd2 Nd4 O42 -3.8(12) . 2_666
O48 Nd2 Nd4 O5W -11(2) . .
O48 Nd2 O7 Nd4 142.4(8) . .
O48 Nd2 O7 Ge1 -21.6(18) . .
O48 Nd2 O12 Nd3 -74.7(7) . 2
O48 Nd2 O12 Ge6 90.3(9) . .
O48 Nd2 O23 C18 8(4) . .
O48 Nd2 O6W Nd7 65.4(8) . .
O1W Nd1 Ge1 O1 -69.6(8) . .
O1W Nd1 Ge1 O6 89.4(8) . .
O1W Nd1 Ge1 O7 -176.7(7) . .
O1W Nd1 Ge1 C1 16.0(9) . .
O1W Nd1 Ge4 Nd4 -165.6(7) . 2
O1W Nd1 Ge4 O3 59.1(10) . .
O1W Nd1 Ge4 O4 -98.5(10) . .
O1W Nd1 Ge4 O10 157.1(9) . .
O1W Nd1 Ge4 C10 -19.4(12) . .
O1W Nd1 Ge5 O4 113.4(9) . .
O1W Nd1 Ge5 O5 -45.8(9) . .
O1W Nd1 Ge5 O11 -153.3(8) . .
O1W Nd1 Ge5 C13 33.7(9) . .
O1W Nd1 Ge6 O5 114.6(8) . .
O1W Nd1 Ge6 O6 -44.3(8) . .
O1W Nd1 Ge6 O12 -150.7(7) . .
O1W Nd1 Ge6 C16 40.4(11) . .
O1W Nd1 O1 Ge1 101.4(8) . .
O1W Nd1 O1 Ge2 -117.5(8) . .
O1W Nd1 O2 Ge2 79.5(7) . .
O1W Nd1 O2 Ge3 -145.1(7) . .
O1W Nd1 O3 Ge3 78.5(9) . .
O1W Nd1 O3 Ge4 -143.0(6) . .
O1W Nd1 O4 Ge4 119.4(8) . .
O1W Nd1 O4 Ge5 -98.6(9) . .
O1W Nd1 O5 Ge5 146.4(7) . .
O1W Nd1 O5 Ge6 -73.8(8) . .
O1W Nd1 O6 Ge1 -84.1(7) . .
O1W Nd1 O6 Ge6 135.5(7) . .
O2W Nd1 Ge1 O1 97.3(8) . .
O2W Nd1 Ge1 O6 -103.7(8) . .
O2W Nd1 Ge1 O7 -9.8(7) . .
O2W Nd1 Ge1 C1 -177.1(9) . .
O2W Nd1 Ge4 Nd4 36.0(4) . 2
O2W Nd1 Ge4 O3 -99.3(8) . .
O2W Nd1 Ge4 O4 103.1(9) . .
O2W Nd1 Ge4 O10 -1.3(7) . .
O2W Nd1 Ge4 C10 -177.7(11) . .
O2W Nd1 Ge5 O4 -97.0(8) . .
O2W Nd1 Ge5 O5 103.8(9) . .
O2W Nd1 Ge5 O11 -3.6(7) . .
O2W Nd1 Ge5 C13 -176.7(9) . .
O2W Nd1 Ge6 O5 -101.3(8) . .
O2W Nd1 Ge6 O6 99.7(8) . .
O2W Nd1 Ge6 O12 -6.7(7) . .
O2W Nd1 Ge6 C16 -175.5(11) . .
O2W Nd1 O1 Ge1 -73.3(7) . .
O2W Nd1 O1 Ge2 67.7(7) . .
O2W Nd1 O2 Ge2 -67.9(7) . .
O2W Nd1 O2 Ge3 67.5(7) . .
O2W Nd1 O3 Ge3 -67.9(8) . .
O2W Nd1 O3 Ge4 70.7(7) . .
O2W Nd1 O4 Ge4 -67.6(7) . .
O2W Nd1 O4 Ge5 74.4(7) . .
O2W Nd1 O5 Ge5 -68.8(8) . .
O2W Nd1 O5 Ge6 71.0(7) . .
O2W Nd1 O6 Ge1 67.9(7) . .
O2W Nd1 O6 Ge6 -72.5(7) . .
O3W Nd3 Nd4 Nd2 -178.4(6) . .
O3W Nd3 Nd4 Ge4 -116.4(6) . 2
O3W Nd3 Nd4 O7 144.3(7) . .
O3W Nd3 Nd4 O8 103.0(9) . .
O3W Nd3 Nd4 O10 -143.6(7) . 2
O3W Nd3 Nd4 O11 -95.9(9) . 2
O3W Nd3 Nd4 O13 72.4(7) . .
O3W Nd3 Nd4 O19 -67.2(7) . 2
O3W Nd3 Nd4 O42 -40(6) . 2_666
O3W Nd3 Nd4 O5W 3.4(9) . .
O3W Nd3 O8 Nd4 -69.7(8) . .
O3W Nd3 O8 Ge2 90.9(11) . .
O3W Nd3 O9 Nd2 159.2(10) . 2
O3W Nd3 O9 Ge3 -7.2(19) . .
O3W Nd3 O15 C6 15(3) . .
O4W Nd3 Nd4 Nd2 -177(3) . .
O4W Nd3 Nd4 Ge4 -115(3) . 2
O4W Nd3 Nd4 O7 145(3) . .
O4W Nd3 Nd4 O8 104(3) . .
O4W Nd3 Nd4 O10 -142(3) . 2
O4W Nd3 Nd4 O11 -95(3) . 2
O4W Nd3 Nd4 O13 74(3) . .
O4W Nd3 Nd4 O19 -66(3) . 2
O4W Nd3 Nd4 O42 -39(7) . 2_666
O4W Nd3 Nd4 O5W 5(3) . .
O4W Nd3 O8 Nd4 -159.3(9) . .
O4W Nd3 O8 Ge2 1.3(18) . .
O4W Nd3 O9 Nd2 72.3(7) . 2
O4W Nd3 O9 Ge3 -94.1(11) . .
O4W Nd3 O15 C6 -86(3) . .
O6W Nd2 Nd4 Nd3 -171.5(4) . .
O6W Nd2 Nd4 Ge4 102.4(4) . 2
O6W Nd2 Nd4 O7 -90.5(8) . .
O6W Nd2 Nd4 O8 -135.9(6) . .
O6W Nd2 Nd4 O10 118.1(8) . 2
O6W Nd2 Nd4 O11 151.9(5) . 2
O6W Nd2 Nd4 O13 -59.3(6) . .
O6W Nd2 Nd4 O19 74.6(6) . 2
O6W Nd2 Nd4 O42 11.7(6) . 2_666
O6W Nd2 Nd4 O5W 4.1(17) . .
O6W Nd2 O7 Nd4 88.2(7) . .
O6W Nd2 O7 Ge1 -75.8(12) . .
O6W Nd2 O12 Nd3 -139.7(7) . 2
O6W Nd2 O12 Ge6 25.3(13) . .
O6W Nd2 O23 C18 -71(4) . .
O6W Nd2 O48 C36 -7(2) . .
O6W Nd7 Nd8 Nd6 179.0(4) . .
O6W Nd7 Nd8 O32 -145.3(6) . 2_666
O6W Nd7 Nd8 O33 -99.5(8) . 2_666
O6W Nd7 Nd8 O35 142.8(6) . .
O6W Nd7 Nd8 O36 97.4(8) . .
O6W Nd7 Nd8 O39 -74.7(6) . 2_666
O6W Nd7 Nd8 O45 66.8(6) . .
O6W Nd7 Nd8 O13W -7.2(15) . .
O6W Nd7 Nd8 O14W -7.1(6) . .
O6W Nd7 O31 Nd6 152.9(7) . 2_666
O6W Nd7 O31 Ge7 -7.6(18) . .
O6W Nd7 O36 Nd8 -78.9(7) . .
O6W Nd7 O36 Ge12 90.3(10) . .
O6W Nd7 O47 C36 2(3) . .
O7W Nd5 Ge7 Nd6 -131.7(6) . 2_666
O7W Nd5 Ge7 O25 -65.5(10) . .
O7W Nd5 Ge7 O30 95.6(10) . .
O7W Nd5 Ge7 O31 -172.4(8) . .
O7W Nd5 Ge7 O37 -80.9(8) . .
O7W Nd5 Ge7 C19 21.1(11) . .
O7W Nd5 Ge8 O25 61.5(9) . .
O7W Nd5 Ge8 O26 -102.3(9) . .
O7W Nd5 Ge8 O32 154.4(8) . .
O7W Nd5 Ge8 O39 -116.1(7) . .
O7W Nd5 Ge8 C22 -14.4(11) . .
O7W Nd5 Ge11 O28 113.7(11) . .
O7W Nd5 Ge11 O29 -51.9(11) . .
O7W Nd5 Ge11 O35 -150.5(10) . .
O7W Nd5 Ge11 C31 31.1(11) . .
O7W Nd5 O25 Ge7 106.0(10) . .
O7W Nd5 O25 Ge8 -110.9(10) . .
O7W Nd5 O26 Ge8 74.8(8) . .
O7W Nd5 O26 Ge9 -140.3(9) . .
O7W Nd5 O28 Ge10 103.8(13) . .
O7W Nd5 O28 Ge11 -111.8(12) . .
O7W Nd5 O29 Ge11 147.7(7) . .
O7W Nd5 O29 Ge12 -66.2(10) . .
O7W Nd5 O30 Ge7 -79.6(8) . .
O7W Nd5 O30 Ge12 143.5(9) . .
O8W Nd5 Ge7 Nd6 165.8(6) . 2_666
O8W Nd5 Ge7 O25 -128.1(10) . .
O8W Nd5 Ge7 O30 33.0(10) . .
O8W Nd5 Ge7 O31 125.0(8) . .
O8W Nd5 Ge7 O37 -143.5(8) . .
O8W Nd5 Ge7 C19 -41.5(11) . .
O8W Nd5 Ge8 O25 52.7(13) . .
O8W Nd5 Ge8 O26 -111.1(13) . .
O8W Nd5 Ge8 O32 145.5(12) . .
O8W Nd5 Ge8 O39 -125.0(12) . .
O8W Nd5 Ge8 C22 -23.3(14) . .
O8W Nd5 Ge11 O28 100.2(9) . .
O8W Nd5 Ge11 O29 -65.3(9) . .
O8W Nd5 Ge11 O35 -163.9(8) . .
O8W Nd5 Ge11 C31 17.6(9) . .
O8W Nd5 O25 Ge7 67.0(11) . .
O8W Nd5 O25 Ge8 -150.0(8) . .
O8W Nd5 O26 Ge8 120.1(12) . .
O8W Nd5 O26 Ge9 -95.0(14) . .
O8W Nd5 O28 Ge10 141.2(9) . .
O8W Nd5 O28 Ge11 -74.5(8) . .
O8W Nd5 O29 Ge11 105.0(9) . .
O8W Nd5 O29 Ge12 -109.0(10) . .
O8W Nd5 O30 Ge7 -149.5(9) . .
O8W Nd5 O30 Ge12 73.6(9) . .
O9W Nd5 Ge7 Nd6 -108.0(10) . 2_666
O9W Nd5 Ge7 O25 -41.8(13) . .
O9W Nd5 Ge7 O30 119.3(13) . .
O9W Nd5 Ge7 O31 -148.8(12) . .
O9W Nd5 Ge7 O37 -57.3(12) . .
O9W Nd5 Ge7 C19 44.8(14) . .
O9W Nd5 Ge8 O25 128.9(10) . .
O9W Nd5 Ge8 O26 -34.9(9) . .
O9W Nd5 Ge8 O32 -138.3(8) . .
O9W Nd5 Ge8 O39 -48.8(7) . .
O9W Nd5 Ge8 C22 53.0(11) . .
O9W Nd5 Ge11 O28 35.5(9) . .
O9W Nd5 Ge11 O29 -130.0(9) . .
O9W Nd5 Ge11 O35 131.4(8) . .
O9W Nd5 Ge11 C31 -47.0(9) . .
O9W Nd5 O25 Ge7 154.9(8) . .
O9W Nd5 O25 Ge8 -62.0(10) . .
O9W Nd5 O26 Ge8 145.9(9) . .
O9W Nd5 O26 Ge9 -69.2(9) . .
O9W Nd5 O28 Ge10 70.4(9) . .
O9W Nd5 O28 Ge11 -145.2(9) . .
O9W Nd5 O29 Ge11 60.9(10) . .
O9W Nd5 O29 Ge12 -153.0(8) . .
O9W Nd5 O30 Ge7 -112.6(13) . .
O9W Nd5 O30 Ge12 110.5(13) . .
O10W Nd5 Ge7 Nd6 30.0(4) . 2_666
O10W Nd5 Ge7 O25 96.2(9) . .
O10W Nd5 Ge7 O30 -102.8(9) . .
O10W Nd5 Ge7 O31 -10.8(7) . .
O10W Nd5 Ge7 O37 80.7(7) . .
O10W Nd5 Ge7 C19 -177.2(10) . .
O10W Nd5 Ge8 O25 -99.6(9) . .
O10W Nd5 Ge8 O26 96.6(9) . .
O10W Nd5 Ge8 O32 -6.7(7) . .
O10W Nd5 Ge8 O39 82.8(7) . .
O10W Nd5 Ge8 C22 -175.5(10) . .
O10W Nd5 Ge11 O28 -96.1(9) . .
O10W Nd5 Ge11 O29 98.4(8) . .
O10W Nd5 Ge11 O35 -0.2(7) . .
O10W Nd5 Ge11 C31 -178.7(8) . .
O10W Nd5 O25 Ge7 -73.2(8) . .
O10W Nd5 O25 Ge8 69.8(8) . .
O10W Nd5 O26 Ge8 -72.2(7) . .
O10W Nd5 O26 Ge9 72.7(8) . .
O10W Nd5 O28 Ge10 -72.0(8) . .
O10W Nd5 O28 Ge11 72.4(7) . .
O10W Nd5 O29 Ge11 -70.6(7) . .
O10W Nd5 O29 Ge12 75.4(8) . .
O10W Nd5 O30 Ge7 67.8(7) . .
O10W Nd5 O30 Ge12 -69.1(7) . .
O11W Nd6 Nd8 Nd7 -175.2(14) . .
O11W Nd6 Nd8 O32 106.0(16) . 2_666
O11W Nd6 Nd8 O33 146.4(15) . 2_666
O11W Nd6 Nd8 O35 -98.6(16) . .
O11W Nd6 Nd8 O36 -138.7(15) . .
O11W Nd6 Nd8 O39 73.8(15) . 2_666
O11W Nd6 Nd8 O45 -59.1(15) . .
O11W Nd6 Nd8 O13W 6.5(15) . .
O11W Nd6 Nd8 O14W 18.8(17) . .
O11W Nd6 Ge10 O27 -121.6(10) . .
O11W Nd6 Ge10 O28 144.6(6) . .
O11W Nd6 Ge10 O34 -84.2(10) . .
O11W Nd6 Ge10 C28 30.8(9) . .
O11W Nd6 O34 Nd7 -74.0(7) . 2_666
O11W Nd6 O34 Ge10 92.1(9) . .
O11W Nd6 O35 Nd8 147.9(7) . .
O11W Nd6 O35 Ge11 -10.6(16) . .
O11W Nd6 O43 C30 27(3) . .
O12W Nd6 Nd8 Nd7 -177.4(5) . .
O12W Nd6 Nd8 O32 103.9(8) . 2_666
O12W Nd6 Nd8 O33 144.2(6) . 2_666
O12W Nd6 Nd8 O35 -100.8(8) . .
O12W Nd6 Nd8 O36 -140.8(6) . .
O12W Nd6 Nd8 O39 71.6(6) . 2_666
O12W Nd6 Nd8 O45 -61.2(6) . .
O12W Nd6 Nd8 O13W 4.4(6) . .
O12W Nd6 Nd8 O14W 16.6(11) . .
O12W Nd6 Ge10 O27 165.8(10) . .
O12W Nd6 Ge10 O28 72.0(7) . .
O12W Nd6 Ge10 O34 -156.8(10) . .
O12W Nd6 Ge10 C28 -41.8(10) . .
O12W Nd6 O34 Nd7 -133.8(8) . 2_666
O12W Nd6 O34 Ge10 32.3(14) . .
O12W Nd6 O35 Nd8 77.9(7) . .
O12W Nd6 O35 Ge11 -80.5(10) . .
O12W Nd6 O43 C30 -55(3) . .
O13W Nd8 O35 Nd6 -68.9(7) . .
O13W Nd8 O35 Ge11 90.1(10) . .
O13W Nd8 O36 Nd7 151.5(8) . .
O13W Nd8 O36 Ge12 -17.0(18) . .
O13W Nd8 O45 C33 -1(3) . .
O14W Nd8 O35 Nd6 -132.0(11) . .
O14W Nd8 O35 Ge11 27.1(18) . .
O14W Nd8 O36 Nd7 74.9(7) . .
O14W Nd8 O36 Ge12 -93.6(11) . .
O14W Nd8 O45 C33 -85(3) . .
C1 Ge1 O1 Nd1 -124.2(8) . .
C1 Ge1 O1 Ge2 108.7(13) . .
C1 Ge1 O6 Nd1 130.5(9) . .
C1 Ge1 O6 Ge6 -104.3(13) . .
C1 Ge1 O7 Nd2 75.3(14) . .
C1 Ge1 O7 Nd4 -87.7(11) . .
C1 C2 C3 O13 24(4) . .
C1 C2 C3 O14 -165(2) . .
C4 Ge2 O1 Nd1 134.7(10) . .
C4 Ge2 O1 Ge1 -99.0(15) . .
C4 Ge2 O2 Nd1 -131.5(9) . .
C4 Ge2 O2 Ge3 111.7(14) . .
C4 Ge2 O8 Nd3 -81.4(13) . .
C4 Ge2 O8 Nd4 75.9(14) . .
C4 C5 C6 O15 39(4) . .
C4 C5 C6 O16 -123(3) . .
C7 Ge3 O2 Nd1 126.3(10) . .
C7 Ge3 O2 Ge2 -116.5(14) . .
C7 Ge3 O3 Nd1 -133.5(10) . .
C7 Ge3 O3 Ge4 100.2(14) . .
C7 Ge3 O9 Nd2 -75.3(13) . 2
C7 Ge3 O9 Nd3 90.0(14) . .
C7 C8 C9 O17 26(3) . .
C7 C8 C9 O18 -162(2) . .
C10 Ge4 O3 Nd1 125.1(9) . .
C10 Ge4 O3 Ge3 -107.2(13) . .
C10 Ge4 O4 Nd1 -124.6(10) . .
C10 Ge4 O4 Ge5 106.7(14) . .
C10 Ge4 O10 Nd2 69.9(15) . 2
C10 Ge4 O10 Nd4 -73.0(14) . 2
C10 C11 C12 O19 25(3) . .
C10 C11 C12 O20 -156(3) . .
C13 Ge5 O4 Nd1 124.2(9) . .
C13 Ge5 O4 Ge4 -107.4(14) . .
C13 Ge5 O5 Nd1 -124.5(9) . .
C13 Ge5 O5 Ge6 110.2(13) . .
C13 Ge5 O11 Nd3 -84.8(11) . 2
C13 Ge5 O11 Nd4 82.3(13) . 2
C13 C14 C15 O21 28(3) . .
C13 C14 C15 O22 -155(2) . .
C16 Ge6 O5 Nd1 127.9(10) . .
C16 Ge6 O5 Ge5 -105.8(14) . .
C16 Ge6 O6 Nd1 -122.0(9) . .
C16 Ge6 O6 Ge1 112.9(13) . .
C16 Ge6 O12 Nd2 -87.4(13) . .
C16 Ge6 O12 Nd3 74.3(15) . 2
C16 C17 C18 O23 29(4) . .
C16 C17 C18 O24 -161(2) . .
C19 Ge7 O25 Nd5 -121.6(10) . .
C19 Ge7 O25 Ge8 108.0(14) . .
C19 Ge7 O30 Nd5 129.0(10) . .
C19 Ge7 O30 Ge12 -110.1(15) . .
C19 Ge7 O31 Nd6 -89.8(12) . 2_666
C19 Ge7 O31 Nd7 69.9(15) . .
C19 Ge7 O37 Nd6 141.3(10) . 2_666
C19 Ge7 O37 C21 -9(2) . .
C19 C20 C21 O37 24(4) . .
C19 C20 C21 O38 -152(3) . .
C22 Ge8 O25 Nd5 127.6(10) . .
C22 Ge8 O25 Ge7 -102.5(15) . .
C22 Ge8 O26 Nd5 -121.5(10) . .
C22 Ge8 O26 Ge9 101.2(14) . .
C22 Ge8 O32 Nd6 73.4(14) . 2_666
C22 Ge8 O32 Nd8 -80.4(12) . 2_666
C22 Ge8 O39 Nd8 139.6(10) . 2_666
C22 Ge8 O39 C24 -13(2) . .
C22 C23 C24 O39 14(4) . .
C22 C23 C24 O40 -160(3) . .
C25 Ge9 O26 Nd5 124.4(10) . .
C25 Ge9 O26 Ge8 -100.9(14) . .
C25 Ge9 O27 Ge10 125.5(15) . .
C25 Ge9 O33 Nd7 -81.3(12) . 2_666
C25 Ge9 O33 Nd8 83.4(13) . 2_666
C25 C26 C27 O41 73(3) . .
C25 C26 C27 O42 -100(3) . .
C28 Ge10 O27 Ge9 -124.6(15) . .
C28 Ge10 O28 Nd5 -128.1(10) . .
C28 Ge10 O28 Ge11 97.9(14) . .
C28 Ge10 O34 Nd6 -80.8(12) . .
C28 Ge10 O34 Nd7 82.0(14) . 2_666
C28 C29 C30 O43 34(4) . .
C28 C29 C30 O44 -152(3) . .
C31 Ge11 O28 Nd5 122.6(9) . .
C31 Ge11 O28 Ge10 -100.4(13) . .
C31 Ge11 O29 Nd5 -122.5(8) . .
C31 Ge11 O29 Ge12 106.2(14) . .
C31 Ge11 O35 Nd6 78.8(12) . .
C31 Ge11 O35 Nd8 -77.4(12) . .
C31 C32 C33 O45 58(3) . .
C31 C32 C33 O46 -110(3) . .
C34 Ge12 O29 Nd5 121.9(10) . .
C34 Ge12 O29 Ge11 -107.4(15) . .
C34 Ge12 O30 Nd5 -119.8(9) . .
C34 Ge12 O30 Ge7 119.6(14) . .
C34 Ge12 O36 Nd7 -86.0(12) . .
C34 Ge12 O36 Nd8 81.2(13) . .
C34 C35 C36 O47 37(3) . .
C34 C35 C36 O48 -143(2) . .
O5W Nd4 O7 Nd2 -140.2(9) . .
O5W Nd4 O7 Ge1 26.1(16) . .
O5W Nd4 O8 Nd3 78.3(9) . .
O5W Nd4 O8 Ge2 -80.6(12) . .
O5W Nd4 O13 C3 -65(3) . .

loop_
_platon_squeeze_void_nr
_platon_squeeze_void_average_x
_platon_squeeze_void_average_y
_platon_squeeze_void_average_z
_platon_squeeze_void_volume
_platon_squeeze_void_count_electrons
_platon_squeeze_void_content
1 0.000 0.000 0.500 11 5 ' '
2 0.500 0.500 0.000 228 152 ' '
3 0.215 0.607 0.937 8 5 ' '
4 0.785 0.393 0.062 8 6 ' '
